data_1546452
loop_
_publ_author_name
'B\"oser, Richard'
'Haufe, Lisa Cathrin'
'Freytag, Matthias'
'Jones, P. G.'
'H\"orner, Gerald'
'Ren\'e, Frank'

_publ_section_title
;
 Completing the series of boron-nucleophilic cyanoborates: Boryl anions of
 type (NHC)&#x2212;B(CN)2&#x2212;
;
_journal_name_full 'Chem. Sci.'
_journal_paper_doi 10.1039/C7SC02238G
_journal_year 2017
_chemical_formula_sum 'C243 H296 B9 K9 N36 O4'
_chemical_formula_weight 4234.35
_chemical_name_systematic
; 
 ? 
;
_space_group_IT_number 14
_symmetry_cell_setting monoclinic
_symmetry_space_group_name_Hall '-P 2ybc'
_symmetry_space_group_name_H-M 'P 1 21/c 1'
_atom_sites_solution_hydrogens geom
_atom_sites_solution_primary direct
_atom_sites_solution_secondary difmap
_audit_creation_method SHELXL-97
_audit_update_record
;
2017-05-17 deposited with the CCDC.
2017-07-03 downloaded from the CCDC.
;
_cell_angle_alpha 90.00
_cell_angle_beta 106.881(2)
_cell_angle_gamma 90.00
_cell_formula_units_Z 4
_cell_length_a 33.0927(5)
_cell_length_b 30.3266(4)
_cell_length_c 25.1212(4)
_cell_measurement_reflns_used 137157
_cell_measurement_temperature 100(2)
_cell_measurement_theta_max 76.0780
_cell_measurement_theta_min 3.2040
_cell_volume 24125.0(7)
_computing_cell_refinement
; 
CrysAlisPro, Agilent Technologies, 
Version 1.171.37.35 (release 13-08-2014 CrysAlis171 .NET) 
(compiled Aug 13 2014,18:06:01) 
;
_computing_data_collection
; 
CrysAlisPro, Agilent Technologies, 
Version 1.171.37.35 (release 13-08-2014 CrysAlis171 .NET) 
(compiled Aug 13 2014,18:06:01) 
;
_computing_data_reduction
; 
CrysAlisPro, Agilent Technologies, 
Version 1.171.37.35 (release 13-08-2014 CrysAlis171 .NET) 
(compiled Aug 13 2014,18:06:01) 
;
_computing_molecular_graphics 'Bruker XP'
_computing_publication_material SHELXL-97
_computing_structure_refinement 'SHELXL-97 (Sheldrick, 1997)'
_computing_structure_solution 'SHELXS-97 (Sheldrick, 1990)'
_diffrn_ambient_temperature 100(2)
_diffrn_detector_area_resol_mean 10.3543
_diffrn_measured_fraction_theta_full 0.999
_diffrn_measured_fraction_theta_max 0.996
_diffrn_measurement_device_type 'Oxford Diffraction Xcalibur, Atlas, Nova'
_diffrn_measurement_method '\w scans'
_diffrn_radiation_monochromator mirror
_diffrn_radiation_type 'Cu K\a'
_diffrn_radiation_wavelength 1.54184
_diffrn_reflns_av_R_equivalents 0.0662
_diffrn_reflns_av_sigmaI/netI 0.0284
_diffrn_reflns_limit_h_max 39
_diffrn_reflns_limit_h_min -41
_diffrn_reflns_limit_k_max 38
_diffrn_reflns_limit_k_min -37
_diffrn_reflns_limit_l_max 31
_diffrn_reflns_limit_l_min -31
_diffrn_reflns_number 563295
_diffrn_reflns_theta_full 75.00
_diffrn_reflns_theta_max 76.36
_diffrn_reflns_theta_min 3.21
_diffrn_source 'sealed X-ray tube'
_exptl_absorpt_coefficient_mu 1.898
_exptl_absorpt_correction_T_max 1.00000
_exptl_absorpt_correction_T_min 0.78658
_exptl_absorpt_correction_type multi-scan
_exptl_absorpt_process_details
; 
CrysAlisPro, Agilent Technologies, 
Version 1.171.37.35 (release 13-08-2014 CrysAlis171 .NET) 
(compiled Aug 13 2014,18:06:01) 
;
_exptl_crystal_colour 'intense red'
_exptl_crystal_density_diffrn 1.166
_exptl_crystal_density_method 'not measured'
_exptl_crystal_description 'cut prism'
_exptl_crystal_F_000 9016
_exptl_crystal_size_max 0.22
_exptl_crystal_size_mid 0.15
_exptl_crystal_size_min 0.10
_platon_squeeze_details
;
Several badly resolved regions of residual electron density were 
tentatively identified as four molecules of THF, another as four molecules 
of penane, but could not be refined satisfactorily. For this reason the 
program SQUEEZE (part of the PLATON suite; A. Spek, University of Utrecht, 
Netherlands, 2009) was used to remove mathematically the effects of the 
solvents.
Derived parameters such as the formular weight correspond to 16 molecules 
of THF and 16 molecules of pentane per cell.
;
_refine_diff_density_max 0.207
_refine_diff_density_min -0.267
_refine_diff_density_rms 0.041
_refine_ls_extinction_method none
_refine_ls_goodness_of_fit_ref 1.020
_refine_ls_hydrogen_treatment mixed
_refine_ls_matrix_type fullcycle
_refine_ls_number_parameters 2404
_refine_ls_number_reflns 50397
_refine_ls_number_restraints 0
_refine_ls_restrained_S_all 1.020
_refine_ls_R_factor_all 0.0474
_refine_ls_R_factor_gt 0.0390
_refine_ls_shift/su_max 0.073
_refine_ls_shift/su_mean 0.000
_refine_ls_structure_factor_coef Fsqd
_refine_ls_weighting_details 'calc w=1/[\s^2^(Fo^2^)+(0.0550P)^2^+4.0894P] where P=(Fo^2^+2Fc^2^)/3'
_refine_ls_weighting_scheme calc
_refine_ls_wR_factor_gt 0.0968
_refine_ls_wR_factor_ref 0.1013
_reflns_number_gt 43480
_reflns_number_total 50397
_reflns_threshold_expression >2sigma(I)
_cod_data_source_file c7sc02238g2.cif
_cod_data_source_block rene07
_cod_original_cell_volume 24125.0(6)
_cod_original_sg_symbol_H-M 'P 21/c'
_cod_database_code 1546452

loop_
_symmetry_equiv_pos_as_xyz
'x, y, z'
'-x, y+1/2, -z+1/2'
'-x, -y, -z'
'x, -y-1/2, z-1/2'

loop_
_atom_site_label
_atom_site_type_symbol
_atom_site_fract_x
_atom_site_fract_y
_atom_site_fract_z
_atom_site_U_iso_or_equiv
_atom_site_adp_type
_atom_site_occupancy
_atom_site_symmetry_multiplicity
_atom_site_calc_flag
_atom_site_refinement_flags
K101 K 0.331829(10) 0.481141(10) 0.130242(13) 0.03228(6) Uani 1 1 d .
K102 K 0.245543(9) 0.550720(9) 0.014140(12) 0.02757(6) Uani 1 1 d .
K103 K 0.355563(9) 0.580181(9) 0.043191(12) 0.02808(6) Uani 1 1 d .
K104 K 0.320120(10) 0.499235(11) 0.304138(13) 0.03317(6) Uani 1 1 d .
K105 K 0.177344(10) 0.577507(9) 0.137318(12) 0.02985(6) Uani 1 1 d .
K106 K 0.233231(10) 0.384954(9) 0.119100(13) 0.02975(6) Uani 1 1 d .
K107 K 0.180625(10) 0.504826(10) 0.286295(13) 0.03176(6) Uani 1 1 d .
K108 K 0.124645(9) 0.407134(9) 0.188221(12) 0.02633(6) Uani 1 1 d .
K109 K 0.129368(9) 0.401455(9) 0.333395(12) 0.02601(6) Uani 1 1 d .
B101 B 0.22073(5) 0.66556(5) -0.02474(7) 0.0304(3) Uani 1 1 d .
B201 B 0.15933(5) 0.47437(5) 0.06077(6) 0.0251(3) Uani 1 1 d .
B301 B 0.11867(5) 0.28626(5) 0.18395(6) 0.0256(3) Uani 1 1 d .
B401 B 0.27028(5) 0.38668(5) 0.27160(6) 0.0246(3) Uani 1 1 d .
B501 B 0.28546(5) 0.60077(5) 0.20633(6) 0.0247(3) Uani 1 1 d .
B601 B 0.32171(5) 0.41383(5) -0.00980(7) 0.0277(3) Uani 1 1 d .
B701 B 0.25049(5) 0.48616(5) 0.46967(6) 0.0278(3) Uani 1 1 d .
B801 B 0.06877(5) 0.54987(5) 0.24125(6) 0.0268(3) Uani 1 1 d .
B901 B 0.45539(5) 0.52461(5) 0.23047(7) 0.0290(3) Uani 1 1 d .
N101 N 0.22225(4) 0.73949(4) -0.07710(6) 0.0383(3) Uani 1 1 d .
N102 N 0.16892(4) 0.73134(4) -0.04287(6) 0.0401(3) Uani 1 1 d .
N103 N 0.29156(4) 0.62528(4) -0.03053(5) 0.0345(3) Uani 1 1 d .
N104 N 0.19044(4) 0.61625(4) 0.04397(6) 0.0348(3) Uani 1 1 d .
N201 N 0.12574(4) 0.46844(4) -0.04636(5) 0.0274(2) Uani 1 1 d .
N202 N 0.08244(4) 0.45565(4) 0.00269(5) 0.0271(2) Uani 1 1 d .
N203 N 0.24243(4) 0.47344(4) 0.07139(5) 0.0293(2) Uani 1 1 d .
N204 N 0.15320(4) 0.48723(4) 0.16406(5) 0.0287(2) Uani 1 1 d .
N301 N 0.12951(4) 0.21174(4) 0.14039(5) 0.0282(2) Uani 1 1 d .
N302 N 0.09483(4) 0.20705(4) 0.20222(5) 0.0277(2) Uani 1 1 d .
N303 N 0.16778(4) 0.33853(4) 0.14173(5) 0.0310(3) Uani 1 1 d .
N304 N 0.09315(4) 0.33728(4) 0.25559(5) 0.0305(2) Uani 1 1 d .
N401 N 0.33360(4) 0.33246(4) 0.29190(5) 0.0261(2) Uani 1 1 d .
N402 N 0.29088(4) 0.32177(4) 0.34195(5) 0.0253(2) Uani 1 1 d .
N403 N 0.29513(4) 0.44136(4) 0.20276(5) 0.0303(2) Uani 1 1 d .
N404 N 0.19518(4) 0.41110(4) 0.28359(5) 0.0286(2) Uani 1 1 d .
N501 N 0.32325(4) 0.67701(4) 0.22162(5) 0.0292(2) Uani 1 1 d .
N502 N 0.28459(4) 0.66324(4) 0.27642(5) 0.0286(2) Uani 1 1 d .
N503 N 0.30620(4) 0.57179(4) 0.11646(5) 0.0304(2) Uani 1 1 d .
N504 N 0.24050(4) 0.54159(4) 0.24507(5) 0.0302(2) Uani 1 1 d .
N601 N 0.36860(4) 0.41872(4) -0.07686(5) 0.0279(2) Uani 1 1 d .
N602 N 0.35360(4) 0.35189(4) -0.05644(5) 0.0299(2) Uani 1 1 d .
N603 N 0.31477(4) 0.50052(4) 0.00783(5) 0.0299(2) Uani 1 1 d .
N604 N 0.28058(4) 0.36559(4) 0.04825(6) 0.0345(3) Uani 1 1 d .
N701 N 0.30217(4) 0.50286(4) 0.56670(5) 0.0326(3) Uani 1 1 d .
N702 N 0.24071(4) 0.47697(4) 0.56844(5) 0.0320(3) Uani 1 1 d .
N703 N 0.30182(5) 0.49793(5) 0.40500(6) 0.0393(3) Uani 1 1 d .
N704 N 0.17367(4) 0.46373(5) 0.40357(6) 0.0380(3) Uani 1 1 d .
N801 N 0.02164(4) 0.61334(4) 0.25929(5) 0.0319(3) Uani 1 1 d .
N802 N 0.01040(4) 0.54930(4) 0.29181(5) 0.0325(3) Uani 1 1 d .
N803 N 0.11266(4) 0.59280(4) 0.18219(6) 0.0361(3) Uani 1 1 d .
N804 N 0.09424(4) 0.46534(4) 0.25527(5) 0.0288(2) Uani 1 1 d .
N901 N 0.52621(4) 0.51076(5) 0.30755(5) 0.0378(3) Uani 1 1 d .
N902 N 0.53269(4) 0.53252(5) 0.22737(5) 0.0370(3) Uani 1 1 d .
N903 N 0.39652(4) 0.51353(5) 0.28397(6) 0.0418(3) Uani 1 1 d .
N904 N 0.41385(4) 0.53639(5) 0.12243(6) 0.0405(3) Uani 1 1 d .
C101 C 0.20479(5) 0.70963(5) -0.04770(6) 0.0327(3) Uani 1 1 d .
C102 C 0.19823(6) 0.77830(6) -0.08719(9) 0.0526(5) Uani 1 1 d .
H102 H 0.2042 0.8039 -0.1055 0.063 Uiso 1 1 calc R
C103 C 0.16568(6) 0.77314(6) -0.06670(10) 0.0539(5) Uani 1 1 d .
H103 H 0.1441 0.7942 -0.0681 0.065 Uiso 1 1 calc R
C104 C 0.26278(5) 0.73471(5) -0.08573(7) 0.0357(3) Uani 1 1 d .
C105 C 0.26770(6) 0.70662(5) -0.12729(7) 0.0397(4) Uani 1 1 d .
C106 C 0.30769(6) 0.70170(6) -0.13367(8) 0.0476(4) Uani 1 1 d .
H106 H 0.3116 0.6822 -0.1613 0.057 Uiso 1 1 calc R
C107 C 0.34224(6) 0.72471(6) -0.10056(9) 0.0517(5) Uani 1 1 d .
C108 C 0.33616(6) 0.75268(6) -0.06000(9) 0.0498(4) Uani 1 1 d .
H108 H 0.3596 0.7686 -0.0373 0.060 Uiso 1 1 calc R
C109 C 0.29685(6) 0.75814(5) -0.05162(7) 0.0417(4) Uani 1 1 d .
C110 C 0.23024(7) 0.68268(6) -0.16474(8) 0.0536(5) Uani 1 1 d .
H11A H 0.2390 0.6665 -0.1933 0.080 Uiso 1 1 calc R
H11B H 0.2083 0.7041 -0.1826 0.080 Uiso 1 1 calc R
H11C H 0.2191 0.6619 -0.1427 0.080 Uiso 1 1 calc R
C111 C 0.38506(7) 0.72077(8) -0.10999(12) 0.0735(7) Uani 1 1 d .
H11D H 0.3941 0.7498 -0.1195 0.110 Uiso 1 1 calc R
H11E H 0.3834 0.7001 -0.1406 0.110 Uiso 1 1 calc R
H11F H 0.4055 0.7098 -0.0760 0.110 Uiso 1 1 calc R
C112 C 0.29107(7) 0.78867(6) -0.00712(9) 0.0547(5) Uani 1 1 d .
H11G H 0.3183 0.7931 0.0211 0.082 Uiso 1 1 calc R
H11H H 0.2709 0.7757 0.0103 0.082 Uiso 1 1 calc R
H11I H 0.2803 0.8171 -0.0238 0.082 Uiso 1 1 calc R
C113 C 0.13641(5) 0.71046(5) -0.02493(7) 0.0369(3) Uani 1 1 d .
C114 C 0.10528(5) 0.68688(5) -0.06424(7) 0.0379(3) Uani 1 1 d .
C115 C 0.07482(5) 0.66477(5) -0.04629(7) 0.0382(3) Uani 1 1 d .
H115 H 0.0532 0.6490 -0.0726 0.046 Uiso 1 1 calc R
C116 C 0.07526(5) 0.66514(5) 0.00943(7) 0.0385(3) Uani 1 1 d .
C117 C 0.10628(5) 0.68964(6) 0.04711(7) 0.0403(3) Uani 1 1 d .
H117 H 0.1066 0.6904 0.0850 0.048 Uiso 1 1 calc R
C118 C 0.13683(5) 0.71303(5) 0.03056(7) 0.0398(3) Uani 1 1 d .
C119 C 0.10544(6) 0.68461(7) -0.12414(8) 0.0497(4) Uani 1 1 d .
H11J H 0.0818 0.6664 -0.1453 0.075 Uiso 1 1 calc R
H11K H 0.1321 0.6716 -0.1261 0.075 Uiso 1 1 calc R
H11L H 0.1026 0.7144 -0.1399 0.075 Uiso 1 1 calc R
C120 C 0.04301(6) 0.63965(6) 0.02831(8) 0.0482(4) Uani 1 1 d .
H12A H 0.0554 0.6300 0.0669 0.072 Uiso 1 1 calc R
H12B H 0.0341 0.6138 0.0044 0.072 Uiso 1 1 calc R
H12C H 0.0185 0.6585 0.0260 0.072 Uiso 1 1 calc R
C121 C 0.16990(6) 0.73951(7) 0.07224(9) 0.0554(5) Uani 1 1 d .
H12D H 0.1607 0.7703 0.0714 0.083 Uiso 1 1 calc R
H12E H 0.1966 0.7381 0.0629 0.083 Uiso 1 1 calc R
H12F H 0.1739 0.7274 0.1096 0.083 Uiso 1 1 calc R
C122 C 0.26140(5) 0.64469(4) -0.02947(6) 0.0293(3) Uani 1 1 d .
C123 C 0.20134(5) 0.63923(4) 0.01391(6) 0.0297(3) Uani 1 1 d .
C201 C 0.12405(4) 0.46689(4) 0.00827(6) 0.0251(3) Uani 1 1 d .
C202 C 0.08659(5) 0.45728(5) -0.08314(6) 0.0341(3) Uani 1 1 d .
H202 H 0.0800 0.4556 -0.1225 0.041 Uiso 1 1 calc R
C203 C 0.06017(5) 0.44941(5) -0.05302(6) 0.0342(3) Uani 1 1 d .
H203 H 0.0314 0.4411 -0.0670 0.041 Uiso 1 1 calc R
C204 C 0.15746(4) 0.48930(5) -0.06618(5) 0.0269(3) Uani 1 1 d .
C205 C 0.19000(5) 0.46392(5) -0.07539(6) 0.0289(3) Uani 1 1 d .
C206 C 0.21843(5) 0.48471(5) -0.09866(6) 0.0328(3) Uani 1 1 d .
H206 H 0.2413 0.4682 -0.1041 0.039 Uiso 1 1 calc R
C207 C 0.21434(5) 0.52884(5) -0.11414(6) 0.0345(3) Uani 1 1 d .
C208 C 0.18136(5) 0.55314(5) -0.10442(6) 0.0339(3) Uani 1 1 d .
H208 H 0.1784 0.5834 -0.1147 0.041 Uiso 1 1 calc R
C209 C 0.15264(5) 0.53409(5) -0.07991(6) 0.0300(3) Uani 1 1 d .
C210 C 0.19395(5) 0.41544(5) -0.06166(7) 0.0358(3) Uani 1 1 d .
H21A H 0.1868 0.4102 -0.0269 0.054 Uiso 1 1 calc R
H21B H 0.2230 0.4058 -0.0573 0.054 Uiso 1 1 calc R
H21C H 0.1746 0.3987 -0.0918 0.054 Uiso 1 1 calc R
C211 C 0.24505(6) 0.55001(6) -0.14024(8) 0.0487(4) Uani 1 1 d .
H21D H 0.2738 0.5407 -0.1203 0.073 Uiso 1 1 calc R
H21E H 0.2429 0.5822 -0.1382 0.073 Uiso 1 1 calc R
H21F H 0.2384 0.5409 -0.1793 0.073 Uiso 1 1 calc R
C212 C 0.11779(5) 0.56095(5) -0.06876(7) 0.0379(3) Uani 1 1 d .
H21G H 0.0904 0.5491 -0.0905 0.057 Uiso 1 1 calc R
H21H H 0.1203 0.5917 -0.0795 0.057 Uiso 1 1 calc R
H21I H 0.1199 0.5596 -0.0291 0.057 Uiso 1 1 calc R
C221 C 0.05218(5) 0.52236(5) 0.06327(7) 0.0355(3) Uani 1 1 d .
H22A H 0.0299 0.5301 0.0294 0.053 Uiso 1 1 calc R
H22B H 0.0798 0.5287 0.0580 0.053 Uiso 1 1 calc R
H22C H 0.0487 0.5397 0.0946 0.053 Uiso 1 1 calc R
C213 C 0.06538(4) 0.44222(5) 0.04655(6) 0.0265(3) Uani 1 1 d .
C214 C 0.06326(4) 0.39721(5) 0.05680(6) 0.0284(3) Uani 1 1 d .
C215 C 0.04361(4) 0.38400(5) 0.09628(6) 0.0306(3) Uani 1 1 d .
H215 H 0.0416 0.3534 0.1035 0.037 Uiso 1 1 calc R
C216 C 0.02680(4) 0.41453(5) 0.12545(6) 0.0315(3) Uani 1 1 d .
C217 C 0.03052(4) 0.45925(5) 0.11500(6) 0.0315(3) Uani 1 1 d .
H217 H 0.0199 0.4803 0.1355 0.038 Uiso 1 1 calc R
C218 C 0.04936(4) 0.47401(5) 0.07532(6) 0.0289(3) Uani 1 1 d .
C219 C 0.08195(5) 0.36363(5) 0.02649(6) 0.0334(3) Uani 1 1 d .
H21J H 0.0635 0.3603 -0.0116 0.050 Uiso 1 1 calc R
H21K H 0.0846 0.3352 0.0458 0.050 Uiso 1 1 calc R
H21L H 0.1099 0.3736 0.0256 0.050 Uiso 1 1 calc R
C220 C 0.00645(5) 0.39985(6) 0.16902(7) 0.0390(3) Uani 1 1 d .
H22D H 0.0198 0.4152 0.2041 0.059 Uiso 1 1 calc R
H22E H 0.0101 0.3680 0.1746 0.059 Uiso 1 1 calc R
H22F H -0.0237 0.4069 0.1566 0.059 Uiso 1 1 calc R
C222 C 0.20594(4) 0.47450(4) 0.06348(5) 0.0243(3) Uani 1 1 d .
C223 C 0.15345(4) 0.48057(4) 0.11840(6) 0.0246(3) Uani 1 1 d .
C301 C 0.11395(4) 0.23765(4) 0.17588(5) 0.0255(3) Uani 1 1 d .
C302 C 0.12211(5) 0.16717(5) 0.14739(6) 0.0328(3) Uani 1 1 d .
H302 H 0.1304 0.1433 0.1285 0.039 Uiso 1 1 calc R
C303 C 0.10134(5) 0.16419(4) 0.18553(6) 0.0330(3) Uani 1 1 d .
H303 H 0.0925 0.1377 0.1990 0.040 Uiso 1 1 calc R
C304 C 0.14444(5) 0.22994(4) 0.09712(6) 0.0268(3) Uani 1 1 d .
C305 C 0.18772(5) 0.23235(4) 0.10384(6) 0.0289(3) Uani 1 1 d .
C306 C 0.20102(5) 0.25425(5) 0.06290(6) 0.0302(3) Uani 1 1 d .
H306 H 0.2304 0.2562 0.0667 0.036 Uiso 1 1 calc R
C307 C 0.17253(5) 0.27323(4) 0.01700(6) 0.0294(3) Uani 1 1 d .
C308 C 0.12946(5) 0.26878(4) 0.01082(6) 0.0292(3) Uani 1 1 d .
H308 H 0.1097 0.2809 -0.0211 0.035 Uiso 1 1 calc R
C309 C 0.11473(5) 0.24695(4) 0.05037(6) 0.0279(3) Uani 1 1 d .
C310 C 0.21902(5) 0.21381(5) 0.15458(6) 0.0368(3) Uani 1 1 d .
H31A H 0.2152 0.2280 0.1879 0.055 Uiso 1 1 calc R
H31B H 0.2477 0.2194 0.1526 0.055 Uiso 1 1 calc R
H31C H 0.2146 0.1820 0.1564 0.055 Uiso 1 1 calc R
C311 C 0.18739(5) 0.29778(5) -0.02597(7) 0.0368(3) Uani 1 1 d .
H31D H 0.2158 0.3094 -0.0088 0.055 Uiso 1 1 calc R
H31E H 0.1680 0.3222 -0.0408 0.055 Uiso 1 1 calc R
H31F H 0.1880 0.2777 -0.0563 0.055 Uiso 1 1 calc R
C312 C 0.06800(5) 0.24331(5) 0.04406(6) 0.0336(3) Uani 1 1 d .
H31G H 0.0610 0.2126 0.0497 0.050 Uiso 1 1 calc R
H31H H 0.0519 0.2528 0.0066 0.050 Uiso 1 1 calc R
H31I H 0.0609 0.2621 0.0717 0.050 Uiso 1 1 calc R
C313 C 0.07831(5) 0.21752(4) 0.24712(6) 0.0274(3) Uani 1 1 d .
C314 C 0.10197(5) 0.20653(4) 0.30135(6) 0.0302(3) Uani 1 1 d .
C315 C 0.08637(5) 0.21909(5) 0.34484(6) 0.0318(3) Uani 1 1 d .
H315 H 0.1020 0.2120 0.3819 0.038 Uiso 1 1 calc R
C316 C 0.04828(5) 0.24185(4) 0.33542(6) 0.0297(3) Uani 1 1 d .
C317 C 0.02505(5) 0.25105(4) 0.28102(6) 0.0295(3) Uani 1 1 d .
H317 H -0.0013 0.2658 0.2743 0.035 Uiso 1 1 calc R
C318 C 0.03936(5) 0.23916(4) 0.23593(6) 0.0285(3) Uani 1 1 d .
C319 C 0.14337(5) 0.18221(5) 0.31308(7) 0.0389(3) Uani 1 1 d .
H31J H 0.1606 0.1886 0.3511 0.058 Uiso 1 1 calc R
H31K H 0.1584 0.1918 0.2868 0.058 Uiso 1 1 calc R
H31L H 0.1380 0.1504 0.3089 0.058 Uiso 1 1 calc R
C320 C 0.03358(5) 0.25595(5) 0.38430(6) 0.0339(3) Uani 1 1 d .
H32A H 0.0316 0.2301 0.4067 0.051 Uiso 1 1 calc R
H32B H 0.0058 0.2700 0.3708 0.051 Uiso 1 1 calc R
H32C H 0.0538 0.2770 0.4071 0.051 Uiso 1 1 calc R
C321 C 0.01363(5) 0.24959(5) 0.17748(6) 0.0348(3) Uani 1 1 d .
H32D H -0.0151 0.2578 0.1772 0.052 Uiso 1 1 calc R
H32E H 0.0125 0.2236 0.1539 0.052 Uiso 1 1 calc R
H32F H 0.0267 0.2741 0.1632 0.052 Uiso 1 1 calc R
C322 C 0.14691(4) 0.31395(4) 0.15781(6) 0.0255(3) Uani 1 1 d .
C323 C 0.10301(4) 0.31302(4) 0.22564(6) 0.0250(3) Uani 1 1 d .
C401 C 0.29682(4) 0.34853(4) 0.30042(5) 0.0236(2) Uani 1 1 d .
C402 C 0.34971(5) 0.29751(5) 0.32789(6) 0.0324(3) Uani 1 1 d .
H402 H 0.3749 0.2815 0.3303 0.039 Uiso 1 1 calc R
C403 C 0.32306(5) 0.29071(5) 0.35845(6) 0.0318(3) Uani 1 1 d .
H403 H 0.3257 0.2687 0.3862 0.038 Uiso 1 1 calc R
C404 C 0.35488(4) 0.35156(4) 0.25542(6) 0.0267(3) Uani 1 1 d .
C405 C 0.38327(4) 0.38577(5) 0.27586(6) 0.0299(3) Uani 1 1 d .
C406 C 0.40429(5) 0.40412(5) 0.24061(7) 0.0335(3) Uani 1 1 d .
H406 H 0.4241 0.4271 0.2540 0.040 Uiso 1 1 calc R
C407 C 0.39683(5) 0.38946(5) 0.18609(7) 0.0352(3) Uani 1 1 d .
C408 C 0.36748(5) 0.35592(5) 0.16674(6) 0.0337(3) Uani 1 1 d .
H408 H 0.3618 0.3462 0.1293 0.040 Uiso 1 1 calc R
C409 C 0.34620(5) 0.33626(4) 0.20094(6) 0.0292(3) Uani 1 1 d .
C410 C 0.38954(5) 0.40295(5) 0.33390(7) 0.0378(3) Uani 1 1 d .
H41A H 0.4067 0.3820 0.3608 0.057 Uiso 1 1 calc R
H41B H 0.3620 0.4066 0.3407 0.057 Uiso 1 1 calc R
H41C H 0.4040 0.4315 0.3380 0.057 Uiso 1 1 calc R
C411 C 0.41952(7) 0.41009(6) 0.14816(9) 0.0496(4) Uani 1 1 d .
H41D H 0.4447 0.3927 0.1493 0.074 Uiso 1 1 calc R
H41E H 0.4279 0.4403 0.1605 0.074 Uiso 1 1 calc R
H41F H 0.4007 0.4107 0.1100 0.074 Uiso 1 1 calc R
C412 C 0.31420(5) 0.30023(5) 0.17892(7) 0.0372(3) Uani 1 1 d .
H41G H 0.3269 0.2715 0.1920 0.056 Uiso 1 1 calc R
H41H H 0.3054 0.3008 0.1382 0.056 Uiso 1 1 calc R
H41I H 0.2895 0.3050 0.1923 0.056 Uiso 1 1 calc R
C413 C 0.25448(4) 0.32247(4) 0.36176(5) 0.0252(3) Uani 1 1 d .
C414 C 0.25449(4) 0.34894(4) 0.40702(6) 0.0269(3) Uani 1 1 d .
C415 C 0.21830(5) 0.34870(4) 0.42484(6) 0.0291(3) Uani 1 1 d .
H415 H 0.2174 0.3667 0.4554 0.035 Uiso 1 1 calc R
C416 C 0.18346(5) 0.32265(4) 0.39890(6) 0.0281(3) Uani 1 1 d .
C417 C 0.18469(4) 0.29693(4) 0.35325(6) 0.0280(3) Uani 1 1 d .
H417 H 0.1609 0.2794 0.3350 0.034 Uiso 1 1 calc R
C418 C 0.22011(4) 0.29648(4) 0.33396(6) 0.0262(3) Uani 1 1 d .
C419 C 0.29232(5) 0.37705(5) 0.43466(7) 0.0357(3) Uani 1 1 d .
H41J H 0.3170 0.3581 0.4497 0.053 Uiso 1 1 calc R
H41K H 0.2867 0.3939 0.4650 0.053 Uiso 1 1 calc R
H41L H 0.2979 0.3974 0.4073 0.053 Uiso 1 1 calc R
C420 C 0.14450(5) 0.32238(5) 0.41857(7) 0.0346(3) Uani 1 1 d .
H42A H 0.1197 0.3155 0.3872 0.052 Uiso 1 1 calc R
H42B H 0.1409 0.3515 0.4336 0.052 Uiso 1 1 calc R
H42C H 0.1476 0.3000 0.4476 0.052 Uiso 1 1 calc R
C421 C 0.22124(5) 0.27031(5) 0.28352(6) 0.0319(3) Uani 1 1 d .
H42D H 0.2261 0.2902 0.2553 0.048 Uiso 1 1 calc R
H42E H 0.1942 0.2550 0.2684 0.048 Uiso 1 1 calc R
H42F H 0.2441 0.2486 0.2940 0.048 Uiso 1 1 calc R
C422 C 0.28504(4) 0.41693(4) 0.23250(5) 0.0253(3) Uani 1 1 d .
C423 C 0.22796(4) 0.39954(4) 0.28011(5) 0.0244(2) Uani 1 1 d .
C501 C 0.29735(4) 0.64507(4) 0.23342(5) 0.0251(3) Uani 1 1 d .
C502 C 0.32569(5) 0.71344(5) 0.25636(7) 0.0385(3) Uani 1 1 d .
H502 H 0.3413 0.7396 0.2560 0.046 Uiso 1 1 calc R
C503 C 0.30216(5) 0.70490(5) 0.29005(7) 0.0377(3) Uani 1 1 d .
H503 H 0.2981 0.7238 0.3182 0.045 Uiso 1 1 calc R
C504 C 0.34384(5) 0.67479(4) 0.17900(6) 0.0285(3) Uani 1 1 d .
C505 C 0.32291(5) 0.69191(5) 0.12684(6) 0.0317(3) Uani 1 1 d .
C506 C 0.34376(5) 0.69105(5) 0.08591(6) 0.0339(3) Uani 1 1 d .
H506 H 0.3301 0.7026 0.0501 0.041 Uiso 1 1 calc R
C507 C 0.38416(5) 0.67352(5) 0.09665(7) 0.0337(3) Uani 1 1 d .
C508 C 0.40359(5) 0.65583(5) 0.14899(7) 0.0350(3) Uani 1 1 d .
H508 H 0.4309 0.6432 0.1562 0.042 Uiso 1 1 calc R
C509 C 0.38393(5) 0.65614(5) 0.19116(6) 0.0336(3) Uani 1 1 d .
C510 C 0.27896(5) 0.71009(6) 0.11507(7) 0.0425(4) Uani 1 1 d .
H51A H 0.2606 0.6880 0.1247 0.064 Uiso 1 1 calc R
H51B H 0.2681 0.7174 0.0755 0.064 Uiso 1 1 calc R
H51C H 0.2795 0.7367 0.1374 0.064 Uiso 1 1 calc R
C511 C 0.40632(6) 0.67377(6) 0.05183(8) 0.0444(4) Uani 1 1 d .
H51D H 0.4242 0.7001 0.0559 0.067 Uiso 1 1 calc R
H51E H 0.3853 0.6741 0.0152 0.067 Uiso 1 1 calc R
H51F H 0.4239 0.6473 0.0553 0.067 Uiso 1 1 calc R
C512 C 0.40449(6) 0.63646(6) 0.24753(7) 0.0459(4) Uani 1 1 d .
H51G H 0.4315 0.6230 0.2478 0.069 Uiso 1 1 calc R
H51H H 0.3859 0.6139 0.2557 0.069 Uiso 1 1 calc R
H51I H 0.4095 0.6597 0.2759 0.069 Uiso 1 1 calc R
C513 C 0.25709(5) 0.64326(4) 0.30402(6) 0.0279(3) Uani 1 1 d .
C514 C 0.21356(5) 0.64825(4) 0.28169(6) 0.0290(3) Uani 1 1 d .
C515 C 0.18760(5) 0.62874(5) 0.30971(6) 0.0309(3) Uani 1 1 d .
H515 H 0.1578 0.6312 0.2948 0.037 Uiso 1 1 calc R
C516 C 0.20440(5) 0.60567(5) 0.35931(6) 0.0324(3) Uani 1 1 d .
C517 C 0.24799(5) 0.60130(5) 0.38018(6) 0.0334(3) Uani 1 1 d .
H517 H 0.2595 0.5854 0.4138 0.040 Uiso 1 1 calc R
C518 C 0.27507(5) 0.61968(5) 0.35297(6) 0.0315(3) Uani 1 1 d .
C519 C 0.19527(5) 0.67415(5) 0.22875(7) 0.0366(3) Uani 1 1 d .
H51J H 0.1649 0.6684 0.2145 0.055 Uiso 1 1 calc R
H51K H 0.2091 0.6652 0.2009 0.055 Uiso 1 1 calc R
H51L H 0.1999 0.7057 0.2365 0.055 Uiso 1 1 calc R
C520 C 0.17587(6) 0.58627(6) 0.39031(8) 0.0442(4) Uani 1 1 d .
H52A H 0.1889 0.5596 0.4100 0.066 Uiso 1 1 calc R
H52B H 0.1486 0.5787 0.3639 0.066 Uiso 1 1 calc R
H52C H 0.1716 0.6079 0.4172 0.066 Uiso 1 1 calc R
C521 C 0.32229(5) 0.61396(6) 0.37480(7) 0.0424(4) Uani 1 1 d .
H52D H 0.3351 0.6414 0.3924 0.064 Uiso 1 1 calc R
H52E H 0.3337 0.6067 0.3439 0.064 Uiso 1 1 calc R
H52F H 0.3288 0.5900 0.4022 0.064 Uiso 1 1 calc R
C522 C 0.29809(4) 0.58538(4) 0.15557(6) 0.0254(3) Uani 1 1 d .
C523 C 0.26000(4) 0.56785(4) 0.22904(5) 0.0251(3) Uani 1 1 d .
C602 C 0.38784(5) 0.38956(5) -0.10485(6) 0.0310(3) Uani 1 1 d .
H602 H 0.4043 0.3974 -0.1288 0.037 Uiso 1 1 calc R
C601 C 0.34664(4) 0.39590(4) -0.04566(6) 0.0267(3) Uani 1 1 d .
C603 C 0.37899(5) 0.34852(5) -0.09196(6) 0.0325(3) Uani 1 1 d .
H603 H 0.3883 0.3220 -0.1047 0.039 Uiso 1 1 calc R
C604 C 0.37262(4) 0.46561(4) -0.07950(6) 0.0278(3) Uani 1 1 d .
C605 C 0.39970(4) 0.48799(5) -0.03467(6) 0.0279(3) Uani 1 1 d .
C606 C 0.40347(5) 0.53376(5) -0.03875(6) 0.0307(3) Uani 1 1 d .
H606 H 0.4218 0.5495 -0.0086 0.037 Uiso 1 1 calc R
C607 C 0.38097(5) 0.55670(5) -0.08601(7) 0.0338(3) Uani 1 1 d .
C608 C 0.35460(5) 0.53310(5) -0.13025(7) 0.0364(3) Uani 1 1 d .
H608 H 0.3394 0.5484 -0.1629 0.044 Uiso 1 1 calc R
C609 C 0.35005(5) 0.48767(5) -0.12771(6) 0.0331(3) Uani 1 1 d .
C610 C 0.42374(5) 0.46435(5) 0.01763(6) 0.0312(3) Uani 1 1 d .
H61A H 0.4039 0.4537 0.0371 0.047 Uiso 1 1 calc R
H61B H 0.4439 0.4847 0.0418 0.047 Uiso 1 1 calc R
H61C H 0.4390 0.4393 0.0080 0.047 Uiso 1 1 calc R
C611 C 0.38401(6) 0.60617(5) -0.08953(8) 0.0445(4) Uani 1 1 d .
H61D H 0.3594 0.6198 -0.0819 0.067 Uiso 1 1 calc R
H61E H 0.3848 0.6145 -0.1269 0.067 Uiso 1 1 calc R
H61F H 0.4098 0.6164 -0.0621 0.067 Uiso 1 1 calc R
C612 C 0.32038(6) 0.46327(6) -0.17563(7) 0.0438(4) Uani 1 1 d .
H61G H 0.3040 0.4845 -0.2028 0.066 Uiso 1 1 calc R
H61H H 0.3011 0.4451 -0.1618 0.066 Uiso 1 1 calc R
H61I H 0.3367 0.4444 -0.1934 0.066 Uiso 1 1 calc R
C613 C 0.34200(5) 0.31499(4) -0.02850(7) 0.0318(3) Uani 1 1 d .
C614 C 0.37089(5) 0.29924(5) 0.01956(7) 0.0372(3) Uani 1 1 d .
C615 C 0.35919(6) 0.26324(5) 0.04644(8) 0.0429(4) Uani 1 1 d .
H615 H 0.3782 0.2524 0.0798 0.052 Uiso 1 1 calc R
C616 C 0.31989(6) 0.24296(5) 0.02502(8) 0.0457(4) Uani 1 1 d .
C617 C 0.29206(6) 0.25947(5) -0.02298(8) 0.0420(4) Uani 1 1 d .
H617 H 0.2654 0.2457 -0.0376 0.050 Uiso 1 1 calc R
C618 C 0.30221(5) 0.29605(5) -0.05054(7) 0.0363(3) Uani 1 1 d .
C619 C 0.41368(6) 0.32027(6) 0.04202(8) 0.0468(4) Uani 1 1 d .
H61J H 0.4317 0.3117 0.0189 0.070 Uiso 1 1 calc R
H61K H 0.4266 0.3104 0.0803 0.070 Uiso 1 1 calc R
H61L H 0.4106 0.3524 0.0414 0.070 Uiso 1 1 calc R
C620 C 0.30788(8) 0.20386(6) 0.05446(10) 0.0601(6) Uani 1 1 d .
H62A H 0.2790 0.1946 0.0347 0.090 Uiso 1 1 calc R
H62B H 0.3094 0.2121 0.0927 0.090 Uiso 1 1 calc R
H62C H 0.3274 0.1795 0.0551 0.090 Uiso 1 1 calc R
C621 C 0.27127(5) 0.31457(6) -0.10140(8) 0.0449(4) Uani 1 1 d .
H62D H 0.2458 0.2962 -0.1116 0.067 Uiso 1 1 calc R
H62E H 0.2840 0.3150 -0.1321 0.067 Uiso 1 1 calc R
H62F H 0.2637 0.3447 -0.0938 0.067 Uiso 1 1 calc R
C622 C 0.31786(4) 0.46340(4) -0.00133(6) 0.0264(3) Uani 1 1 d .
C623 C 0.29886(4) 0.38497(4) 0.02252(6) 0.0275(3) Uani 1 1 d .
C701 C 0.26333(5) 0.48873(4) 0.53142(6) 0.0277(3) Uani 1 1 d .
C702 C 0.30271(6) 0.49885(6) 0.62216(6) 0.0436(4) Uani 1 1 d .
H702 H 0.3256 0.5065 0.6536 0.052 Uiso 1 1 calc R
C703 C 0.26577(6) 0.48258(6) 0.62338(6) 0.0445(4) Uani 1 1 d .
H703 H 0.2578 0.4759 0.6559 0.053 Uiso 1 1 calc R
C704 C 0.33201(5) 0.52907(5) 0.54938(6) 0.0315(3) Uani 1 1 d .
C705 C 0.32463(5) 0.57447(5) 0.54249(6) 0.0350(3) Uani 1 1 d .
C706 C 0.35401(5) 0.59972(5) 0.52596(7) 0.0387(3) Uani 1 1 d .
H706 H 0.3494 0.6305 0.5208 0.046 Uiso 1 1 calc R
C707 C 0.38973(5) 0.58124(6) 0.51687(7) 0.0391(3) Uani 1 1 d .
C708 C 0.39628(5) 0.53628(6) 0.52492(7) 0.0401(3) Uani 1 1 d .
H708 H 0.4210 0.5235 0.5197 0.048 Uiso 1 1 calc R
C709 C 0.36740(5) 0.50932(5) 0.54049(6) 0.0360(3) Uani 1 1 d .
C710 C 0.28555(6) 0.59457(6) 0.55168(8) 0.0470(4) Uani 1 1 d .
H71A H 0.2875 0.6268 0.5506 0.071 Uiso 1 1 calc R
H71B H 0.2831 0.5854 0.5880 0.071 Uiso 1 1 calc R
H71C H 0.2606 0.5846 0.5224 0.071 Uiso 1 1 calc R
C711 C 0.42011(6) 0.60966(7) 0.49722(9) 0.0534(5) Uani 1 1 d .
H71D H 0.4460 0.5930 0.5000 0.080 Uiso 1 1 calc R
H71E H 0.4270 0.6361 0.5205 0.080 Uiso 1 1 calc R
H71F H 0.4070 0.6183 0.4584 0.080 Uiso 1 1 calc R
C712 C 0.37349(6) 0.46011(6) 0.54507(9) 0.0476(4) Uani 1 1 d .
H71G H 0.3607 0.4485 0.5729 0.071 Uiso 1 1 calc R
H71H H 0.4037 0.4533 0.5564 0.071 Uiso 1 1 calc R
H71I H 0.3600 0.4464 0.5089 0.071 Uiso 1 1 calc R
C713 C 0.20085(5) 0.45481(5) 0.55365(6) 0.0295(3) Uani 1 1 d .
C714 C 0.16361(5) 0.47903(5) 0.53628(6) 0.0316(3) Uani 1 1 d .
C715 C 0.12545(5) 0.45613(5) 0.52259(6) 0.0332(3) Uani 1 1 d .
H715 H 0.0998 0.4722 0.5106 0.040 Uiso 1 1 calc R
C716 C 0.12392(5) 0.41032(5) 0.52598(6) 0.0338(3) Uani 1 1 d .
C717 C 0.16185(5) 0.38725(5) 0.54331(6) 0.0332(3) Uani 1 1 d .
H717 H 0.1612 0.3560 0.5455 0.040 Uiso 1 1 calc R
C718 C 0.20061(5) 0.40879(5) 0.55743(6) 0.0309(3) Uani 1 1 d .
C719 C 0.16474(6) 0.52849(5) 0.53218(7) 0.0405(4) Uani 1 1 d .
H71J H 0.1826 0.5406 0.5673 0.061 Uiso 1 1 calc R
H71K H 0.1360 0.5402 0.5247 0.061 Uiso 1 1 calc R
H71L H 0.1764 0.5368 0.5019 0.061 Uiso 1 1 calc R
C720 C 0.08231(6) 0.38610(6) 0.51227(7) 0.0437(4) Uani 1 1 d .
H72A H 0.0730 0.3838 0.5458 0.066 Uiso 1 1 calc R
H72B H 0.0858 0.3565 0.4986 0.066 Uiso 1 1 calc R
H72C H 0.0611 0.4023 0.4835 0.066 Uiso 1 1 calc R
C721 C 0.24118(5) 0.38316(5) 0.57628(7) 0.0384(3) Uani 1 1 d .
H72D H 0.2539 0.3875 0.6163 0.058 Uiso 1 1 calc R
H72E H 0.2607 0.3936 0.5562 0.058 Uiso 1 1 calc R
H72F H 0.2353 0.3517 0.5686 0.058 Uiso 1 1 calc R
C722 C 0.28109(5) 0.49371(5) 0.43482(6) 0.0308(3) Uani 1 1 d .
C723 C 0.20633(5) 0.47255(4) 0.43438(6) 0.0294(3) Uani 1 1 d .
C801 C 0.03543(4) 0.56982(4) 0.26316(6) 0.0279(3) Uani 1 1 d .
C802 C -0.01045(6) 0.61845(5) 0.28439(8) 0.0428(4) Uani 1 1 d .
H802 H -0.0247 0.6452 0.2871 0.051 Uiso 1 1 calc R
C803 C -0.01762(6) 0.57919(5) 0.30398(8) 0.0446(4) Uani 1 1 d .
H803 H -0.0381 0.5728 0.3228 0.054 Uiso 1 1 calc R
C804 C 0.04214(5) 0.64942(4) 0.24134(6) 0.0288(3) Uani 1 1 d .
C805 C 0.03114(5) 0.65999(4) 0.18506(6) 0.0295(3) Uani 1 1 d .
C806 C 0.05196(5) 0.69517(5) 0.16876(6) 0.0329(3) Uani 1 1 d .
H806 H 0.0454 0.7024 0.1304 0.040 Uiso 1 1 calc R
C807 C 0.08210(5) 0.71992(5) 0.20748(7) 0.0373(3) Uani 1 1 d .
C808 C 0.09184(5) 0.70855(5) 0.26300(7) 0.0393(3) Uani 1 1 d .
H808 H 0.1124 0.7253 0.2896 0.047 Uiso 1 1 calc R
C809 C 0.07246(5) 0.67320(5) 0.28114(7) 0.0350(3) Uani 1 1 d .
C810 C -0.00229(5) 0.63369(5) 0.14427(7) 0.0370(3) Uani 1 1 d .
H81A H 0.0071 0.6030 0.1443 0.056 Uiso 1 1 calc R
H81B H -0.0073 0.6462 0.1070 0.056 Uiso 1 1 calc R
H81C H -0.0285 0.6347 0.1549 0.056 Uiso 1 1 calc R
C811 C 0.10323(6) 0.75885(6) 0.18903(10) 0.0528(5) Uani 1 1 d .
H81D H 0.0862 0.7854 0.1882 0.079 Uiso 1 1 calc R
H81E H 0.1058 0.7532 0.1518 0.079 Uiso 1 1 calc R
H81F H 0.1314 0.7632 0.2152 0.079 Uiso 1 1 calc R
C812 C 0.08368(6) 0.66108(7) 0.34168(7) 0.0506(4) Uani 1 1 d .
H81G H 0.1136 0.6673 0.3594 0.076 Uiso 1 1 calc R
H81H H 0.0783 0.6296 0.3453 0.076 Uiso 1 1 calc R
H81I H 0.0664 0.6784 0.3598 0.076 Uiso 1 1 calc R
C813 C 0.01327(5) 0.50387(4) 0.30783(6) 0.0300(3) Uani 1 1 d .
C814 C -0.01638(5) 0.47422(5) 0.27598(6) 0.0331(3) Uani 1 1 d .
C815 C -0.01305(5) 0.43010(5) 0.29199(6) 0.0355(3) Uani 1 1 d .
H815 H -0.0331 0.4095 0.2712 0.043 Uiso 1 1 calc R
C816 C 0.01887(5) 0.41546(5) 0.33760(6) 0.0351(3) Uani 1 1 d .
C817 C 0.04762(5) 0.44582(5) 0.36857(6) 0.0325(3) Uani 1 1 d .
H817 H 0.0694 0.4359 0.4000 0.039 Uiso 1 1 calc R
C818 C 0.04531(5) 0.49047(5) 0.35460(6) 0.0306(3) Uani 1 1 d .
C819 C -0.05013(6) 0.48983(6) 0.22519(7) 0.0447(4) Uani 1 1 d .
H81J H -0.0694 0.5099 0.2365 0.067 Uiso 1 1 calc R
H81K H -0.0660 0.4644 0.2057 0.067 Uiso 1 1 calc R
H81L H -0.0370 0.5054 0.2003 0.067 Uiso 1 1 calc R
C820 C 0.02224(6) 0.36690(5) 0.35201(8) 0.0454(4) Uani 1 1 d .
H82A H -0.0059 0.3553 0.3496 0.068 Uiso 1 1 calc R
H82B H 0.0409 0.3629 0.3899 0.068 Uiso 1 1 calc R
H82C H 0.0339 0.3510 0.3258 0.068 Uiso 1 1 calc R
C821 C 0.07680(5) 0.52275(5) 0.38865(7) 0.0368(3) Uani 1 1 d .
H82D H 0.0630 0.5415 0.4100 0.055 Uiso 1 1 calc R
H82E H 0.0878 0.5412 0.3639 0.055 Uiso 1 1 calc R
H82F H 0.1002 0.5067 0.4142 0.055 Uiso 1 1 calc R
C822 C 0.09304(4) 0.57573(4) 0.20783(6) 0.0278(3) Uani 1 1 d .
C823 C 0.08158(4) 0.50140(4) 0.24971(5) 0.0247(2) Uani 1 1 d .
C901 C 0.50208(5) 0.52295(5) 0.25415(6) 0.0319(3) Uani 1 1 d .
C902 C 0.57306(5) 0.52497(7) 0.26269(8) 0.0515(5) Uani 1 1 d .
H902 H 0.5988 0.5289 0.2538 0.062 Uiso 1 1 calc R
C903 C 0.56904(5) 0.51126(8) 0.31146(8) 0.0528(5) Uani 1 1 d .
H903 H 0.5915 0.5033 0.3432 0.063 Uiso 1 1 calc R
C904 C 0.52418(5) 0.55381(5) 0.17447(6) 0.0336(3) Uani 1 1 d .
C905 C 0.51952(5) 0.59963(6) 0.17197(7) 0.0361(3) Uani 1 1 d .
C906 C 0.51093(5) 0.61978(5) 0.12015(7) 0.0363(3) Uani 1 1 d .
H906 H 0.5076 0.6509 0.1177 0.044 Uiso 1 1 calc R
C907 C 0.50711(5) 0.59553(5) 0.07167(6) 0.0344(3) Uani 1 1 d .
C908 C 0.51226(5) 0.55002(5) 0.07608(6) 0.0341(3) Uani 1 1 d .
H908 H 0.5099 0.5332 0.0434 0.041 Uiso 1 1 calc R
C909 C 0.52084(5) 0.52842(5) 0.12719(6) 0.0332(3) Uani 1 1 d .
C910 C 0.52374(6) 0.62605(6) 0.22387(8) 0.0468(4) Uani 1 1 d .
H91A H 0.5183 0.6572 0.2141 0.070 Uiso 1 1 calc R
H91B H 0.5524 0.6228 0.2490 0.070 Uiso 1 1 calc R
H91C H 0.5033 0.6154 0.2424 0.070 Uiso 1 1 calc R
C911 C 0.50022(5) 0.61853(6) 0.01638(7) 0.0410(4) Uani 1 1 d .
H91D H 0.4815 0.6439 0.0144 0.061 Uiso 1 1 calc R
H91E H 0.4872 0.5980 -0.0138 0.061 Uiso 1 1 calc R
H91F H 0.5274 0.6286 0.0127 0.061 Uiso 1 1 calc R
C912 C 0.52566(5) 0.47906(5) 0.13152(7) 0.0404(3) Uani 1 1 d .
H91G H 0.5237 0.4668 0.0948 0.061 Uiso 1 1 calc R
H91H H 0.5032 0.4666 0.1451 0.061 Uiso 1 1 calc R
H91I H 0.5532 0.4717 0.1575 0.061 Uiso 1 1 calc R
C913 C 0.50933(5) 0.49185(6) 0.34861(6) 0.0357(3) Uani 1 1 d .
C914 C 0.49261(5) 0.51927(6) 0.38138(6) 0.0387(3) Uani 1 1 d .
C915 C 0.47574(6) 0.49966(6) 0.42026(7) 0.0424(4) Uani 1 1 d .
H915 H 0.4641 0.5179 0.4428 0.051 Uiso 1 1 calc R
C916 C 0.47546(5) 0.45426(6) 0.42706(6) 0.0425(4) Uani 1 1 d .
C917 C 0.49280(5) 0.42815(6) 0.39398(7) 0.0415(4) Uani 1 1 d .
H917 H 0.4932 0.3971 0.3987 0.050 Uiso 1 1 calc R
C918 C 0.50956(5) 0.44609(6) 0.35411(7) 0.0396(3) Uani 1 1 d .
C919 C 0.49179(7) 0.56862(6) 0.37386(7) 0.0494(4) Uani 1 1 d .
H91J H 0.4732 0.5761 0.3369 0.074 Uiso 1 1 calc R
H91K H 0.5204 0.5792 0.3773 0.074 Uiso 1 1 calc R
H91L H 0.4812 0.5825 0.4024 0.074 Uiso 1 1 calc R
C920 C 0.45523(7) 0.43387(7) 0.46774(7) 0.0558(5) Uani 1 1 d .
H92A H 0.4244 0.4354 0.4525 0.084 Uiso 1 1 calc R
H92B H 0.4641 0.4500 0.5030 0.084 Uiso 1 1 calc R
H92C H 0.4640 0.4030 0.4741 0.084 Uiso 1 1 calc R
C921 C 0.52681(7) 0.41688(7) 0.31729(10) 0.0582(5) Uani 1 1 d .
H92D H 0.5167 0.4273 0.2788 0.087 Uiso 1 1 calc R
H92E H 0.5173 0.3865 0.3194 0.087 Uiso 1 1 calc R
H92F H 0.5577 0.4178 0.3298 0.087 Uiso 1 1 calc R
C922 C 0.43367(4) 0.53244(5) 0.16869(6) 0.0308(3) Uani 1 1 d .
C923 C 0.42342(5) 0.51783(5) 0.26333(6) 0.0316(3) Uani 1 1 d .

loop_
_atom_site_aniso_label
_atom_site_aniso_U_11
_atom_site_aniso_U_22
_atom_site_aniso_U_33
_atom_site_aniso_U_23
_atom_site_aniso_U_13
_atom_site_aniso_U_12
K101 0.02845(15) 0.03481(14) 0.03632(15) 0.01093(12) 0.01375(12) 0.00189(12)
K102 0.02858(14) 0.02456(12) 0.02961(14) 0.00186(10) 0.00851(11) 0.00205(11)
K103 0.02903(14) 0.02622(13) 0.02987(14) 0.00330(10) 0.00991(11) -0.00060(11)
K104 0.02643(14) 0.04630(17) 0.02784(14) -0.00253(12) 0.00956(11) 0.00019(12)
K105 0.03090(15) 0.02843(13) 0.03174(14) 0.00306(11) 0.01150(12) -0.00024(11)
K106 0.03135(15) 0.02740(13) 0.03377(15) -0.00030(11) 0.01462(12) -0.00456(11)
K107 0.03343(15) 0.02919(13) 0.03675(15) -0.00467(11) 0.01663(13) -0.00649(12)
K108 0.02827(14) 0.02324(12) 0.02826(13) -0.00276(10) 0.00943(11) -0.00042(10)
K109 0.02894(14) 0.02301(12) 0.02723(13) 0.00035(10) 0.00997(11) -0.00089(10)
B101 0.0306(8) 0.0250(7) 0.0350(8) 0.0045(6) 0.0085(7) 0.0010(6)
B201 0.0229(7) 0.0263(7) 0.0257(7) 0.0007(5) 0.0066(6) -0.0010(5)
B301 0.0276(7) 0.0230(7) 0.0285(7) -0.0014(5) 0.0118(6) -0.0025(6)
B401 0.0232(7) 0.0249(6) 0.0264(7) 0.0022(5) 0.0083(6) 0.0001(5)
B501 0.0258(7) 0.0235(6) 0.0260(7) -0.0023(5) 0.0093(6) -0.0013(5)
B601 0.0268(7) 0.0249(7) 0.0336(8) -0.0034(6) 0.0125(6) -0.0028(6)
B701 0.0294(8) 0.0282(7) 0.0266(7) -0.0001(6) 0.0094(6) -0.0008(6)
B801 0.0265(7) 0.0256(7) 0.0285(7) 0.0007(5) 0.0087(6) 0.0044(6)
B901 0.0262(7) 0.0327(7) 0.0285(7) 0.0013(6) 0.0087(6) -0.0012(6)
N101 0.0371(7) 0.0279(6) 0.0493(8) 0.0145(5) 0.0120(6) 0.0027(5)
N102 0.0355(7) 0.0283(6) 0.0573(8) 0.0127(6) 0.0145(6) 0.0072(5)
N103 0.0366(7) 0.0310(6) 0.0377(7) 0.0094(5) 0.0136(5) 0.0027(5)
N104 0.0355(7) 0.0310(6) 0.0412(7) 0.0068(5) 0.0163(6) 0.0065(5)
N201 0.0251(6) 0.0320(6) 0.0237(5) -0.0002(4) 0.0049(4) -0.0011(5)
N202 0.0223(5) 0.0329(6) 0.0247(5) -0.0025(4) 0.0045(4) -0.0014(4)
N203 0.0271(6) 0.0319(6) 0.0288(6) 0.0023(5) 0.0080(5) -0.0016(5)
N204 0.0268(6) 0.0314(6) 0.0287(6) -0.0011(5) 0.0094(5) -0.0030(5)
N301 0.0371(6) 0.0216(5) 0.0302(6) -0.0035(4) 0.0165(5) -0.0028(5)
N302 0.0346(6) 0.0223(5) 0.0301(6) -0.0041(4) 0.0154(5) -0.0053(5)
N303 0.0369(7) 0.0254(5) 0.0353(6) -0.0042(5) 0.0175(5) -0.0030(5)
N304 0.0341(6) 0.0258(5) 0.0350(6) -0.0044(5) 0.0153(5) -0.0046(5)
N401 0.0228(5) 0.0258(5) 0.0314(6) 0.0045(4) 0.0107(5) 0.0030(4)
N402 0.0249(5) 0.0243(5) 0.0285(5) 0.0051(4) 0.0106(4) 0.0023(4)
N403 0.0291(6) 0.0317(6) 0.0313(6) 0.0070(5) 0.0106(5) 0.0027(5)
N404 0.0267(6) 0.0291(5) 0.0317(6) 0.0042(5) 0.0110(5) 0.0024(5)
N501 0.0336(6) 0.0234(5) 0.0327(6) -0.0046(4) 0.0129(5) -0.0052(5)
N502 0.0339(6) 0.0246(5) 0.0293(6) -0.0069(4) 0.0121(5) -0.0040(5)
N503 0.0344(6) 0.0279(5) 0.0312(6) -0.0033(5) 0.0134(5) -0.0035(5)
N504 0.0324(6) 0.0284(5) 0.0314(6) -0.0041(5) 0.0121(5) -0.0046(5)
N601 0.0278(6) 0.0279(5) 0.0319(6) -0.0045(4) 0.0148(5) -0.0033(5)
N602 0.0297(6) 0.0257(5) 0.0392(6) -0.0055(5) 0.0178(5) -0.0025(5)
N603 0.0317(6) 0.0269(5) 0.0360(6) -0.0023(5) 0.0174(5) -0.0019(5)
N604 0.0356(7) 0.0311(6) 0.0413(7) -0.0013(5) 0.0183(6) -0.0009(5)
N701 0.0328(6) 0.0384(6) 0.0251(6) 0.0026(5) 0.0060(5) -0.0050(5)
N702 0.0366(7) 0.0366(6) 0.0239(5) 0.0005(5) 0.0105(5) -0.0052(5)
N703 0.0449(8) 0.0433(7) 0.0348(7) -0.0035(5) 0.0195(6) -0.0060(6)
N704 0.0353(7) 0.0411(7) 0.0358(7) -0.0086(5) 0.0077(5) 0.0006(6)
N801 0.0329(6) 0.0256(5) 0.0416(7) 0.0040(5) 0.0180(5) 0.0083(5)
N802 0.0343(6) 0.0282(6) 0.0417(7) 0.0072(5) 0.0216(5) 0.0102(5)
N803 0.0387(7) 0.0309(6) 0.0442(7) -0.0005(5) 0.0208(6) 0.0002(5)
N804 0.0291(6) 0.0286(5) 0.0313(6) 0.0013(4) 0.0132(5) 0.0038(5)
N901 0.0249(6) 0.0572(8) 0.0293(6) 0.0066(6) 0.0048(5) -0.0034(6)
N902 0.0231(6) 0.0548(8) 0.0331(6) 0.0069(6) 0.0080(5) -0.0015(5)
N903 0.0347(7) 0.0454(7) 0.0503(8) 0.0061(6) 0.0200(6) 0.0011(6)
N904 0.0333(7) 0.0513(8) 0.0345(7) -0.0001(6) 0.0061(5) 0.0078(6)
C101 0.0314(7) 0.0277(7) 0.0379(8) 0.0062(6) 0.0086(6) 0.0004(6)
C102 0.0507(10) 0.0327(8) 0.0758(13) 0.0256(8) 0.0207(10) 0.0105(7)
C103 0.0473(10) 0.0340(8) 0.0832(14) 0.0246(9) 0.0232(10) 0.0160(7)
C104 0.0374(8) 0.0276(7) 0.0418(8) 0.0137(6) 0.0111(7) 0.0006(6)
C105 0.0482(9) 0.0311(7) 0.0405(8) 0.0148(6) 0.0140(7) 0.0004(7)
C106 0.0619(11) 0.0360(8) 0.0516(10) 0.0199(7) 0.0271(9) 0.0103(8)
C107 0.0472(10) 0.0436(9) 0.0703(12) 0.0341(9) 0.0264(9) 0.0109(8)
C108 0.0399(9) 0.0394(9) 0.0660(12) 0.0219(8) 0.0090(8) -0.0033(7)
C109 0.0438(9) 0.0291(7) 0.0502(9) 0.0134(7) 0.0106(7) -0.0025(6)
C110 0.0679(13) 0.0470(10) 0.0417(9) 0.0061(8) 0.0093(9) -0.0052(9)
C111 0.0564(13) 0.0638(13) 0.113(2) 0.0450(13) 0.0440(13) 0.0133(10)
C112 0.0621(12) 0.0367(9) 0.0601(12) -0.0004(8) 0.0096(10) -0.0059(8)
C113 0.0300(7) 0.0299(7) 0.0506(9) 0.0079(6) 0.0115(7) 0.0072(6)
C114 0.0354(8) 0.0340(7) 0.0428(8) 0.0075(6) 0.0092(7) 0.0087(6)
C115 0.0328(8) 0.0366(8) 0.0434(8) -0.0002(6) 0.0079(7) 0.0035(6)
C116 0.0325(8) 0.0375(8) 0.0461(9) 0.0009(6) 0.0126(7) 0.0047(6)
C117 0.0331(8) 0.0454(9) 0.0435(9) -0.0022(7) 0.0126(7) 0.0048(7)
C118 0.0304(8) 0.0375(8) 0.0504(9) -0.0022(7) 0.0098(7) 0.0056(6)
C119 0.0454(10) 0.0562(10) 0.0476(10) 0.0123(8) 0.0136(8) 0.0037(8)
C120 0.0403(9) 0.0543(10) 0.0524(10) -0.0006(8) 0.0171(8) -0.0054(8)
C121 0.0383(9) 0.0634(12) 0.0623(12) -0.0149(10) 0.0113(9) -0.0076(9)
C122 0.0345(8) 0.0236(6) 0.0298(7) 0.0080(5) 0.0091(6) -0.0005(6)
C123 0.0300(7) 0.0246(6) 0.0349(7) 0.0022(5) 0.0097(6) 0.0051(5)
C201 0.0238(6) 0.0241(6) 0.0275(6) -0.0005(5) 0.0075(5) 0.0008(5)
C202 0.0293(7) 0.0430(8) 0.0259(7) -0.0028(6) 0.0015(6) -0.0022(6)
C203 0.0256(7) 0.0432(8) 0.0296(7) -0.0031(6) 0.0016(6) -0.0022(6)
C204 0.0265(7) 0.0323(7) 0.0211(6) 0.0000(5) 0.0055(5) 0.0001(5)
C205 0.0289(7) 0.0317(7) 0.0247(6) -0.0024(5) 0.0056(5) 0.0024(5)
C206 0.0289(7) 0.0403(8) 0.0298(7) -0.0068(6) 0.0095(6) -0.0008(6)
C207 0.0353(8) 0.0422(8) 0.0268(7) -0.0028(6) 0.0105(6) -0.0070(6)
C208 0.0390(8) 0.0317(7) 0.0298(7) 0.0033(5) 0.0080(6) -0.0012(6)
C209 0.0295(7) 0.0321(7) 0.0255(6) 0.0003(5) 0.0036(5) 0.0014(6)
C210 0.0373(8) 0.0312(7) 0.0383(8) -0.0039(6) 0.0099(6) 0.0038(6)
C211 0.0514(10) 0.0548(10) 0.0466(10) -0.0033(8) 0.0245(8) -0.0137(8)
C212 0.0357(8) 0.0349(7) 0.0408(8) 0.0007(6) 0.0076(7) 0.0085(6)
C221 0.0308(7) 0.0331(7) 0.0406(8) -0.0050(6) 0.0071(6) 0.0028(6)
C213 0.0182(6) 0.0333(7) 0.0274(6) -0.0034(5) 0.0056(5) -0.0016(5)
C214 0.0217(6) 0.0323(7) 0.0298(7) -0.0050(5) 0.0056(5) -0.0002(5)
C215 0.0258(7) 0.0330(7) 0.0315(7) -0.0019(5) 0.0062(6) -0.0024(5)
C216 0.0215(6) 0.0430(8) 0.0295(7) -0.0030(6) 0.0066(5) -0.0004(6)
C217 0.0225(7) 0.0400(7) 0.0312(7) -0.0081(6) 0.0065(5) 0.0028(6)
C218 0.0208(6) 0.0320(7) 0.0314(7) -0.0056(5) 0.0036(5) 0.0011(5)
C219 0.0327(7) 0.0330(7) 0.0352(7) -0.0052(6) 0.0111(6) 0.0023(6)
C220 0.0323(8) 0.0529(9) 0.0347(8) -0.0024(7) 0.0141(6) -0.0031(7)
C222 0.0267(7) 0.0221(6) 0.0230(6) 0.0009(5) 0.0056(5) -0.0018(5)
C223 0.0214(6) 0.0218(6) 0.0299(7) 0.0008(5) 0.0062(5) -0.0016(5)
C301 0.0276(7) 0.0250(6) 0.0264(6) -0.0029(5) 0.0116(5) -0.0021(5)
C302 0.0429(8) 0.0226(6) 0.0368(7) -0.0055(5) 0.0176(6) -0.0030(6)
C303 0.0450(9) 0.0218(6) 0.0362(7) -0.0051(5) 0.0184(7) -0.0059(6)
C304 0.0334(7) 0.0218(6) 0.0298(7) -0.0058(5) 0.0163(6) -0.0037(5)
C305 0.0330(7) 0.0255(6) 0.0310(7) -0.0075(5) 0.0135(6) -0.0004(5)
C306 0.0283(7) 0.0305(6) 0.0359(7) -0.0083(5) 0.0155(6) -0.0039(5)
C307 0.0358(7) 0.0269(6) 0.0300(7) -0.0075(5) 0.0164(6) -0.0056(6)
C308 0.0332(7) 0.0287(6) 0.0278(7) -0.0046(5) 0.0123(6) -0.0003(5)
C309 0.0321(7) 0.0262(6) 0.0290(7) -0.0087(5) 0.0145(6) -0.0051(5)
C310 0.0357(8) 0.0397(8) 0.0362(8) -0.0033(6) 0.0122(6) 0.0021(6)
C311 0.0407(8) 0.0375(8) 0.0371(8) -0.0026(6) 0.0192(7) -0.0073(6)
C312 0.0316(7) 0.0381(7) 0.0336(7) -0.0044(6) 0.0134(6) -0.0036(6)
C313 0.0338(7) 0.0211(6) 0.0321(7) -0.0043(5) 0.0170(6) -0.0081(5)
C314 0.0352(8) 0.0245(6) 0.0331(7) -0.0019(5) 0.0133(6) -0.0043(5)
C315 0.0367(8) 0.0308(7) 0.0292(7) 0.0001(5) 0.0115(6) -0.0024(6)
C316 0.0336(7) 0.0264(6) 0.0330(7) -0.0034(5) 0.0159(6) -0.0069(5)
C317 0.0292(7) 0.0269(6) 0.0358(7) -0.0028(5) 0.0146(6) -0.0055(5)
C318 0.0320(7) 0.0247(6) 0.0313(7) -0.0031(5) 0.0134(6) -0.0094(5)
C319 0.0414(9) 0.0406(8) 0.0365(8) 0.0004(6) 0.0141(7) 0.0062(7)
C320 0.0371(8) 0.0345(7) 0.0334(7) -0.0031(6) 0.0153(6) -0.0042(6)
C321 0.0326(8) 0.0391(8) 0.0336(7) -0.0022(6) 0.0111(6) -0.0039(6)
C322 0.0285(7) 0.0217(6) 0.0283(6) -0.0037(5) 0.0112(5) -0.0004(5)
C323 0.0255(6) 0.0210(6) 0.0297(6) 0.0001(5) 0.0098(5) -0.0057(5)
C401 0.0226(6) 0.0247(6) 0.0244(6) 0.0012(5) 0.0084(5) -0.0016(5)
C402 0.0292(7) 0.0297(7) 0.0406(8) 0.0099(6) 0.0137(6) 0.0078(6)
C403 0.0312(7) 0.0294(6) 0.0369(7) 0.0109(6) 0.0130(6) 0.0069(6)
C404 0.0234(6) 0.0264(6) 0.0328(7) 0.0052(5) 0.0120(5) 0.0040(5)
C405 0.0235(7) 0.0311(7) 0.0351(7) 0.0036(5) 0.0084(6) 0.0017(5)
C406 0.0269(7) 0.0312(7) 0.0448(8) 0.0032(6) 0.0144(6) -0.0020(6)
C407 0.0359(8) 0.0309(7) 0.0467(9) 0.0056(6) 0.0246(7) 0.0021(6)
C408 0.0399(8) 0.0307(7) 0.0368(8) 0.0016(6) 0.0209(7) 0.0024(6)
C409 0.0299(7) 0.0251(6) 0.0355(7) 0.0026(5) 0.0143(6) 0.0019(5)
C410 0.0338(8) 0.0411(8) 0.0358(8) -0.0004(6) 0.0061(6) -0.0063(6)
C411 0.0613(12) 0.0397(8) 0.0639(11) 0.0028(8) 0.0436(10) -0.0058(8)
C412 0.0433(9) 0.0325(7) 0.0389(8) -0.0030(6) 0.0168(7) -0.0065(6)
C413 0.0267(7) 0.0234(6) 0.0274(6) 0.0065(5) 0.0111(5) 0.0028(5)
C414 0.0304(7) 0.0223(6) 0.0290(6) 0.0039(5) 0.0105(5) 0.0006(5)
C415 0.0378(8) 0.0241(6) 0.0290(7) 0.0021(5) 0.0155(6) 0.0028(5)
C416 0.0299(7) 0.0249(6) 0.0330(7) 0.0083(5) 0.0148(6) 0.0045(5)
C417 0.0264(7) 0.0265(6) 0.0319(7) 0.0046(5) 0.0094(5) -0.0008(5)
C418 0.0281(7) 0.0246(6) 0.0269(6) 0.0034(5) 0.0096(5) 0.0021(5)
C419 0.0373(8) 0.0319(7) 0.0387(8) -0.0046(6) 0.0125(6) -0.0067(6)
C420 0.0361(8) 0.0330(7) 0.0411(8) 0.0081(6) 0.0216(7) 0.0035(6)
C421 0.0316(7) 0.0345(7) 0.0306(7) -0.0025(6) 0.0108(6) -0.0012(6)
C422 0.0228(6) 0.0258(6) 0.0264(6) 0.0008(5) 0.0058(5) 0.0019(5)
C423 0.0267(6) 0.0220(6) 0.0241(6) 0.0024(5) 0.0068(5) -0.0010(5)
C501 0.0248(6) 0.0247(6) 0.0263(6) -0.0013(5) 0.0081(5) -0.0012(5)
C502 0.0469(9) 0.0268(7) 0.0451(9) -0.0126(6) 0.0187(7) -0.0116(6)
C503 0.0479(9) 0.0274(7) 0.0420(8) -0.0141(6) 0.0196(7) -0.0102(6)
C504 0.0316(7) 0.0213(6) 0.0345(7) -0.0031(5) 0.0127(6) -0.0059(5)
C505 0.0317(7) 0.0269(6) 0.0366(7) -0.0030(5) 0.0100(6) -0.0040(6)
C506 0.0393(8) 0.0303(7) 0.0330(7) 0.0014(6) 0.0122(6) -0.0027(6)
C507 0.0375(8) 0.0285(6) 0.0395(8) -0.0025(6) 0.0179(7) -0.0056(6)
C508 0.0313(7) 0.0317(7) 0.0452(8) 0.0010(6) 0.0163(7) 0.0012(6)
C509 0.0348(8) 0.0289(7) 0.0381(8) 0.0022(6) 0.0123(6) -0.0018(6)
C510 0.0363(8) 0.0506(9) 0.0407(9) 0.0020(7) 0.0111(7) 0.0049(7)
C511 0.0490(10) 0.0447(9) 0.0477(9) 0.0007(7) 0.0269(8) -0.0034(8)
C512 0.0438(9) 0.0518(10) 0.0444(9) 0.0121(8) 0.0162(8) 0.0098(8)
C513 0.0336(7) 0.0251(6) 0.0275(6) -0.0058(5) 0.0129(6) -0.0024(5)
C514 0.0340(7) 0.0247(6) 0.0297(7) -0.0048(5) 0.0113(6) 0.0020(5)
C515 0.0306(7) 0.0275(6) 0.0365(7) -0.0041(5) 0.0126(6) 0.0015(5)
C516 0.0388(8) 0.0260(6) 0.0372(7) -0.0032(5) 0.0183(6) 0.0006(6)
C517 0.0405(8) 0.0316(7) 0.0295(7) -0.0018(5) 0.0124(6) 0.0013(6)
C518 0.0333(7) 0.0328(7) 0.0280(7) -0.0047(5) 0.0084(6) -0.0008(6)
C519 0.0381(8) 0.0352(7) 0.0369(8) 0.0041(6) 0.0115(6) 0.0049(6)
C520 0.0471(10) 0.0383(8) 0.0556(10) 0.0096(7) 0.0280(8) 0.0032(7)
C521 0.0336(8) 0.0534(10) 0.0374(8) 0.0031(7) 0.0061(7) -0.0018(7)
C522 0.0255(6) 0.0220(6) 0.0291(6) -0.0012(5) 0.0088(5) -0.0039(5)
C523 0.0260(6) 0.0240(6) 0.0249(6) -0.0042(5) 0.0069(5) 0.0008(5)
C602 0.0293(7) 0.0354(7) 0.0322(7) -0.0073(6) 0.0153(6) -0.0023(6)
C601 0.0251(6) 0.0251(6) 0.0317(7) -0.0035(5) 0.0110(5) -0.0033(5)
C603 0.0294(7) 0.0337(7) 0.0384(8) -0.0098(6) 0.0160(6) -0.0013(6)
C604 0.0283(7) 0.0283(6) 0.0316(7) -0.0010(5) 0.0161(6) -0.0025(5)
C605 0.0264(7) 0.0299(6) 0.0316(7) -0.0010(5) 0.0151(6) -0.0026(5)
C606 0.0292(7) 0.0299(7) 0.0371(7) -0.0020(6) 0.0160(6) -0.0041(5)
C607 0.0344(8) 0.0306(7) 0.0413(8) 0.0028(6) 0.0190(6) -0.0020(6)
C608 0.0377(8) 0.0380(8) 0.0349(8) 0.0067(6) 0.0128(6) 0.0019(6)
C609 0.0324(7) 0.0375(7) 0.0318(7) -0.0017(6) 0.0131(6) -0.0030(6)
C610 0.0301(7) 0.0319(7) 0.0335(7) -0.0004(6) 0.0125(6) -0.0036(6)
C611 0.0517(10) 0.0325(8) 0.0514(10) 0.0063(7) 0.0181(8) -0.0034(7)
C612 0.0466(10) 0.0443(9) 0.0360(8) -0.0028(7) 0.0047(7) -0.0035(7)
C613 0.0341(8) 0.0227(6) 0.0457(8) -0.0073(6) 0.0227(7) -0.0013(5)
C614 0.0380(8) 0.0263(7) 0.0537(9) -0.0010(6) 0.0235(7) -0.0001(6)
C615 0.0484(10) 0.0291(7) 0.0590(10) 0.0032(7) 0.0278(8) 0.0033(7)
C616 0.0598(11) 0.0251(7) 0.0684(12) -0.0090(7) 0.0440(10) -0.0079(7)
C617 0.0464(9) 0.0307(7) 0.0609(11) -0.0162(7) 0.0346(8) -0.0120(7)
C618 0.0360(8) 0.0311(7) 0.0501(9) -0.0164(6) 0.0257(7) -0.0070(6)
C619 0.0366(9) 0.0452(9) 0.0582(11) 0.0101(8) 0.0130(8) -0.0013(7)
C620 0.0791(15) 0.0314(8) 0.0889(15) -0.0037(9) 0.0548(13) -0.0116(9)
C621 0.0375(9) 0.0496(9) 0.0510(10) -0.0181(8) 0.0183(8) -0.0121(7)
C622 0.0241(6) 0.0296(6) 0.0284(6) -0.0014(5) 0.0122(5) -0.0020(5)
C623 0.0288(7) 0.0241(6) 0.0320(7) -0.0037(5) 0.0127(6) 0.0008(5)
C701 0.0300(7) 0.0262(6) 0.0278(6) 0.0006(5) 0.0096(5) -0.0005(5)
C702 0.0473(10) 0.0568(10) 0.0226(7) 0.0024(6) 0.0038(6) -0.0135(8)
C703 0.0513(10) 0.0579(10) 0.0241(7) 0.0015(7) 0.0106(7) -0.0128(8)
C704 0.0318(7) 0.0353(7) 0.0251(6) 0.0005(5) 0.0045(6) -0.0063(6)
C705 0.0379(8) 0.0357(7) 0.0311(7) -0.0005(6) 0.0094(6) -0.0030(6)
C706 0.0414(9) 0.0341(7) 0.0389(8) 0.0041(6) 0.0090(7) -0.0036(6)
C707 0.0310(8) 0.0459(8) 0.0360(8) 0.0072(6) 0.0027(6) -0.0083(7)
C708 0.0273(7) 0.0482(9) 0.0422(8) 0.0049(7) 0.0062(6) 0.0000(7)
C709 0.0303(7) 0.0389(8) 0.0350(8) 0.0029(6) 0.0036(6) -0.0023(6)
C710 0.0548(11) 0.0391(8) 0.0542(10) 0.0026(7) 0.0269(9) 0.0036(8)
C711 0.0372(9) 0.0606(11) 0.0589(11) 0.0189(9) 0.0086(8) -0.0083(8)
C712 0.0396(9) 0.0393(8) 0.0625(11) 0.0048(8) 0.0126(8) 0.0034(7)
C713 0.0338(7) 0.0329(7) 0.0247(6) 0.0008(5) 0.0129(6) -0.0024(6)
C714 0.0396(8) 0.0320(7) 0.0275(7) 0.0011(5) 0.0166(6) 0.0004(6)
C715 0.0323(7) 0.0392(8) 0.0313(7) 0.0049(6) 0.0142(6) 0.0042(6)
C716 0.0363(8) 0.0402(8) 0.0284(7) 0.0047(6) 0.0146(6) -0.0039(6)
C717 0.0427(8) 0.0308(7) 0.0295(7) 0.0034(5) 0.0157(6) -0.0015(6)
C718 0.0350(8) 0.0342(7) 0.0265(6) 0.0030(5) 0.0137(6) 0.0022(6)
C719 0.0508(10) 0.0318(7) 0.0429(9) 0.0015(6) 0.0198(7) 0.0037(7)
C720 0.0412(9) 0.0520(9) 0.0383(8) 0.0097(7) 0.0121(7) -0.0072(8)
C721 0.0415(9) 0.0400(8) 0.0371(8) 0.0054(6) 0.0167(7) 0.0064(7)
C722 0.0346(7) 0.0306(7) 0.0261(6) -0.0009(5) 0.0071(6) -0.0014(6)
C723 0.0353(7) 0.0273(6) 0.0268(6) -0.0028(5) 0.0111(6) 0.0010(5)
C801 0.0284(7) 0.0265(6) 0.0302(7) 0.0030(5) 0.0105(5) 0.0056(5)
C802 0.0447(9) 0.0333(7) 0.0619(11) 0.0077(7) 0.0335(8) 0.0155(7)
C803 0.0465(9) 0.0366(8) 0.0645(11) 0.0103(7) 0.0378(9) 0.0169(7)
C804 0.0296(7) 0.0224(6) 0.0366(7) -0.0002(5) 0.0129(6) 0.0065(5)
C805 0.0284(7) 0.0250(6) 0.0357(7) -0.0009(5) 0.0104(6) 0.0051(5)
C806 0.0342(8) 0.0278(6) 0.0382(8) 0.0028(6) 0.0128(6) 0.0059(6)
C807 0.0330(8) 0.0247(6) 0.0567(10) -0.0028(6) 0.0168(7) 0.0031(6)
C808 0.0338(8) 0.0331(7) 0.0487(9) -0.0123(7) 0.0083(7) -0.0004(6)
C809 0.0328(8) 0.0336(7) 0.0372(8) -0.0058(6) 0.0081(6) 0.0069(6)
C810 0.0357(8) 0.0346(7) 0.0381(8) -0.0008(6) 0.0067(6) 0.0004(6)
C811 0.0473(10) 0.0332(8) 0.0809(14) 0.0005(8) 0.0235(10) -0.0051(7)
C812 0.0526(11) 0.0596(11) 0.0367(9) -0.0066(8) 0.0086(8) 0.0045(9)
C813 0.0338(7) 0.0269(6) 0.0356(7) 0.0055(5) 0.0199(6) 0.0081(5)
C814 0.0330(8) 0.0361(7) 0.0341(7) 0.0034(6) 0.0161(6) 0.0075(6)
C815 0.0408(8) 0.0331(7) 0.0369(8) -0.0019(6) 0.0182(7) 0.0017(6)
C816 0.0447(9) 0.0307(7) 0.0368(8) 0.0046(6) 0.0226(7) 0.0062(6)
C817 0.0371(8) 0.0332(7) 0.0318(7) 0.0071(6) 0.0171(6) 0.0082(6)
C818 0.0316(7) 0.0326(7) 0.0339(7) 0.0040(6) 0.0193(6) 0.0059(6)
C819 0.0419(9) 0.0491(9) 0.0409(9) 0.0045(7) 0.0086(7) 0.0097(8)
C820 0.0588(11) 0.0318(8) 0.0492(10) 0.0062(7) 0.0212(8) 0.0031(7)
C821 0.0369(8) 0.0358(7) 0.0394(8) 0.0034(6) 0.0141(7) 0.0015(6)
C822 0.0290(7) 0.0249(6) 0.0303(7) -0.0039(5) 0.0099(5) 0.0038(5)
C823 0.0228(6) 0.0286(6) 0.0245(6) -0.0011(5) 0.0098(5) 0.0008(5)
C901 0.0277(7) 0.0389(7) 0.0294(7) 0.0010(6) 0.0088(6) -0.0027(6)
C902 0.0214(7) 0.0845(14) 0.0475(10) 0.0168(9) 0.0083(7) -0.0014(8)
C903 0.0228(8) 0.0862(14) 0.0445(9) 0.0173(9) 0.0020(7) -0.0019(8)
C904 0.0227(7) 0.0455(8) 0.0342(7) 0.0047(6) 0.0108(6) -0.0034(6)
C905 0.0265(7) 0.0461(8) 0.0378(8) -0.0039(6) 0.0130(6) -0.0062(6)
C906 0.0300(7) 0.0371(7) 0.0454(9) 0.0017(6) 0.0168(7) -0.0024(6)
C907 0.0263(7) 0.0430(8) 0.0373(8) 0.0042(6) 0.0145(6) -0.0041(6)
C908 0.0270(7) 0.0433(8) 0.0350(7) -0.0008(6) 0.0137(6) -0.0040(6)
C909 0.0238(7) 0.0392(8) 0.0390(8) 0.0035(6) 0.0129(6) -0.0029(6)
C910 0.0431(9) 0.0532(10) 0.0456(9) -0.0100(8) 0.0154(8) -0.0085(8)
C911 0.0364(8) 0.0479(9) 0.0423(9) 0.0095(7) 0.0173(7) 0.0003(7)
C912 0.0357(8) 0.0415(8) 0.0475(9) 0.0040(7) 0.0174(7) 0.0007(7)
C913 0.0262(7) 0.0497(9) 0.0281(7) 0.0055(6) 0.0030(6) -0.0043(6)
C914 0.0398(8) 0.0453(8) 0.0275(7) 0.0005(6) 0.0041(6) -0.0087(7)
C915 0.0465(9) 0.0520(9) 0.0287(7) -0.0045(7) 0.0110(7) -0.0108(8)
C916 0.0395(9) 0.0564(10) 0.0273(7) 0.0023(7) 0.0031(6) -0.0145(8)
C917 0.0346(8) 0.0449(9) 0.0392(8) 0.0080(7) 0.0014(7) -0.0036(7)
C918 0.0265(7) 0.0509(9) 0.0381(8) 0.0046(7) 0.0043(6) 0.0021(7)
C919 0.0663(12) 0.0452(9) 0.0364(8) -0.0016(7) 0.0144(8) -0.0104(9)
C920 0.0666(13) 0.0656(12) 0.0344(9) 0.0004(8) 0.0133(8) -0.0263(10)
C921 0.0507(11) 0.0570(11) 0.0726(14) 0.0056(10) 0.0269(10) 0.0127(9)
C922 0.0242(7) 0.0342(7) 0.0345(7) -0.0012(6) 0.0094(6) 0.0005(5)
C923 0.0268(7) 0.0350(7) 0.0325(7) 0.0007(6) 0.0078(6) -0.0006(6)

loop_
_atom_type_symbol
_atom_type_description
_atom_type_scat_dispersion_real
_atom_type_scat_dispersion_imag
_atom_type_scat_source
C C 0.0181 0.0091 'International Tables Vol C Tables 4.2.6.8 and 6.1.1.4'
H H 0.0000 0.0000 'International Tables Vol C Tables 4.2.6.8 and 6.1.1.4'
B B 0.0090 0.0039 'International Tables Vol C Tables 4.2.6.8 and 6.1.1.4'
N N 0.0311 0.0180 'International Tables Vol C Tables 4.2.6.8 and 6.1.1.4'
K K 0.3868 1.0657 'International Tables Vol C Tables 4.2.6.8 and 6.1.1.4'
O O 0.0492 0.0322 'International Tables Vol C Tables 4.2.6.8 and 6.1.1.4'

loop_
_geom_angle_atom_site_label_1
_geom_angle_atom_site_label_2
_geom_angle_atom_site_label_3
_geom_angle
N403 K101 N503 109.22(4)
N403 K101 N203 73.81(4)
N503 K101 N203 78.11(4)
N403 K101 N603 140.69(4)
N503 K101 N603 74.29(3)
N203 K101 N603 68.65(3)
N403 K101 N904 143.75(4)
N503 K101 N904 73.79(4)
N203 K101 N904 139.16(3)
N603 K101 N904 75.53(3)
N403 K101 C622 130.03(3)
N503 K101 C622 94.95(3)
N203 K101 C622 69.26(2)
N603 K101 C622 20.92(2)
N904 K101 C622 84.17(3)
N403 K101 C522 92.91(3)
N503 K101 C522 18.19(2)
N203 K101 C522 80.35(2)
N603 K101 C522 91.98(2)
N904 K101 C522 81.96(3)
C622 K101 C522 112.28(3)
N403 K101 K103 154.75(3)
N503 K101 K103 45.53(2)
N203 K101 K103 96.71(2)
N603 K101 K103 44.95(2)
N904 K101 K103 42.69(2)
C622 K101 K103 63.39(2)
C522 K101 K103 62.14(2)
N403 K101 K102 110.67(3)
N503 K101 K102 44.68(3)
N203 K101 K102 43.30(2)
N603 K101 K102 43.78(2)
N904 K101 K102 96.61(3)
C622 K101 K102 59.27(2)
C522 K101 K102 57.22(2)
K103 K101 K102 53.938(7)
N403 K101 K106 43.58(3)
N503 K101 K106 116.59(3)
N203 K101 K106 43.59(2)
N603 K101 K106 98.68(2)
N904 K101 K106 166.73(3)
C622 K101 K106 86.59(2)
C522 K101 K106 110.44(2)
K103 K101 K106 138.510(10)
K102 K101 K106 86.772(8)
N403 K101 K104 40.09(3)
N503 K101 K104 83.99(3)
N203 K101 K104 98.09(2)
N603 K101 K104 156.32(2)
N904 K101 K104 107.65(3)
C622 K101 K104 167.20(2)
C522 K101 K104 65.85(2)
K103 K101 K104 122.101(10)
K102 K101 K104 113.145(9)
K106 K101 K104 82.525(8)
N203 K102 N603 73.91(4)
N203 K102 N503 80.98(4)
N603 K102 N503 78.34(4)
N203 K102 N104 108.71(4)
N603 K102 N104 164.43(4)
N503 K102 N104 86.84(4)
N203 K102 C123 130.90(4)
N603 K102 C123 151.48(4)
N503 K102 C123 90.93(4)
N104 K102 C123 22.19(4)
N203 K102 C222 22.10(4)
N603 K102 C222 93.75(4)
N503 K102 C222 94.36(3)
N104 K102 C222 92.11(4)
C123 K102 C222 113.54(4)
N203 K102 N103 154.00(4)
N603 K102 N103 83.12(3)
N503 K102 N103 82.61(3)
N104 K102 N103 90.31(4)
C123 K102 N103 69.22(4)
C222 K102 N103 176.02(4)
N203 K102 C208 113.50(4)
N603 K102 C208 107.53(4)
N503 K102 C208 165.26(4)
N104 K102 C208 85.79(4)
C123 K102 C208 77.56(4)
C222 K102 C208 98.64(4)
N103 K102 C208 84.68(4)
N203 K102 C122 169.01(4)
N603 K102 C122 104.54(4)
N503 K102 C122 88.04(4)
N104 K102 C122 69.83(4)
C123 K102 C122 48.17(4)
C222 K102 C122 161.65(4)
N103 K102 C122 21.44(4)
C208 K102 C122 77.44(4)
N203 K102 C207 107.58(4)
N603 K102 C207 81.84(4)
N503 K102 C207 155.26(4)
N104 K102 C207 111.07(4)
C123 K102 C207 99.69(4)
C222 K102 C207 101.61(4)
N103 K102 C207 80.43(4)
C208 K102 C207 25.71(4)
C122 K102 C207 82.72(4)
N203 K102 C209 94.27(4)
N603 K102 C209 118.75(4)
N503 K102 C209 160.45(4)
N104 K102 C209 76.68(4)
C123 K102 C209 77.80(4)
C222 K102 C209 76.08(4)
N103 K102 C209 107.58(4)
C208 K102 C209 24.79(4)
C122 K102 C209 95.91(4)
C207 K102 C209 44.12(4)
N203 K102 C206 83.86(4)
N603 K102 C206 69.58(4)
N503 K102 C206 147.24(4)
N104 K102 C206 125.64(4)
C123 K102 C206 120.63(4)
C222 K102 C206 81.52(4)
N103 K102 C206 99.61(4)
C208 K102 C206 43.07(4)
C122 K102 C206 105.98(4)
C207 K102 C206 24.29(4)
C209 K102 C206 49.28(4)
N904 K103 N103 174.46(4)
N904 K103 N603 89.13(4)
N103 K103 N603 90.55(4)
N904 K103 N503 84.18(4)
N103 K103 N503 90.33(4)
N603 K103 N503 79.04(3)
N904 K103 C507 93.78(3)
N103 K103 C507 85.26(3)
N603 K103 C507 166.19(3)
N503 K103 C507 87.82(3)
N904 K103 C606 83.01(3)
N103 K103 C606 102.17(3)
N603 K103 C606 72.75(2)
N503 K103 C606 149.08(3)
C507 K103 C606 121.00(4)
N904 K103 C508 72.13(3)
N103 K103 C508 106.01(3)
N603 K103 C508 151.27(3)
N503 K103 C508 77.59(3)
C507 K103 C508 23.26(4)
C606 K103 C508 124.21(4)
N904 K103 K102 119.49(3)
N103 K103 K102 56.70(3)
N603 K103 K102 49.76(3)
N503 K103 K102 50.59(3)
C507 K103 K102 117.88(3)
C606 K103 K102 114.34(3)
C508 K103 K102 121.42(2)
N904 K103 K101 54.96(3)
N103 K103 K101 121.19(3)
N603 K103 K101 49.99(3)
N503 K103 K101 46.87(3)
C507 K103 K101 122.17(3)
C606 K103 K101 103.53(2)
C508 K103 K101 101.39(2)
K102 K103 K101 64.555(8)
N903 K104 N703 128.80(5)
N903 K104 N504 125.35(4)
N703 K104 N504 93.81(4)
N903 K104 N403 88.71(4)
N703 K104 N403 133.41(4)
N504 K104 N403 80.82(3)
N903 K104 C422 103.25(3)
N703 K104 C422 112.02(3)
N504 K104 C422 85.91(2)
N403 K104 C422 21.99(2)
N903 K104 C523 104.06(3)
N703 K104 C523 107.05(3)
N504 K104 C523 22.05(3)
N403 K104 C523 84.64(2)
C422 K104 C523 96.94(3)
N903 K104 K107 160.72(3)
N703 K104 K107 66.56(3)
N504 K104 K107 35.54(2)
N403 K104 K107 85.17(2)
C422 K104 K107 76.85(2)
C523 K104 K107 57.21(3)
N903 K104 K101 60.09(3)
N703 K104 K101 169.32(3)
N504 K104 K101 83.13(2)
N403 K104 K101 36.04(2)
C422 K104 K101 57.65(2)
C523 K104 K101 73.43(2)
K107 K104 K101 106.287(9)
N803 K105 N104 127.71(4)
N803 K105 N204 76.69(4)
N104 K105 N204 134.32(4)
N803 K105 C523 110.14(3)
N104 K105 C523 110.84(3)
N204 K105 C523 88.96(2)
N803 K105 C223 91.68(4)
N104 K105 C223 112.03(4)
N204 K105 C223 22.29(3)
C523 K105 C223 99.28(3)
N803 K105 N504 96.31(4)
N104 K105 N504 131.13(4)
N204 K105 N504 68.74(3)
C523 K105 N504 21.92(3)
C223 K105 N504 82.86(3)
N803 K105 B501 124.17(4)
N104 K105 B501 86.90(4)
N204 K105 B501 111.65(3)
C523 K105 B501 25.03(3)
C223 K105 B501 116.45(3)
N504 K105 B501 46.94(3)
N803 K105 K107 63.56(3)
N104 K105 K107 168.70(3)
N204 K105 K107 43.71(2)
C523 K105 K107 60.17(3)
C223 K105 K107 65.32(3)
N504 K105 K107 38.95(2)
B501 K105 K107 84.86(2)
N803 K105 K102 160.72(3)
N104 K105 K102 40.92(3)
N204 K105 K102 102.38(2)
C523 K105 K102 89.02(2)
C223 K105 K102 82.82(3)
N504 K105 K102 101.29(2)
B501 K105 K102 74.41(2)
K107 K105 K102 128.758(9)
N604 K106 N303 130.40(4)
N604 K106 N203 77.82(4)
N303 K106 N203 135.50(4)
N604 K106 N403 99.96(4)
N303 K106 N403 123.98(4)
N203 K106 N403 69.00(3)
N604 K106 C422 113.80(3)
N303 K106 C422 103.42(3)
N203 K106 C422 89.65(2)
N403 K106 C422 22.32(3)
N604 K106 C222 92.40(4)
N303 K106 C222 113.46(4)
N203 K106 C222 22.14(3)
N403 K106 C222 82.26(3)
C422 K106 C222 99.00(3)
N604 K106 K101 68.01(3)
N303 K106 K101 161.32(3)
N203 K106 K101 42.09(2)
N403 K106 K101 39.00(2)
C422 K106 K101 60.82(3)
C222 K106 K101 63.20(3)
N604 K106 K108 162.71(3)
N303 K106 K108 40.04(2)
N203 K106 K108 101.97(2)
N403 K106 K108 95.98(2)
C422 K106 K108 83.44(3)
C222 K106 K108 83.12(3)
K101 K106 K108 123.336(9)
N504 K107 N404 104.42(4)
N504 K107 N804 144.19(4)
N404 K107 N804 75.68(3)
N504 K107 N204 73.73(3)
N404 K107 N204 78.63(3)
N804 K107 N204 71.22(3)
N504 K107 C823 135.62(3)
N404 K107 C823 97.34(3)
N804 K107 C823 21.74(2)
N204 K107 C823 73.34(2)
N504 K107 N704 138.38(4)
N404 K107 N704 72.64(3)
N804 K107 N704 76.68(3)
N204 K107 N704 141.16(3)
C823 K107 N704 84.85(2)
N504 K107 C516 76.50(3)
N404 K107 C516 148.25(3)
N804 K107 C516 122.29(3)
N204 K107 C516 130.05(2)
C823 K107 C516 103.69(3)
N704 K107 C516 85.73(2)
N504 K107 K109 150.49(3)
N404 K107 K109 46.16(2)
N804 K107 K109 44.81(2)
N204 K107 K109 97.99(2)
C823 K107 K109 63.50(2)
N704 K107 K109 43.17(2)
C516 K107 K109 125.99(2)
N504 K107 K108 109.30(3)
N404 K107 K108 45.47(2)
N804 K107 K108 45.34(2)
N204 K107 K108 43.77(2)
C823 K107 K108 62.10(2)
N704 K107 K108 97.65(2)
C516 K107 K108 164.81(3)
K109 K107 K108 54.651(7)
N504 K107 K105 45.58(3)
N404 K107 K105 116.40(3)
N804 K107 K105 101.38(2)
N204 K107 K105 43.64(2)
C823 K107 K105 90.11(2)
N704 K107 K105 170.24(3)
C516 K107 K105 87.36(2)
K109 K107 K105 140.189(10)
K108 K107 K105 87.312(8)
N504 K107 K104 38.49(3)
N404 K107 K104 78.01(2)
N804 K107 K104 152.31(2)
N204 K107 K104 95.29(2)
C823 K107 K104 168.45(2)
N704 K107 K104 103.54(3)
C516 K107 K104 85.06(3)
K109 K107 K104 117.487(10)
K108 K107 K104 108.341(9)
K105 K107 K104 82.687(8)
N204 K108 N804 77.47(4)
N204 K108 N404 84.07(3)
N804 K108 N404 79.44(4)
N204 K108 N303 107.47(4)
N804 K108 N303 167.40(4)
N404 K108 N303 89.43(4)
N204 K108 C215 108.57(4)
N804 K108 C215 101.96(4)
N404 K108 C215 167.33(4)
N303 K108 C215 87.61(4)
N204 K108 C322 129.63(4)
N804 K108 C322 151.32(4)
N404 K108 C322 92.94(4)
N303 K108 C322 22.20(3)
C215 K108 C322 79.80(4)
N204 K108 N304 157.96(3)
N804 K108 N304 82.29(3)
N404 K108 N304 83.75(3)
N303 K108 N304 90.71(3)
C215 K108 N304 83.97(4)
C322 K108 N304 69.35(3)
N204 K108 C223 21.44(3)
N804 K108 C223 96.22(3)
N404 K108 C223 97.66(3)
N303 K108 C223 91.07(3)
C215 K108 C223 94.72(4)
C322 K108 C223 112.26(4)
N304 K108 C223 177.75(4)
N204 K108 C323 173.01(4)
N804 K108 C323 103.73(4)
N404 K108 C323 89.37(3)
N303 K108 C323 69.96(3)
C215 K108 C323 78.05(4)
C322 K108 C323 48.15(4)
N304 K108 C323 21.51(3)
C223 K108 C323 159.77(4)
N204 K108 C216 101.27(4)
N804 K108 C216 76.28(4)
N404 K108 C216 153.26(4)
N303 K108 C216 113.25(4)
C215 K108 C216 25.73(4)
C322 K108 C216 103.03(4)
N304 K108 C216 82.07(4)
C223 K108 C216 95.95(4)
C323 K108 C216 85.68(4)
N204 K108 C214 90.62(4)
N804 K108 C214 115.18(4)
N404 K108 C214 163.02(4)
N303 K108 C214 76.77(4)
C215 K108 C214 24.58(4)
C322 K108 C214 78.05(4)
N304 K108 C214 105.96(3)
C223 K108 C214 73.12(3)
C323 K108 C214 95.01(4)
C216 K108 C214 43.69(4)
N204 K108 C217 78.15(4)
N804 K108 C217 67.28(3)
N404 K108 C217 144.85(3)
N303 K108 C217 124.72(4)
C215 K108 C217 42.11(4)
C322 K108 C217 121.71(4)
N304 K108 C217 102.01(4)
C223 K108 C217 75.83(4)
C323 K108 C217 108.72(4)
C216 K108 C217 23.45(4)
C214 K108 C217 47.96(3)
N704 K109 N804 90.57(4)
N704 K109 N304 172.25(4)
N804 K109 N304 89.13(4)
N704 K109 N404 82.80(4)
N804 K109 N404 80.34(3)
N304 K109 N404 89.51(4)
N704 K109 C416 94.08(3)
N804 K109 C416 164.10(3)
N304 K109 C416 84.22(3)
N404 K109 C416 85.16(2)
N704 K109 C817 82.79(3)
N804 K109 C817 72.62(2)
N304 K109 C817 104.49(3)
N404 K109 C817 149.10(3)
C416 K109 C817 123.04(3)
N704 K109 K108 118.77(3)
N804 K109 K108 50.41(2)
N304 K109 K108 55.80(3)
N404 K109 K108 50.21(3)
C416 K109 K108 114.56(3)
C817 K109 K108 116.40(3)
N704 K109 K107 55.72(3)
N804 K109 K107 49.64(3)
N304 K109 K107 119.11(3)
N404 K109 K107 47.50(2)
C416 K109 K107 122.43(3)
C817 K109 K107 102.23(3)
K108 K109 K107 63.317(8)
C101 B101 C122 124.34(14)
C101 B101 C123 123.07(14)
C122 B101 C123 112.00(12)
C201 B201 C222 123.90(12)
C201 B201 C223 124.75(13)
C222 B201 C223 111.29(12)
C301 B301 C323 125.11(12)
C301 B301 C322 122.32(12)
C323 B301 C322 111.80(11)
C401 B401 C422 121.43(10)
C401 B401 C423 124.02(10)
C422 B401 C423 114.51(9)
C501 B501 C523 121.12(10)
C501 B501 C522 123.48(10)
C523 B501 C522 115.40(9)
C501 B501 K105 119.35(7)
C523 B501 K105 57.66(5)
C522 B501 K105 90.73(6)
C601 B601 C622 121.77(10)
C601 B601 C623 123.80(10)
C622 B601 C623 114.42(10)
C701 B701 C723 123.67(11)
C701 B701 C722 123.43(11)
C723 B701 C722 112.76(10)
C801 B801 C823 122.85(10)
C801 B801 C822 123.60(10)
C823 B801 C822 113.56(10)
C901 B901 C922 122.66(11)
C901 B901 C923 125.41(11)
C922 B901 C923 111.91(10)
C101 N101 C102 109.91(14)
C101 N101 C104 124.50(12)
C102 N101 C104 124.52(13)
C103 N102 C101 110.72(14)
C103 N102 C113 124.61(14)
C101 N102 C113 123.80(12)
C122 N103 K103 137.34(11)
C122 N103 K102 81.18(9)
K103 N103 K102 75.92(3)
C123 N104 K105 164.16(12)
C123 N104 K102 84.67(9)
K105 N104 K102 100.98(4)
C201 N201 C202 110.44(12)
C201 N201 C204 126.97(11)
C202 N201 C204 120.62(12)
C201 N202 C203 110.82(12)
C201 N202 C213 126.38(11)
C203 N202 C213 121.45(12)
C222 N203 K102 94.67(9)
C222 N203 K101 159.24(10)
K102 N203 K101 90.59(3)
C222 N203 K106 82.64(8)
K102 N203 K106 172.66(5)
K101 N203 K106 94.31(3)
C223 N204 K108 99.54(9)
C223 N204 K105 81.88(9)
K108 N204 K105 175.28(5)
C223 N204 K107 162.69(10)
K108 N204 K107 87.24(3)
K105 N204 K107 92.65(3)
C302 N301 C301 110.78(11)
C302 N301 C304 125.65(11)
C301 N301 C304 122.82(11)
C301 N302 C303 110.19(11)
C301 N302 C313 123.97(11)
C303 N302 C313 124.84(11)
C322 N303 K106 166.23(11)
C322 N303 K108 84.85(9)
K106 N303 K108 102.68(4)
C323 N304 K109 138.96(11)
C323 N304 K108 82.91(9)
K109 N304 K108 76.01(3)
C401 N401 C402 110.79(8)
C401 N401 C404 125.11(8)
C402 N401 C404 123.81(8)
C401 N402 C403 111.01(8)
C401 N402 C413 124.97(8)
C403 N402 C413 123.73(8)
C422 N403 K101 165.34(8)
C422 N403 K104 83.54(6)
K101 N403 K104 103.88(4)
C422 N403 K106 79.81(6)
K101 N403 K106 97.42(4)
K104 N403 K106 152.73(5)
C423 N404 K108 118.78(7)
C423 N404 K109 148.77(8)
K108 N404 K109 79.48(3)
C423 N404 K107 117.55(7)
K108 N404 K107 87.67(3)
K109 N404 K107 86.34(3)
C501 N501 C502 110.35(9)
C501 N501 C504 126.08(8)
C502 N501 C504 123.54(8)
C501 N502 C503 110.68(8)
C501 N502 C513 126.29(8)
C503 N502 C513 123.03(8)
C522 N503 K103 147.26(8)
C522 N503 K102 124.56(8)
K103 N503 K102 79.61(3)
C522 N503 K101 111.67(7)
K103 N503 K101 87.60(3)
K102 N503 K101 90.01(3)
C523 N504 K107 160.94(8)
C523 N504 K104 88.16(7)
K107 N504 K104 105.97(4)
C523 N504 K105 76.06(6)
K107 N504 K105 95.47(4)
K104 N504 K105 151.55(4)
C602 N601 C601 110.90(8)
C602 N601 C604 123.03(8)
C601 N601 C604 126.05(8)
C601 N602 C603 110.99(8)
C601 N602 C613 124.77(8)
C603 N602 C613 123.59(8)
C622 N603 K103 147.50(8)
C622 N603 K102 131.40(8)
K103 N603 K102 80.71(3)
C622 N603 K101 90.68(7)
K103 N603 K101 85.06(3)
K102 N603 K101 87.83(3)
C623 N604 K106 137.36(8)
C702 N701 C701 110.44(9)
C702 N701 C704 122.89(9)
C701 N701 C704 124.44(8)
C701 N702 C703 110.27(9)
C701 N702 C713 125.34(8)
C703 N702 C713 123.47(9)
C722 N703 K104 156.76(10)
C723 N704 K109 144.78(9)
C723 N704 K107 102.53(8)
K109 N704 K107 81.11(3)
C801 N801 C802 110.63(9)
C801 N801 C804 124.94(9)
C802 N801 C804 123.54(8)
C801 N802 C803 110.89(9)
C801 N802 C813 125.10(8)
C803 N802 C813 124.00(9)
C822 N803 K105 141.67(9)
C823 N804 K109 143.71(8)
C823 N804 K108 133.99(8)
K109 N804 K108 80.55(3)
C823 N804 K107 86.48(7)
K109 N804 K107 85.55(3)
K108 N804 K107 85.78(3)
C903 N901 C901 110.56(10)
C903 N901 C913 123.87(10)
C901 N901 C913 124.43(9)
C902 N902 C901 110.73(10)
C902 N902 C904 124.10(9)
C901 N902 C904 124.44(9)
C923 N903 K104 164.71(11)
C922 N904 K103 150.07(10)
C922 N904 K101 97.20(8)
K103 N904 K101 82.34(4)
N102 C101 N101 103.50(12)
N102 C101 B101 127.23(14)
N101 C101 B101 129.24(14)
C103 C102 N101 108.15(15)
C102 C103 N102 107.67(15)
C105 C104 C109 121.47(16)
C105 C104 N101 119.70(15)
C109 C104 N101 118.83(16)
C106 C105 C104 118.39(17)
C106 C105 C110 121.04(18)
C104 C105 C110 120.57(17)
C105 C106 C107 121.57(18)
C108 C107 C106 118.52(17)
C108 C107 C111 120.6(2)
C106 C107 C111 120.9(2)
C107 C108 C109 121.88(18)
C108 C109 C104 118.16(18)
C108 C109 C112 120.88(17)
C104 C109 C112 120.97(17)
C118 C113 C114 121.78(15)
C118 C113 N102 120.08(15)
C114 C113 N102 118.12(15)
C115 C114 C113 118.18(16)
C115 C114 C119 120.98(16)
C113 C114 C119 120.82(16)
C114 C115 C116 121.61(16)
C117 C116 C115 118.49(16)
C117 C116 C120 120.77(16)
C115 C116 C120 120.74(16)
C116 C117 C118 121.64(16)
C113 C118 C117 118.23(16)
C113 C118 C121 121.29(16)
C117 C118 C121 120.47(17)
N103 C122 B101 173.55(14)
N103 C122 K102 77.38(9)
B101 C122 K102 96.23(8)
N104 C123 B101 172.47(15)
N104 C123 K102 73.14(9)
B101 C123 K102 99.80(9)
N202 C201 N201 103.42(11)
N202 C201 B201 128.44(12)
N201 C201 B201 128.12(12)
C203 C202 N201 107.64(13)
C202 C203 N202 107.66(13)
C205 C204 C209 122.16(13)
C205 C204 N201 119.49(13)
C209 C204 N201 118.15(13)
C206 C205 C204 117.84(13)
C206 C205 C210 120.85(13)
C204 C205 C210 121.31(13)
C207 C206 C205 122.02(14)
C207 C206 K102 69.13(8)
C205 C206 K102 87.90(8)
C206 C207 C208 118.50(14)
C206 C207 C211 120.67(15)
C208 C207 C211 120.84(15)
C206 C207 K102 86.58(9)
C208 C207 K102 75.58(8)
C211 C207 K102 107.06(10)
C207 C208 C209 121.66(14)
C207 C208 K102 78.71(9)
C209 C208 K102 86.06(9)
C208 C209 C204 117.79(13)
C208 C209 C212 120.98(13)
C204 C209 C212 121.24(13)
C208 C209 K102 69.15(8)
C204 C209 K102 87.51(8)
C212 C209 K102 112.72(9)
C214 C213 C218 122.18(13)
C214 C213 N202 118.13(12)
C218 C213 N202 119.59(13)
C215 C214 C213 118.16(13)
C215 C214 C219 120.66(13)
C213 C214 C219 121.18(13)
C215 C214 K108 66.37(8)
C213 C214 K108 92.60(8)
C219 C214 K108 109.76(9)
C216 C215 C214 121.56(14)
C216 C215 K108 81.22(8)
C214 C215 K108 89.06(8)
C215 C216 C217 118.49(14)
C215 C216 C220 121.05(14)
C217 C216 C220 120.42(14)
C215 C216 K108 73.05(8)
C217 C216 K108 91.67(9)
C220 C216 K108 102.99(9)
C216 C217 C218 121.98(13)
C216 C217 K108 64.88(8)
C218 C217 K108 90.35(8)
C217 C218 C213 117.61(13)
C217 C218 C221 121.54(13)
C213 C218 C221 120.85(13)
N203 C222 B201 172.86(14)
N203 C222 K106 75.22(8)
B201 C222 K106 100.27(8)
N203 C222 K102 63.24(8)
B201 C222 K102 121.72(8)
K106 C222 K102 137.92(5)
N204 C223 B201 172.81(14)
N204 C223 K105 75.82(8)
B201 C223 K105 99.68(8)
N204 C223 K108 59.02(8)
B201 C223 K108 125.69(8)
K105 C223 K108 134.64(5)
N302 C301 N301 103.35(11)
N302 C301 B301 129.66(12)
N301 C301 B301 126.95(12)
C303 C302 N301 107.60(12)
C302 C303 N302 107.93(12)
C309 C304 C305 122.08(13)
C309 C304 N301 117.96(13)
C305 C304 N301 119.86(13)
C304 C305 C306 117.86(13)
C304 C305 C310 121.00(13)
C306 C305 C310 121.08(14)
C307 C306 C305 121.76(13)
C306 C307 C308 118.60(13)
C306 C307 C311 121.14(14)
C308 C307 C311 120.25(14)
C309 C308 C307 121.60(14)
C304 C309 C308 117.99(13)
C304 C309 C312 120.74(13)
C308 C309 C312 121.23(13)
C318 C313 C314 121.94(13)
C318 C313 N302 119.21(13)
C314 C313 N302 118.84(13)
C315 C314 C313 117.97(14)
C315 C314 C319 120.27(14)
C313 C314 C319 121.76(13)
C314 C315 C316 121.70(14)
C317 C316 C315 118.75(13)
C317 C316 C320 121.83(14)
C315 C316 C320 119.42(13)
C316 C317 C318 121.72(14)
C317 C318 C313 117.87(13)
C317 C318 C321 120.62(13)
C313 C318 C321 121.51(13)
N303 C322 B301 172.71(13)
N303 C322 K108 72.95(8)
B301 C322 K108 100.18(8)
N304 C323 B301 172.63(13)
N304 C323 K108 75.58(8)
B301 C323 K108 97.17(8)
N402 C401 N401 103.57(8)
N402 C401 B401 128.65(9)
N401 C401 B401 127.78(9)
C403 C402 N401 107.25(11)
C402 C403 N402 107.37(11)
C405 C404 C409 122.30(13)
C405 C404 N401 118.04(12)
C409 C404 N401 119.66(11)
C406 C405 C404 118.12(14)
C406 C405 C410 121.62(14)
C404 C405 C410 120.23(13)
C405 C406 C407 121.32(14)
C406 C407 C408 118.88(13)
C406 C407 C411 120.67(15)
C408 C407 C411 120.44(15)
C407 C408 C409 121.56(14)
C408 C409 C404 117.79(13)
C408 C409 C412 120.66(14)
C404 C409 C412 121.55(13)
C414 C413 C418 122.84(13)
C414 C413 N402 119.50(11)
C418 C413 N402 117.66(11)
C413 C414 C415 117.56(13)
C413 C414 C419 120.38(13)
C415 C414 C419 122.05(13)
C416 C415 C414 121.58(13)
C415 C416 C417 118.88(13)
C415 C416 C420 121.30(13)
C417 C416 C420 119.82(13)
C415 C416 K109 94.69(8)
C417 C416 K109 98.20(8)
C420 C416 K109 76.41(8)
C418 C417 C416 121.28(13)
C417 C418 C413 117.85(13)
C417 C418 C421 121.82(13)
C413 C418 C421 120.29(12)
N403 C422 B401 177.22(12)
N403 C422 K106 77.87(6)
B401 C422 K106 102.34(6)
N403 C422 K104 74.47(6)
B401 C422 K104 104.29(6)
K106 C422 K104 144.99(5)
N404 C423 B401 175.58(11)
N404 C423 K108 44.39(6)
B401 C423 K108 132.66(6)
N501 C501 N502 103.74(8)
N501 C501 B501 128.73(9)
N502 C501 B501 127.53(9)
C503 C502 N501 107.77(12)
C502 C503 N502 107.45(12)
C509 C504 C505 122.68(14)
C509 C504 N501 119.10(12)
C505 C504 N501 118.21(12)
C504 C505 C506 117.99(14)
C504 C505 C510 120.71(14)
C506 C505 C510 121.29(14)
C507 C506 C505 121.17(14)
C506 C507 C508 119.01(14)
C506 C507 C511 120.04(15)
C508 C507 C511 120.94(15)
C506 C507 K103 96.18(9)
C508 C507 K103 93.17(9)
C511 C507 K103 80.67(9)
C507 C508 C509 121.67(14)
C507 C508 K103 63.57(8)
C509 C508 K103 111.70(10)
C504 C509 C508 117.45(14)
C504 C509 C512 120.63(14)
C508 C509 C512 121.92(14)
C514 C513 C518 122.39(13)
C514 C513 N502 119.22(12)
C518 C513 N502 118.39(12)
C515 C514 C513 117.92(13)
C515 C514 C519 121.20(14)
C513 C514 C519 120.88(13)
C514 C515 C516 121.36(14)
C517 C516 C515 119.01(14)
C517 C516 C520 120.32(14)
C515 C516 C520 120.66(15)
C517 C516 K107 99.40(9)
C515 C516 K107 89.97(9)
C520 C516 K107 81.49(9)
C516 C517 C518 121.47(14)
C517 C518 C513 117.83(14)
C517 C518 C521 121.49(14)
C513 C518 C521 120.67(14)
N503 C522 B501 176.37(11)
N503 C522 K101 50.14(6)
B501 C522 K101 127.76(6)
N504 C523 B501 177.71(11)
N504 C523 K105 82.02(7)
B501 C523 K105 97.31(6)
N504 C523 K104 69.79(6)
B501 C523 K104 109.91(6)
K105 C523 K104 143.30(5)
C603 C602 N601 107.69(11)
N602 C601 N601 102.90(9)
N602 C601 B601 128.21(10)
N601 C601 B601 128.89(9)
C602 C603 N602 107.51(11)
C605 C604 C609 121.58(13)
C605 C604 N601 119.51(12)
C609 C604 N601 118.89(12)
C604 C605 C606 118.25(13)
C604 C605 C610 121.71(12)
C606 C605 C610 120.02(13)
C607 C606 C605 121.43(14)
C607 C606 K103 94.88(9)
C605 C606 K103 108.17(9)
C606 C607 C608 118.65(14)
C606 C607 C611 121.29(15)
C608 C607 C611 120.05(15)
C609 C608 C607 121.55(14)
C608 C609 C604 118.53(14)
C608 C609 C612 120.27(14)
C604 C609 C612 121.18(14)
C614 C613 C618 122.36(14)
C614 C613 N602 118.71(12)
C618 C613 N602 118.93(14)
C613 C614 C615 118.15(15)
C613 C614 C619 121.00(14)
C615 C614 C619 120.85(16)
C614 C615 C616 121.04(18)
C617 C616 C615 119.12(15)
C617 C616 C620 120.56(18)
C615 C616 C620 120.3(2)
C616 C617 C618 121.61(16)
C613 C618 C617 117.68(17)
C613 C618 C621 121.16(14)
C617 C618 C621 121.15(15)
N603 C622 B601 176.45(12)
N603 C622 K101 68.40(6)
B601 C622 K101 108.16(6)
N604 C623 B601 175.53(11)
N702 C701 N701 103.14(9)
N702 C701 B701 129.37(10)
N701 C701 B701 127.48(10)
C703 C702 N701 108.13(13)
C702 C703 N702 107.98(13)
C709 C704 C705 121.91(14)
C709 C704 N701 119.84(12)
C705 C704 N701 118.25(13)
C706 C705 C704 117.77(15)
C706 C705 C710 121.87(15)
C704 C705 C710 120.35(14)
C707 C706 C705 121.99(15)
C706 C707 C708 118.59(15)
C706 C707 C711 120.21(16)
C708 C707 C711 121.18(17)
C707 C708 C709 121.73(16)
C704 C709 C708 117.99(15)
C704 C709 C712 121.01(15)
C708 C709 C712 120.94(16)
C714 C713 C718 121.73(14)
C714 C713 N702 119.97(12)
C718 C713 N702 118.30(12)
C713 C714 C715 118.09(13)
C713 C714 C719 120.68(14)
C715 C714 C719 121.23(14)
C716 C715 C714 121.87(14)
C717 C716 C715 118.32(14)
C717 C716 C720 120.46(14)
C715 C716 C720 121.21(15)
C718 C717 C716 121.68(14)
C717 C718 C713 118.31(14)
C717 C718 C721 120.70(14)
C713 C718 C721 120.99(14)
N703 C722 B701 174.61(13)
N704 C723 B701 174.01(12)
N801 C801 N802 103.16(9)
N801 C801 B801 128.34(10)
N802 C801 B801 128.50(9)
C803 C802 N801 107.93(12)
C802 C803 N802 107.38(13)
C805 C804 C809 122.08(14)
C805 C804 N801 119.31(12)
C809 C804 N801 118.60(12)
C804 C805 C806 117.97(14)
C804 C805 C810 119.66(13)
C806 C805 C810 122.37(14)
C807 C806 C805 121.46(15)
C808 C807 C806 118.71(15)
C808 C807 C811 120.76(16)
C806 C807 C811 120.52(16)
C807 C808 C809 121.90(15)
C808 C809 C804 117.87(15)
C808 C809 C812 121.18(15)
C804 C809 C812 120.95(15)
C818 C813 C814 121.99(13)
C818 C813 N802 119.32(13)
C814 C813 N802 118.70(12)
C815 C814 C813 117.99(14)
C815 C814 C819 121.56(15)
C813 C814 C819 120.43(14)
C816 C815 C814 121.59(15)
C815 C816 C817 118.97(14)
C815 C816 C820 119.66(15)
C817 C816 C820 121.36(15)
C816 C817 C818 121.59(14)
C816 C817 K109 93.45(9)
C818 C817 K109 108.16(9)
C813 C818 C817 117.86(14)
C813 C818 C821 121.42(13)
C817 C818 C821 120.71(14)
N803 C822 B801 175.66(11)
N804 C823 B801 174.67(11)
N804 C823 K107 71.77(6)
B801 C823 K107 103.46(6)
N901 C901 N902 103.00(9)
N901 C901 B901 129.13(10)
N902 C901 B901 127.86(10)
C903 C902 N902 107.65(14)
C902 C903 N901 108.00(14)
C909 C904 C905 122.08(14)
C909 C904 N902 119.24(13)
C905 C904 N902 118.68(13)
C906 C905 C904 117.95(15)
C906 C905 C910 121.36(16)
C904 C905 C910 120.69(15)
C905 C906 C907 121.81(15)
C908 C907 C906 118.36(14)
C908 C907 C911 120.89(15)
C906 C907 C911 120.65(15)
C907 C908 C909 121.77(15)
C904 C909 C908 118.02(14)
C904 C909 C912 120.49(14)
C908 C909 C912 121.48(15)
C914 C913 C918 121.81(15)
C914 C913 N901 119.55(14)
C918 C913 N901 118.63(14)
C915 C914 C913 117.97(16)
C915 C914 C919 121.06(16)
C913 C914 C919 120.95(15)
C916 C915 C914 121.93(17)
C917 C916 C915 118.29(16)
C917 C916 C920 120.96(17)
C915 C916 C920 120.71(18)
C916 C917 C918 121.98(16)
C917 C918 C913 118.01(16)
C917 C918 C921 120.93(17)
C913 C918 C921 121.06(16)
N904 C922 B901 173.55(13)
N903 C923 B901 174.06(13)

loop_
_geom_bond_atom_site_label_1
_geom_bond_atom_site_label_2
_geom_bond_distance
K101 N403 2.7449(12)
K101 N503 2.8681(12)
K101 N203 2.9074(12)
K101 N603 3.0187(13)
K101 N904 3.2440(15)
K101 C622 3.2465(13)
K101 C522 3.4724(13)
K101 K103 3.9265(4)
K101 K102 4.0343(4)
K101 K106 4.3247(4)
K101 K104 4.5297(4)
K102 N203 2.7671(12)
K102 N603 2.7934(12)
K102 N503 2.8369(13)
K102 N104 2.9376(13)
K102 C123 3.0563(14)
K102 C222 3.0888(13)
K102 N103 3.1120(13)
K102 C208 3.1165(15)
K102 C122 3.1513(13)
K102 C207 3.1557(15)
K102 C209 3.3271(14)
K102 C206 3.3712(14)
K103 N904 2.6865(14)
K103 N103 2.7402(13)
K103 N603 2.7842(12)
K103 N503 2.8047(12)
K103 C507 3.1581(14)
K103 C606 3.2600(14)
K103 C508 3.5214(16)
K104 N903 2.7533(14)
K104 N703 2.7712(13)
K104 N504 2.9194(13)
K104 N403 3.0047(13)
K104 C422 3.0988(13)
K104 C523 3.1093(13)
K104 K107 4.5097(4)
K105 N803 2.7330(13)
K105 N104 2.7673(13)
K105 N204 2.9826(12)
K105 C523 3.0359(13)
K105 C223 3.0455(13)
K105 N504 3.0977(13)
K105 B501 3.5639(16)
K105 K107 4.3174(4)
K106 N604 2.7547(13)
K106 N303 2.7770(12)
K106 N203 2.9905(12)
K106 N403 3.0063(13)
K106 C422 3.0264(13)
K106 C222 3.0673(13)
K106 K108 4.4726(4)
K107 N504 2.7266(12)
K107 N404 2.8870(12)
K107 N804 2.9865(13)
K107 N204 2.9865(12)
K107 C823 3.1384(13)
K107 N704 3.2680(14)
K107 C516 3.5353(14)
K107 K109 3.9077(4)
K107 K108 3.9533(4)
K108 N204 2.7377(12)
K108 N804 2.8195(12)
K108 N404 2.8205(12)
K108 N303 2.9492(12)
K108 C215 3.0694(14)
K108 C322 3.0724(13)
K108 N304 3.0760(12)
K108 C223 3.1490(13)
K108 C323 3.1518(12)
K108 C216 3.1712(14)
K108 C214 3.3499(14)
K108 C217 3.5008(14)
K109 N704 2.7060(13)
K109 N804 2.7625(12)
K109 N304 2.7720(12)
K109 N404 2.8244(12)
K109 C416 3.1484(13)
K109 C817 3.3610(14)
B101 C101 1.490(2)
B101 C122 1.523(2)
B101 C123 1.534(2)
B201 C201 1.5031(19)
B201 C222 1.524(2)
B201 C223 1.527(2)
B301 C301 1.4900(19)
B301 C323 1.5295(19)
B301 C322 1.5382(19)
B401 C401 1.5050(15)
B401 C422 1.5242(15)
B401 C423 1.5276(15)
B501 C501 1.5058(14)
B501 C523 1.5201(15)
B501 C522 1.5258(15)
B601 C601 1.4900(16)
B601 C622 1.5288(15)
B601 C623 1.5344(16)
B701 C701 1.4867(15)
B701 C723 1.5296(16)
B701 C722 1.5360(16)
B801 C801 1.4961(15)
B801 C823 1.5277(15)
B801 C822 1.5351(16)
B901 C901 1.4866(16)
B901 C922 1.5275(16)
B901 C923 1.5332(16)
N101 C101 1.3954(19)
N101 C102 1.401(2)
N101 C104 1.427(2)
N102 C103 1.393(2)
N102 C101 1.393(2)
N102 C113 1.429(2)
N103 C122 1.166(2)
N104 C123 1.1593(19)
N201 C201 1.3906(17)
N201 C202 1.3971(18)
N201 C204 1.4328(18)
N202 C201 1.3857(18)
N202 C203 1.3923(18)
N202 C213 1.4352(18)
N203 C222 1.1657(18)
N204 C223 1.1671(18)
N301 C302 1.3938(17)
N301 C301 1.3944(17)
N301 C304 1.4292(17)
N302 C301 1.3939(17)
N302 C303 1.4013(17)
N302 C313 1.4249(17)
N303 C322 1.1653(18)
N304 C323 1.1645(18)
N401 C401 1.3844(13)
N401 C402 1.3948(14)
N401 C404 1.4302(13)
N402 C401 1.3800(12)
N402 C403 1.3917(14)
N402 C413 1.4309(13)
N403 C422 1.1676(13)
N404 C423 1.1669(14)
N501 C501 1.3812(13)
N501 C502 1.3957(14)
N501 C504 1.4280(14)
N502 C501 1.3834(13)
N502 C503 1.3916(14)
N502 C513 1.4290(14)
N503 C522 1.1665(13)
N504 C523 1.1677(14)
N601 C602 1.3934(14)
N601 C601 1.3973(13)
N601 C604 1.4314(14)
N602 C601 1.3940(13)
N602 C603 1.3958(14)
N602 C613 1.4312(14)
N603 C622 1.1592(13)
N604 C623 1.1642(14)
N701 C702 1.3933(15)
N701 C701 1.3998(14)
N701 C704 1.4303(15)
N702 C701 1.3989(14)
N702 C703 1.3990(16)
N702 C713 1.4301(15)
N703 C722 1.1605(15)
N704 C723 1.1631(15)
N801 C801 1.3905(13)
N801 C802 1.3921(16)
N801 C804 1.4279(14)
N802 C801 1.3923(14)
N802 C803 1.3925(15)
N802 C813 1.4306(13)
N803 C822 1.1608(14)
N804 C823 1.1649(13)
N901 C903 1.3921(17)
N901 C901 1.3971(15)
N901 C913 1.4280(15)
N902 C902 1.3915(17)
N902 C901 1.3996(15)
N902 C904 1.4299(15)
N903 C923 1.1604(15)
N904 C922 1.1629(15)
C102 C103 1.331(3)
C104 C105 1.393(2)
C104 C109 1.396(2)
C105 C106 1.387(3)
C105 C110 1.507(3)
C106 C107 1.391(3)
C107 C108 1.385(3)
C107 C111 1.508(3)
C108 C109 1.387(3)
C109 C112 1.506(3)
C113 C118 1.392(2)
C113 C114 1.399(2)
C114 C115 1.390(2)
C114 C119 1.508(2)
C115 C116 1.396(2)
C116 C117 1.392(2)
C116 C120 1.502(2)
C117 C118 1.394(2)
C118 C121 1.508(2)
C202 C203 1.334(2)
C204 C205 1.396(2)
C204 C209 1.3993(19)
C205 C206 1.394(2)
C205 C210 1.507(2)
C206 C207 1.389(2)
C207 C208 1.396(2)
C207 C211 1.504(2)
C208 C209 1.398(2)
C209 C212 1.503(2)
C221 C218 1.506(2)
C213 C214 1.395(2)
C213 C218 1.3982(19)
C214 C215 1.393(2)
C214 C219 1.5078(19)
C215 C216 1.393(2)
C216 C217 1.393(2)
C216 C220 1.509(2)
C217 C218 1.394(2)
C302 C303 1.334(2)
C304 C309 1.393(2)
C304 C305 1.395(2)
C305 C306 1.398(2)
C305 C310 1.499(2)
C306 C307 1.385(2)
C307 C308 1.395(2)
C307 C311 1.5066(19)
C308 C309 1.3942(19)
C309 C312 1.512(2)
C313 C318 1.400(2)
C313 C314 1.400(2)
C314 C315 1.390(2)
C314 C319 1.508(2)
C315 C316 1.396(2)
C316 C317 1.388(2)
C316 C320 1.5082(19)
C317 C318 1.3961(19)
C318 C321 1.502(2)
C402 C403 1.343(2)
C404 C405 1.394(2)
C404 C409 1.394(2)
C405 C406 1.391(2)
C405 C410 1.505(2)
C406 C407 1.392(2)
C407 C408 1.393(2)
C407 C411 1.510(2)
C408 C409 1.393(2)
C409 C412 1.510(2)
C413 C414 1.3916(19)
C413 C418 1.3932(19)
C414 C415 1.395(2)
C414 C419 1.507(2)
C415 C416 1.394(2)
C416 C417 1.397(2)
C416 C420 1.5087(19)
C417 C418 1.3926(19)
C418 C421 1.5048(19)
C502 C503 1.331(2)
C504 C509 1.392(2)
C504 C505 1.392(2)
C505 C506 1.395(2)
C505 C510 1.502(2)
C506 C507 1.390(2)
C507 C508 1.393(2)
C507 C511 1.512(2)
C508 C509 1.395(2)
C509 C512 1.505(2)
C513 C514 1.394(2)
C513 C518 1.397(2)
C514 C515 1.391(2)
C514 C519 1.512(2)
C515 C516 1.396(2)
C516 C517 1.391(2)
C516 C520 1.507(2)
C517 C518 1.392(2)
C518 C521 1.508(2)
C602 C603 1.339(2)
C604 C605 1.395(2)
C604 C609 1.395(2)
C605 C606 1.4001(19)
C605 C610 1.505(2)
C606 C607 1.391(2)
C607 C608 1.395(2)
C607 C611 1.508(2)
C608 C609 1.389(2)
C609 C612 1.508(2)
C613 C614 1.389(2)
C613 C618 1.395(2)
C614 C615 1.396(2)
C614 C619 1.505(2)
C615 C616 1.397(3)
C616 C617 1.381(3)
C616 C620 1.511(2)
C617 C618 1.399(2)
C618 C621 1.495(3)
C702 C703 1.327(3)
C704 C709 1.390(2)
C704 C705 1.400(2)
C705 C706 1.392(2)
C705 C710 1.507(2)
C706 C707 1.385(2)
C707 C708 1.386(2)
C707 C711 1.512(2)
C708 C709 1.397(2)
C709 C712 1.506(2)
C713 C714 1.391(2)
C713 C718 1.399(2)
C714 C715 1.394(2)
C714 C719 1.505(2)
C715 C716 1.394(2)
C716 C717 1.392(2)
C716 C720 1.509(2)
C717 C718 1.390(2)
C718 C721 1.504(2)
C802 C803 1.336(2)
C804 C805 1.391(2)
C804 C809 1.394(2)
C805 C806 1.394(2)
C805 C810 1.500(2)
C806 C807 1.393(2)
C807 C808 1.381(2)
C807 C811 1.512(2)
C808 C809 1.392(2)
C809 C812 1.503(2)
C813 C818 1.395(2)
C813 C814 1.398(2)
C814 C815 1.392(2)
C814 C819 1.507(2)
C815 C816 1.387(2)
C816 C817 1.388(2)
C816 C820 1.513(2)
C817 C818 1.395(2)
C818 C821 1.503(2)
C902 C903 1.337(3)
C904 C909 1.393(2)
C904 C905 1.398(2)
C905 C906 1.391(2)
C905 C910 1.502(2)
C906 C907 1.397(2)
C907 C908 1.391(2)
C907 C911 1.511(2)
C908 C909 1.395(2)
C909 C912 1.506(2)
C913 C914 1.393(2)
C913 C918 1.395(2)
C914 C915 1.391(2)
C914 C919 1.508(2)
C915 C916 1.388(3)
C916 C917 1.387(3)
C916 C920 1.507(2)
C917 C918 1.389(2)
C918 C921 1.508(3)

loop_
_geom_torsion_atom_site_label_1
_geom_torsion_atom_site_label_2
_geom_torsion_atom_site_label_3
_geom_torsion_atom_site_label_4
_geom_torsion
N203 K102 K103 N904 -9.79(5)
N603 K102 K103 N904 -59.90(5)
N503 K102 K103 N904 52.01(5)
N104 K102 K103 N904 111.97(5)
C123 K102 K103 N904 131.40(5)
C222 K102 K103 N904 -4.77(5)
N103 K102 K103 N904 175.29(5)
C208 K102 K103 N904 -144.57(5)
C122 K102 K103 N904 161.55(5)
C207 K102 K103 N904 -124.23(5)
C209 K102 K103 N904 -139.70(6)
C206 K102 K103 N904 -98.99(5)
N203 K102 K103 N103 174.92(4)
N603 K102 K103 N103 124.82(5)
N503 K102 K103 N103 -123.27(5)
N104 K102 K103 N103 -63.32(4)
C123 K102 K103 N103 -43.89(4)
C222 K102 K103 N103 179.95(5)
C208 K102 K103 N103 40.14(5)
C122 K102 K103 N103 -13.74(4)
C207 K102 K103 N103 60.49(5)
C209 K102 K103 N103 45.01(6)
C206 K102 K103 N103 85.72(4)
N203 K102 K103 N603 50.11(4)
N503 K102 K103 N603 111.91(5)
N104 K102 K103 N603 171.87(4)
C123 K102 K103 N603 -168.71(4)
C222 K102 K103 N603 55.13(5)
N103 K102 K103 N603 -124.82(5)
C208 K102 K103 N603 -84.67(5)
C122 K102 K103 N603 -138.56(4)
C207 K102 K103 N603 -64.33(5)
C209 K102 K103 N603 -79.80(6)
C206 K102 K103 N603 -39.09(4)
N203 K102 K103 N503 -61.80(4)
N603 K102 K103 N503 -111.91(5)
N104 K102 K103 N503 59.96(4)
C123 K102 K103 N503 79.38(4)
C222 K102 K103 N503 -56.78(5)
N103 K102 K103 N503 123.27(5)
C208 K102 K103 N503 163.42(5)
C122 K102 K103 N503 109.53(4)
C207 K102 K103 N503 -176.24(5)
C209 K102 K103 N503 168.29(6)
C206 K102 K103 N503 -151.00(4)
N203 K102 K103 C507 -122.43(3)
N603 K102 K103 C507 -172.54(4)
N503 K102 K103 C507 -60.63(3)
N104 K102 K103 C507 -0.67(3)
C123 K102 K103 C507 18.76(3)
C222 K102 K103 C507 -117.40(3)
N103 K102 K103 C507 62.65(3)
C208 K102 K103 C507 102.79(4)
C122 K102 K103 C507 48.91(3)
C207 K102 K103 C507 123.13(3)
C209 K102 K103 C507 107.66(5)
C206 K102 K103 C507 148.37(3)
N203 K102 K103 C606 86.08(3)
N603 K102 K103 C606 35.97(3)
N503 K102 K103 C606 147.88(3)
N104 K102 K103 C606 -152.16(3)
C123 K102 K103 C606 -132.73(3)
C222 K102 K103 C606 91.11(3)
N103 K102 K103 C606 -88.84(3)
C208 K102 K103 C606 -48.70(4)
C122 K102 K103 C606 -102.58(3)
C207 K102 K103 C606 -28.36(3)
C209 K102 K103 C606 -43.83(5)
C206 K102 K103 C606 -3.12(3)
N203 K102 K103 C508 -95.91(3)
N603 K102 K103 C508 -146.02(3)
N503 K102 K103 C508 -34.11(3)
N104 K102 K103 C508 25.85(3)
C123 K102 K103 C508 45.27(3)
C222 K102 K103 C508 -90.89(3)
N103 K102 K103 C508 89.17(3)
C208 K102 K103 C508 129.31(4)
C122 K102 K103 C508 75.43(3)
C207 K102 K103 C508 149.65(3)
C209 K102 K103 C508 134.18(5)
C206 K102 K103 C508 174.89(3)
N203 K102 K103 K101 -7.88(3)
N603 K102 K103 K101 -57.99(3)
N503 K102 K103 K101 53.92(3)
N104 K102 K103 K101 113.88(3)
C123 K102 K103 K101 133.30(3)
C222 K102 K103 K101 -2.86(3)
N103 K102 K103 K101 177.19(3)
C208 K102 K103 K101 -142.67(4)
C122 K102 K103 K101 163.45(3)
C207 K102 K103 K101 -122.32(3)
C209 K102 K103 K101 -137.79(5)
C206 K102 K103 K101 -97.09(3)
N403 K101 K103 N904 119.33(8)
N503 K101 K103 N904 119.15(5)
N203 K101 K103 N904 -174.80(5)
N603 K101 K103 N904 -124.35(5)
C622 K101 K103 N904 -112.04(4)
C522 K101 K103 N904 109.85(4)
K102 K101 K103 N904 177.97(4)
K106 K101 K103 N904 -160.23(4)
K104 K101 K103 N904 81.25(4)
N403 K101 K103 N103 -55.90(8)
N503 K101 K103 N103 -56.08(5)
N203 K101 K103 N103 9.97(4)
N603 K101 K103 N103 60.42(5)
N904 K101 K103 N103 -175.23(5)
C622 K101 K103 N103 72.73(3)
C522 K101 K103 N103 -65.38(3)
K102 K101 K103 N103 2.74(3)
K106 K101 K103 N103 24.54(4)
K104 K101 K103 N103 -93.98(4)
N403 K101 K103 N603 -116.32(7)
N503 K101 K103 N603 -116.50(5)
N203 K101 K103 N603 -50.45(4)
N904 K101 K103 N603 124.35(5)
C622 K101 K103 N603 12.31(3)
C522 K101 K103 N603 -125.80(3)
K102 K101 K103 N603 -57.68(3)
K106 K101 K103 N603 -35.88(4)
K104 K101 K103 N603 -154.41(3)
N403 K101 K103 N503 0.18(7)
N203 K101 K103 N503 66.05(4)
N603 K101 K103 N503 116.50(5)
N904 K101 K103 N503 -119.15(5)
C622 K101 K103 N503 128.81(4)
C522 K101 K103 N503 -9.30(3)
K102 K101 K103 N503 58.82(4)
K106 K101 K103 N503 80.62(4)
K104 K101 K103 N503 -37.90(4)
N403 K101 K103 C507 49.57(7)
N503 K101 K103 C507 49.39(4)
N203 K101 K103 C507 115.43(3)
N603 K101 K103 C507 165.89(4)
N904 K101 K103 C507 -69.76(4)
C622 K101 K103 C507 178.20(4)
C522 K101 K103 C507 40.09(4)
K102 K101 K103 C507 108.21(3)
K106 K101 K103 C507 130.00(3)
K104 K101 K103 C507 11.48(3)
N403 K101 K103 C606 -169.43(7)
N503 K101 K103 C606 -169.61(4)
N203 K101 K103 C606 -103.56(3)
N603 K101 K103 C606 -53.11(3)
N904 K101 K103 C606 71.24(4)
C622 K101 K103 C606 -40.80(4)
C522 K101 K103 C606 -178.91(4)
K102 K101 K103 C606 -110.79(3)
K106 K101 K103 C606 -88.99(3)
K104 K101 K103 C606 152.48(3)
N403 K101 K103 C508 60.90(7)
N503 K101 K103 C508 60.72(4)
N203 K101 K103 C508 126.76(3)
N603 K101 K103 C508 177.22(3)
N904 K101 K103 C508 -58.43(4)
C622 K101 K103 C508 -170.47(4)
C522 K101 K103 C508 51.42(4)
K102 K101 K103 C508 119.54(3)
K106 K101 K103 C508 141.33(3)
K104 K101 K103 C508 22.81(3)
N403 K101 K103 K102 -58.64(7)
N503 K101 K103 K102 -58.82(4)
N203 K101 K103 K102 7.22(3)
N603 K101 K103 K102 57.68(3)
N904 K101 K103 K102 -177.97(4)
C622 K101 K103 K102 69.99(3)
C522 K101 K103 K102 -68.12(2)
K106 K101 K103 K102 21.793(15)
K104 K101 K103 K102 -96.729(11)
N403 K101 K104 N903 138.30(5)
N503 K101 K104 N903 -91.98(4)
N203 K101 K104 N903 -169.02(4)
N603 K101 K104 N903 -115.28(7)
N904 K101 K104 N903 -21.13(4)
C622 K101 K104 N903 -177.82(11)
C522 K101 K104 N903 -93.46(4)
K103 K101 K104 N903 -65.82(4)
K102 K101 K104 N903 -126.63(4)
K106 K101 K104 N903 150.13(4)
N403 K101 K104 N703 -9.93(18)
N503 K101 K104 N703 119.79(18)
N203 K101 K104 N703 42.75(18)
N603 K101 K104 N703 96.49(19)
N904 K101 K104 N703 -169.36(18)
C622 K101 K104 N703 33.94(19)
C522 K101 K104 N703 118.31(18)
K103 K101 K104 N703 145.95(18)
K102 K101 K104 N703 85.13(18)
K106 K101 K104 N703 1.90(18)
N403 K101 K104 N504 -83.83(5)
N503 K101 K104 N504 45.89(3)
N203 K101 K104 N504 -31.15(3)
N603 K101 K104 N504 22.59(7)
N904 K101 K104 N504 116.74(4)
C622 K101 K104 N504 -39.95(11)
C522 K101 K104 N504 44.41(2)
K103 K101 K104 N504 72.05(3)
K102 K101 K104 N504 11.23(3)
K106 K101 K104 N504 -72.00(2)
N503 K101 K104 N403 129.73(5)
N203 K101 K104 N403 52.68(5)
N603 K101 K104 N403 106.42(7)
N904 K101 K104 N403 -159.42(5)
C622 K101 K104 N403 43.88(11)
C522 K101 K104 N403 128.24(4)
K103 K101 K104 N403 155.88(4)
K102 K101 K104 N403 95.07(4)
K106 K101 K104 N403 11.83(4)
N403 K101 K104 C422 5.66(4)
N503 K101 K104 C422 135.39(3)
N203 K101 K104 C422 58.34(3)
N603 K101 K104 C422 112.09(6)
N904 K101 K104 C422 -153.76(3)
C622 K101 K104 C422 49.54(11)
C522 K101 K104 C422 133.91(4)
K103 K101 K104 C422 161.55(3)
K102 K101 K104 C422 100.73(3)
K106 K101 K104 C422 17.50(3)
N403 K101 K104 C523 -104.08(4)
N503 K101 K104 C523 25.64(3)
N203 K101 K104 C523 -51.40(3)
N603 K101 K104 C523 2.34(6)
N904 K101 K104 C523 96.49(3)
C622 K101 K104 C523 -60.20(11)
C522 K101 K104 C523 24.16(3)
K103 K101 K104 C523 51.80(3)
K102 K101 K104 C523 -9.02(3)
K106 K101 K104 C523 -92.25(3)
N403 K101 K104 K107 -56.59(4)
N503 K101 K104 K107 73.14(3)
N203 K101 K104 K107 -3.91(3)
N603 K101 K104 K107 49.84(6)
N904 K101 K104 K107 143.99(3)
C622 K101 K104 K107 -12.71(11)
C522 K101 K104 K107 71.66(2)
K103 K101 K104 K107 99.298(12)
K102 K101 K104 K107 38.479(12)
K106 K101 K104 K107 -44.752(9)
N203 K102 K105 N803 -103.48(9)
N603 K102 K105 N803 -141.22(9)
N503 K102 K105 N803 170.39(9)
N104 K102 K105 N803 61.96(10)
C123 K102 K105 N803 68.44(9)
C222 K102 K105 N803 -83.22(9)
N103 K102 K105 N803 101.26(9)
C208 K102 K105 N803 5.88(9)
C122 K102 K105 N803 87.26(9)
C207 K102 K105 N803 -6.01(10)
C209 K102 K105 N803 -8.41(9)
C206 K102 K105 N803 -38.09(9)
N203 K102 K105 N104 -165.44(5)
N603 K102 K105 N104 156.82(6)
N503 K102 K105 N104 108.43(5)
C123 K102 K105 N104 6.48(5)
C222 K102 K105 N104 -145.18(5)
N103 K102 K105 N104 39.30(5)
C208 K102 K105 N104 -56.08(5)
C122 K102 K105 N104 25.30(5)
C207 K102 K105 N104 -67.97(6)
C209 K102 K105 N104 -70.37(5)
C206 K102 K105 N104 -100.05(6)
N203 K102 K105 N204 -18.42(4)
N603 K102 K105 N204 -56.17(5)
N503 K102 K105 N204 -104.55(4)
N104 K102 K105 N204 147.02(5)
C123 K102 K105 N204 153.49(4)
C222 K102 K105 N204 1.84(4)
N103 K102 K105 N204 -173.69(4)
C208 K102 K105 N204 90.94(4)
C122 K102 K105 N204 172.31(4)
C207 K102 K105 N204 79.04(5)
C209 K102 K105 N204 76.64(3)
C206 K102 K105 N204 46.96(4)
N203 K102 K105 C523 70.30(3)
N603 K102 K105 C523 32.55(4)
N503 K102 K105 C523 -15.84(3)
N104 K102 K105 C523 -124.27(4)
C123 K102 K105 C523 -117.79(3)
C222 K102 K105 C523 90.55(3)
N103 K102 K105 C523 -84.97(3)
C208 K102 K105 C523 179.66(3)
C122 K102 K105 C523 -98.97(3)
C207 K102 K105 C523 167.76(4)
C209 K102 K105 C523 165.36(3)
C206 K102 K105 C523 135.68(4)
N203 K102 K105 C223 -29.18(4)
N603 K102 K105 C223 -66.93(5)
N503 K102 K105 C223 -115.32(4)
N104 K102 K105 C223 136.26(5)
C123 K102 K105 C223 142.73(4)
C222 K102 K105 C223 -8.93(4)
N103 K102 K105 C223 175.55(4)
C208 K102 K105 C223 80.18(4)
C122 K102 K105 C223 161.55(4)
C207 K102 K105 C223 68.28(5)
C209 K102 K105 C223 65.88(4)
C206 K102 K105 C223 36.20(4)
N203 K102 K105 N504 52.02(3)
N603 K102 K105 N504 14.27(5)
N503 K102 K105 N504 -34.11(3)
N104 K102 K105 N504 -142.54(5)
C123 K102 K105 N504 -136.06(4)
C222 K102 K105 N504 72.28(4)
N103 K102 K105 N504 -103.25(4)
C208 K102 K105 N504 161.38(4)
C122 K102 K105 N504 -117.24(4)
C207 K102 K105 N504 149.48(5)
C209 K102 K105 N504 147.08(3)
C206 K102 K105 N504 117.41(4)
N203 K102 K105 B501 90.90(4)
N603 K102 K105 B501 53.15(5)
N503 K102 K105 B501 4.76(4)
N104 K102 K105 B501 -103.66(5)
C123 K102 K105 B501 -97.19(4)
C222 K102 K105 B501 111.16(4)
N103 K102 K105 B501 -64.37(4)
C208 K102 K105 B501 -159.74(4)
C122 K102 K105 B501 -78.37(4)
C207 K102 K105 B501 -171.64(5)
C209 K102 K105 B501 -174.04(4)
C206 K102 K105 B501 156.28(4)
N203 K102 K105 K107 20.97(3)
N603 K102 K105 K107 -16.78(4)
N503 K102 K105 K107 -65.16(3)
N104 K102 K105 K107 -173.59(5)
C123 K102 K105 K107 -167.11(3)
C222 K102 K105 K107 41.23(3)
N103 K102 K105 K107 -134.30(3)
C208 K102 K105 K107 130.33(3)
C122 K102 K105 K107 -148.29(3)
C207 K102 K105 K107 118.43(4)
C209 K102 K105 K107 116.03(3)
C206 K102 K105 K107 86.36(4)
N403 K101 K106 N604 -142.66(5)
N503 K101 K106 N604 126.88(4)
N203 K101 K106 N604 96.18(5)
N603 K101 K106 N604 50.17(4)
N904 K101 K106 N604 -12.83(12)
C622 K101 K106 N604 33.05(3)
C522 K101 K106 N604 145.58(3)
K103 K101 K106 N604 74.94(3)
K102 K101 K106 N604 92.43(3)
K104 K101 K106 N604 -153.71(3)
N403 K101 K106 N303 28.42(10)
N503 K101 K106 N303 -62.04(9)
N203 K101 K106 N303 -92.74(10)
N603 K101 K106 N303 -138.74(9)
N904 K101 K106 N303 158.25(14)
C622 K101 K106 N303 -155.87(9)
C522 K101 K106 N303 -43.34(9)
K103 K101 K106 N303 -113.98(9)
K102 K101 K106 N303 -96.49(9)
K104 K101 K106 N303 17.37(9)
N403 K101 K106 N203 121.15(5)
N503 K101 K106 N203 30.70(4)
N603 K101 K106 N203 -46.01(4)
N904 K101 K106 N203 -109.02(12)
C622 K101 K106 N203 -63.13(3)
C522 K101 K106 N203 49.40(4)
K103 K101 K106 N203 -21.24(4)
K102 K101 K106 N203 -3.75(3)
K104 K101 K106 N203 110.11(4)
N503 K101 K106 N403 -90.45(5)
N203 K101 K106 N403 -121.15(5)
N603 K101 K106 N403 -167.16(4)
N904 K101 K106 N403 129.83(12)
C622 K101 K106 N403 175.72(4)
C522 K101 K106 N403 -71.76(4)
K103 K101 K106 N403 -142.40(4)
K102 K101 K106 N403 -124.90(4)
K104 K101 K106 N403 -11.05(4)
N403 K101 K106 C422 -6.28(4)
N503 K101 K106 C422 -96.74(3)
N203 K101 K106 C422 -127.44(4)
N603 K101 K106 C422 -173.44(3)
N904 K101 K106 C422 123.55(11)
C622 K101 K106 C422 169.43(4)
C522 K101 K106 C422 -78.04(4)
K103 K101 K106 C422 -148.68(3)
K102 K101 K106 C422 -131.19(3)
K104 K101 K106 C422 -17.33(3)
N403 K101 K106 C222 112.59(5)
N503 K101 K106 C222 22.14(4)
N203 K101 K106 C222 -8.56(4)
N603 K101 K106 C222 -54.57(4)
N904 K101 K106 C222 -117.58(12)
C622 K101 K106 C222 -71.69(3)
C522 K101 K106 C222 40.83(3)
K103 K101 K106 C222 -29.81(3)
K102 K101 K106 C222 -12.32(3)
K104 K101 K106 C222 101.54(3)
N403 K101 K106 K108 52.11(4)
N503 K101 K106 K108 -38.34(3)
N203 K101 K106 K108 -69.04(4)
N603 K101 K106 K108 -115.05(2)
N904 K101 K106 K108 -178.06(11)
C622 K101 K106 K108 -132.17(2)
C522 K101 K106 K108 -19.64(2)
K103 K101 K106 K108 -90.281(17)
K102 K101 K106 K108 -72.789(11)
K104 K101 K106 K108 41.069(11)
N803 K105 K107 N504 -144.13(5)
N104 K105 K107 N504 31.66(16)
N204 K105 K107 N504 117.34(5)
C523 K105 K107 N504 -7.37(3)
C223 K105 K107 N504 110.53(4)
B501 K105 K107 N504 -11.71(4)
K102 K105 K107 N504 53.57(4)
N803 K105 K107 N404 131.44(4)
N104 K105 K107 N404 -52.77(16)
N204 K105 K107 N404 32.92(4)
C523 K105 K107 N404 -91.80(3)
C223 K105 K107 N404 26.11(4)
N504 K105 K107 N404 -84.42(4)
B501 K105 K107 N404 -96.14(4)
K102 K105 K107 N404 -30.85(3)
N803 K105 K107 N804 51.91(4)
N104 K105 K107 N804 -132.30(16)
N204 K105 K107 N804 -46.61(4)
C523 K105 K107 N804 -171.32(3)
C223 K105 K107 N804 -53.42(4)
N504 K105 K107 N804 -163.95(4)
B501 K105 K107 N804 -175.67(3)
K102 K105 K107 N804 -110.38(3)
N803 K105 K107 N204 98.53(5)
N104 K105 K107 N204 -85.68(16)
C523 K105 K107 N204 -124.71(3)
C223 K105 K107 N204 -6.81(4)
N504 K105 K107 N204 -117.34(5)
B501 K105 K107 N204 -129.06(4)
K102 K105 K107 N204 -63.77(4)
N803 K105 K107 C823 33.19(3)
N104 K105 K107 C823 -151.02(15)
N204 K105 K107 C823 -65.33(3)
C523 K105 K107 C823 169.95(4)
C223 K105 K107 C823 -72.15(3)
N504 K105 K107 C823 177.32(4)
B501 K105 K107 C823 165.61(2)
K102 K105 K107 C823 -129.11(2)
N803 K105 K107 N704 -25.60(15)
N104 K105 K107 N704 150.2(2)
N204 K105 K107 N704 -124.13(16)
C523 K105 K107 N704 111.16(15)
C223 K105 K107 N704 -130.94(15)
N504 K105 K107 N704 118.53(16)
B501 K105 K107 N704 106.82(15)
K102 K105 K107 N704 172.10(15)
N803 K105 K107 C516 -70.51(3)
N104 K105 K107 C516 105.28(15)
N204 K105 K107 C516 -169.04(3)
C523 K105 K107 C516 66.25(4)
C223 K105 K107 C516 -175.85(3)
N504 K105 K107 C516 73.62(3)
B501 K105 K107 C516 61.91(3)
K102 K105 K107 C516 127.19(3)
N803 K105 K107 K109 79.19(3)
N104 K105 K107 K109 -105.02(15)
N204 K105 K107 K109 -19.33(4)
C523 K105 K107 K109 -144.05(3)
C223 K105 K107 K109 -26.14(3)
N504 K105 K107 K109 -136.67(4)
B501 K105 K107 K109 -148.39(3)
K102 K105 K107 K109 -83.105(19)
N803 K105 K107 K108 95.26(3)
N104 K105 K107 K108 -88.95(15)
N204 K105 K107 K108 -3.27(3)
C523 K105 K107 K108 -127.98(3)
C223 K105 K107 K108 -10.08(3)
N504 K105 K107 K108 -120.61(4)
B501 K105 K107 K108 -132.32(2)
K102 K105 K107 K108 -67.041(12)
N803 K105 K107 K104 -155.86(3)
N104 K105 K107 K104 19.93(15)
N204 K105 K107 K104 105.61(3)
C523 K105 K107 K104 -19.10(3)
C223 K105 K107 K104 98.80(3)
N504 K105 K107 K104 -11.73(3)
B501 K105 K107 K104 -23.44(2)
K102 K105 K107 K104 41.841(12)
N903 K104 K107 N504 -9.02(11)
N703 K104 K107 N504 137.01(5)
N403 K104 K107 N504 -80.96(5)
C422 K104 K107 N504 -101.59(4)
C523 K104 K107 N504 5.76(4)
K101 K104 K107 N504 -51.44(4)
N903 K104 K107 N404 123.51(11)
N703 K104 K107 N404 -90.46(4)
N504 K104 K107 N404 132.53(5)
N403 K104 K107 N404 51.57(3)
C422 K104 K107 N404 30.94(2)
C523 K104 K107 N404 138.29(3)
K101 K104 K107 N404 81.10(3)
N903 K104 K107 N804 105.04(11)
N703 K104 K107 N804 -108.93(6)
N504 K104 K107 N804 114.06(7)
N403 K104 K107 N804 33.10(6)
C422 K104 K107 N804 12.47(5)
C523 K104 K107 N804 119.82(5)
K101 K104 K107 N804 62.62(5)
N903 K104 K107 N204 46.34(11)
N703 K104 K107 N204 -167.63(4)
N504 K104 K107 N204 55.36(5)
N403 K104 K107 N204 -25.60(3)
C422 K104 K107 N204 -46.23(2)
C523 K104 K107 N204 61.12(3)
K101 K104 K107 N204 3.92(3)
N903 K104 K107 C823 56.26(12)
N703 K104 K107 C823 -157.71(12)
N504 K104 K107 C823 65.28(12)
N403 K104 K107 C823 -15.68(12)
C422 K104 K107 C823 -36.31(12)
C523 K104 K107 C823 71.04(12)
K101 K104 K107 C823 13.84(12)
N903 K104 K107 N704 -167.89(10)
N703 K104 K107 N704 -21.85(4)
N504 K104 K107 N704 -158.86(5)
N403 K104 K107 N704 120.18(3)
C422 K104 K107 N704 99.55(3)
C523 K104 K107 N704 -153.10(3)
K101 K104 K107 N704 149.70(3)
N903 K104 K107 C516 -83.50(10)
N703 K104 K107 C516 62.54(3)
N504 K104 K107 C516 -74.47(4)
N403 K104 K107 C516 -155.43(2)
C422 K104 K107 C516 -176.06(3)
C523 K104 K107 C516 -68.71(4)
K101 K104 K107 C516 -125.91(2)
N903 K104 K107 K109 148.20(10)
N703 K104 K107 K109 -65.77(3)
N504 K104 K107 K109 157.22(4)
N403 K104 K107 K109 76.26(2)
C422 K104 K107 K109 55.63(2)
C523 K104 K107 K109 162.98(3)
K101 K104 K107 K109 105.783(11)
N903 K104 K107 K108 89.17(10)
N703 K104 K107 K108 -124.80(3)
N504 K104 K107 K108 98.19(4)
N403 K104 K107 K108 17.23(2)
C422 K104 K107 K108 -3.40(2)
C523 K104 K107 K108 103.95(3)
K101 K104 K107 K108 46.753(11)
N903 K104 K107 K105 4.47(10)
N703 K104 K107 K105 150.50(3)
N504 K104 K107 K105 13.49(4)
N403 K104 K107 K105 -67.47(2)
C422 K104 K107 K105 -88.10(2)
C523 K104 K107 K105 19.25(3)
K101 K104 K107 K105 -37.947(9)
N204 K108 K109 N704 -13.07(4)
N804 K108 K109 N704 -63.94(5)
N404 K108 K109 N704 49.96(5)
N303 K108 K109 N704 111.80(4)
C215 K108 K109 N704 -141.88(5)
C322 K108 K109 N704 130.86(4)
N304 K108 K109 N704 173.50(5)
C223 K108 K109 N704 -9.52(5)
C323 K108 K109 N704 160.09(4)
C216 K108 K109 N704 -121.08(5)
C214 K108 K109 N704 -137.91(6)
C217 K108 K109 N704 -97.11(4)
N204 K108 K109 N804 50.87(4)
N404 K108 K109 N804 113.90(5)
N303 K108 K109 N804 175.74(4)
C215 K108 K109 N804 -77.94(5)
C322 K108 K109 N804 -165.20(4)
N304 K108 K109 N804 -122.56(5)
C223 K108 K109 N804 54.42(5)
C323 K108 K109 N804 -135.97(4)
C216 K108 K109 N804 -57.14(4)
C214 K108 K109 N804 -73.97(6)
C217 K108 K109 N804 -33.17(4)
N204 K108 K109 N304 173.43(4)
N804 K108 K109 N304 122.56(5)
N404 K108 K109 N304 -123.54(4)
N303 K108 K109 N304 -61.71(4)
C215 K108 K109 N304 44.62(5)
C322 K108 K109 N304 -42.64(4)
C223 K108 K109 N304 176.98(5)
C323 K108 K109 N304 -13.41(4)
C216 K108 K109 N304 65.42(4)
C214 K108 K109 N304 48.59(6)
C217 K108 K109 N304 89.39(4)
N204 K108 K109 N404 -63.04(4)
N804 K108 K109 N404 -113.90(5)
N303 K108 K109 N404 61.83(4)
C215 K108 K109 N404 168.16(5)
C322 K108 K109 N404 80.90(4)
N304 K108 K109 N404 123.54(4)
C223 K108 K109 N404 -59.48(5)
C323 K108 K109 N404 110.13(4)
C216 K108 K109 N404 -171.04(4)
C214 K108 K109 N404 172.13(6)
C217 K108 K109 N404 -147.07(4)
N204 K108 K109 C416 -122.95(3)
N804 K108 K109 C416 -173.82(3)
N404 K108 K109 C416 -59.92(3)
N303 K108 K109 C416 1.92(3)
C215 K108 K109 C416 108.24(3)
C322 K108 K109 C416 20.98(3)
N304 K108 K109 C416 63.62(3)
C223 K108 K109 C416 -119.40(3)
C323 K108 K109 C416 50.21(3)
C216 K108 K109 C416 129.04(3)
C214 K108 K109 C416 112.21(5)
C217 K108 K109 C416 153.01(3)
N204 K108 K109 C817 83.40(3)
N804 K108 K109 C817 32.53(3)
N404 K108 K109 C817 146.44(3)
N303 K108 K109 C817 -151.73(3)
C215 K108 K109 C817 -45.41(3)
C322 K108 K109 C817 -132.67(3)
N304 K108 K109 C817 -90.03(3)
C223 K108 K109 C817 86.96(3)
C323 K108 K109 C817 -103.44(3)
C216 K108 K109 C817 -24.61(3)
C214 K108 K109 C817 -41.44(5)
C217 K108 K109 C817 -0.63(3)
N204 K108 K109 K107 -7.47(3)
N804 K108 K109 K107 -58.34(3)
N404 K108 K109 K107 55.57(3)
N303 K108 K109 K107 117.40(3)
C215 K108 K109 K107 -136.28(3)
C322 K108 K109 K107 136.46(3)
N304 K108 K109 K107 179.11(3)
C223 K108 K109 K107 -3.91(3)
C323 K108 K109 K107 165.70(3)
C216 K108 K109 K107 -115.47(3)
C214 K108 K109 K107 -132.31(5)
C217 K108 K109 K107 -91.50(3)
N504 K107 K109 N704 109.57(7)
N404 K107 K109 N704 114.78(5)
N804 K107 K109 N704 -126.53(5)
N204 K107 K109 N704 -179.48(4)
C823 K107 K109 N704 -112.64(4)
C516 K107 K109 N704 -24.66(4)
K108 K107 K109 N704 174.05(4)
K105 K107 K109 N704 -166.14(4)
K104 K107 K109 N704 80.28(4)
N504 K107 K109 N804 -123.89(7)
N404 K107 K109 N804 -118.69(5)
N204 K107 K109 N804 -52.94(4)
C823 K107 K109 N804 13.89(3)
N704 K107 K109 N804 126.53(5)
C516 K107 K109 N804 101.87(3)
K108 K107 K109 N804 -59.41(3)
K105 K107 K109 N804 -39.61(3)
K104 K107 K109 N804 -153.19(3)
N504 K107 K109 N304 -63.63(7)
N404 K107 K109 N304 -58.43(5)
N804 K107 K109 N304 60.26(4)
N204 K107 K109 N304 7.32(4)
C823 K107 K109 N304 74.15(3)
N704 K107 K109 N304 -173.21(5)
C516 K107 K109 N304 162.13(3)
K108 K107 K109 N304 0.85(3)
K105 K107 K109 N304 20.65(4)
K104 K107 K109 N304 -92.93(3)
N504 K107 K109 N404 -5.20(7)
N804 K107 K109 N404 118.69(5)
N204 K107 K109 N404 65.75(4)
C823 K107 K109 N404 132.58(3)
N704 K107 K109 N404 -114.78(5)
C516 K107 K109 N404 -139.44(4)
K108 K107 K109 N404 59.28(3)
K105 K107 K109 N404 79.09(4)
K104 K107 K109 N404 -34.50(3)
N504 K107 K109 C416 38.92(6)
N404 K107 K109 C416 44.12(3)
N804 K107 K109 C416 162.82(3)
N204 K107 K109 C416 109.87(3)
C823 K107 K109 C416 176.70(4)
N704 K107 K109 C416 -70.65(4)
C516 K107 K109 C416 -95.31(4)
K108 K107 K109 C416 103.40(3)
K105 K107 K109 C416 123.21(3)
K104 K107 K109 C416 9.63(3)
N504 K107 K109 C817 -178.07(6)
N404 K107 K109 C817 -172.87(3)
N804 K107 K109 C817 -54.18(3)
N204 K107 K109 C817 -107.12(3)
C823 K107 K109 C817 -40.29(4)
N704 K107 K109 C817 72.35(4)
C516 K107 K109 C817 47.69(4)
K108 K107 K109 C817 -113.59(3)
K105 K107 K109 C817 -93.78(3)
K104 K107 K109 C817 152.63(3)
N504 K107 K109 K108 -64.48(6)
N404 K107 K109 K108 -59.28(3)
N804 K107 K109 K108 59.41(3)
N204 K107 K109 K108 6.47(2)
C823 K107 K109 K108 73.30(3)
N704 K107 K109 K108 -174.05(4)
C516 K107 K109 K108 161.29(3)
K105 K107 K109 K108 19.809(15)
K104 K107 K109 K108 -93.775(10)
N803 K105 B501 C501 -48.28(10)
N104 K105 B501 C501 86.44(8)
N204 K105 B501 C501 -136.56(8)
C523 K105 B501 C501 -110.23(11)
C223 K105 B501 C501 -160.44(7)
N504 K105 B501 C501 -111.36(9)
K107 K105 B501 C501 -101.30(8)
K102 K105 B501 C501 126.04(8)
N803 K105 B501 C523 61.96(7)
N104 K105 B501 C523 -163.33(6)
N204 K105 B501 C523 -26.33(6)
C223 K105 B501 C523 -50.21(7)
N504 K105 B501 C523 -1.13(6)
K107 K105 B501 C523 8.93(6)
K102 K105 B501 C523 -123.73(6)
N803 K105 B501 C522 -178.07(5)
N104 K105 B501 C522 -43.36(6)
N204 K105 B501 C522 93.64(6)
C523 K105 B501 C522 119.97(9)
C223 K105 B501 C522 69.76(7)
N504 K105 B501 C522 118.84(7)
K107 K105 B501 C522 128.90(6)
K102 K105 B501 C522 -3.76(5)
N904 K103 N103 C122 11.9(5)
N603 K103 N103 C122 98.44(16)
N503 K103 N103 C122 19.40(16)
C507 K103 N103 C122 -68.39(16)
C606 K103 N103 C122 170.90(15)
C508 K103 N103 C122 -57.78(16)
K102 K103 N103 C122 59.64(15)
K101 K103 N103 C122 56.67(17)
N904 K103 N103 K102 -47.8(5)
N603 K103 N103 K102 38.81(3)
N503 K103 N103 K102 -40.24(3)
C507 K103 N103 K102 -128.02(3)
C606 K103 N103 K102 111.26(3)
C508 K103 N103 K102 -117.41(3)
K101 K103 N103 K102 -2.97(4)
N203 K102 N103 C122 -154.85(10)
N603 K102 N103 C122 177.29(10)
N503 K102 N103 C122 -103.64(10)
N104 K102 N103 C122 -16.86(10)
C123 K102 N103 C122 -9.81(9)
C222 K102 N103 C122 -144.3(5)
C208 K102 N103 C122 68.88(10)
C207 K102 N103 C122 94.46(10)
C209 K102 N103 C122 59.25(10)
C206 K102 N103 C122 109.43(10)
N203 K102 N103 K103 -11.13(10)
N603 K102 N103 K103 -38.99(3)
N503 K102 N103 K103 40.09(3)
N104 K102 N103 K103 126.86(4)
C123 K102 N103 K103 133.91(4)
C222 K102 N103 K103 -0.6(5)
C208 K102 N103 K103 -147.40(4)
C122 K102 N103 K103 143.72(11)
C207 K102 N103 K103 -121.82(4)
C209 K102 N103 K103 -157.02(3)
C206 K102 N103 K103 -106.85(4)
N803 K105 N104 C123 91.9(4)
N204 K105 N104 C123 -157.7(4)
C523 K105 N104 C123 -47.6(4)
C223 K105 N104 C123 -157.5(4)
N504 K105 N104 C123 -57.4(4)
B501 K105 N104 C123 -40.1(4)
K107 K105 N104 C123 -83.3(4)
K102 K105 N104 C123 -109.7(4)
N803 K105 N104 K102 -158.39(4)
N204 K105 N104 K102 -48.01(7)
C523 K105 N104 K102 62.15(4)
C223 K105 N104 K102 -47.74(5)
N504 K105 N104 K102 52.36(6)
B501 K105 N104 K102 69.61(4)
K107 K105 N104 K102 26.38(18)
N203 K102 N104 C123 179.65(10)
N603 K102 N104 C123 82.45(17)
N503 K102 N104 C123 100.28(10)
C222 K102 N104 C123 -165.47(10)
N103 K102 N104 C123 17.70(10)
C208 K102 N104 C123 -66.95(10)
C122 K102 N104 C123 11.21(10)
C207 K102 N104 C123 -62.17(11)
C209 K102 N104 C123 -90.31(10)
C206 K102 N104 C123 -84.39(11)
N203 K102 N104 K105 14.60(5)
N603 K102 N104 K105 -82.60(14)
N503 K102 N104 K105 -64.77(4)
C123 K102 N104 K105 -165.05(12)
C222 K102 N104 K105 29.49(4)
N103 K102 N104 K105 -147.35(4)
C208 K102 N104 K105 128.00(5)
C122 K102 N104 K105 -153.84(5)
C207 K102 N104 K105 132.79(4)
C209 K102 N104 K105 104.64(4)
C206 K102 N104 K105 110.56(5)
N603 K102 N203 C222 -153.07(10)
N503 K102 N203 C222 126.55(9)
N104 K102 N203 C222 43.03(10)
C123 K102 N203 C222 43.20(11)
N103 K102 N203 C222 178.06(9)
C208 K102 N203 C222 -50.57(10)
C122 K102 N203 C222 123.5(2)
C207 K102 N203 C222 -77.34(9)
C209 K102 N203 C222 -34.35(9)
C206 K102 N203 C222 -82.59(9)
N603 K102 N203 K101 47.04(3)
N503 K102 N203 K101 -33.34(3)
N104 K102 N203 K101 -116.87(4)
C123 K102 N203 K101 -116.69(5)
C222 K102 N203 K101 -159.89(11)
N103 K102 N203 K101 18.17(10)
C208 K102 N203 K101 149.54(4)
C122 K102 N203 K101 -36.4(2)
C207 K102 N203 K101 122.77(4)
C209 K102 N203 K101 165.76(3)
C206 K102 N203 K101 117.52(4)
N603 K102 N203 K106 -84.9(4)
N503 K102 N203 K106 -165.3(4)
N104 K102 N203 K106 111.2(4)
C123 K102 N203 K106 111.3(4)
C222 K102 N203 K106 68.1(4)
N103 K102 N203 K106 -113.8(4)
C208 K102 N203 K106 17.6(4)
C122 K102 N203 K106 -168.3(3)
C207 K102 N203 K106 -9.2(4)
C209 K102 N203 K106 33.8(4)
C206 K102 N203 K106 -14.5(4)
N403 K101 N203 C222 42.7(3)
N503 K101 N203 C222 -71.6(3)
N603 K101 N203 C222 -149.2(3)
N904 K101 N203 C222 -118.8(3)
C622 K101 N203 C222 -171.6(3)
C522 K101 N203 C222 -53.2(3)
K103 K101 N203 C222 -113.4(3)
K102 K101 N203 C222 -104.9(3)
K106 K101 N203 C222 80.6(3)
K104 K101 N203 C222 10.5(3)
N403 K101 N203 K102 147.57(4)
N503 K101 N203 K102 33.28(3)
N603 K101 N203 K102 -44.32(3)
N904 K101 N203 K102 -13.91(7)
C622 K101 N203 K102 -66.74(3)
C522 K101 N203 K102 51.66(2)
K103 K101 N203 K102 -8.52(3)
K106 K101 N203 K102 -174.53(5)
K104 K101 N203 K102 115.34(3)
N403 K101 N203 K106 -37.90(3)
N503 K101 N203 K106 -152.19(4)
N603 K101 N203 K106 130.22(4)
N904 K101 N203 K106 160.62(4)
C622 K101 N203 K106 107.80(3)
C522 K101 N203 K106 -133.81(3)
K103 K101 N203 K106 166.01(2)
K102 K101 N203 K106 174.53(5)
K104 K101 N203 K106 -70.13(3)
N604 K106 N203 C222 130.08(9)
N303 K106 N203 C222 -6.50(11)
N403 K106 N203 C222 -124.11(9)
C422 K106 N203 C222 -115.46(9)
K101 K106 N203 C222 -159.35(10)
K108 K106 N203 C222 -32.24(9)
N604 K106 N203 K102 61.2(4)
N303 K106 N203 K102 -75.4(4)
N403 K106 N203 K102 167.0(4)
C422 K106 N203 K102 175.7(4)
C222 K106 N203 K102 -68.9(4)
K101 K106 N203 K102 131.8(4)
K108 K106 N203 K102 -101.1(4)
N604 K106 N203 K101 -70.57(4)
N303 K106 N203 K101 152.85(4)
N403 K106 N203 K101 35.24(3)
C422 K106 N203 K101 43.89(3)
C222 K106 N203 K101 159.35(10)
K108 K106 N203 K101 127.11(2)
N804 K108 N204 C223 -150.41(10)
N404 K108 N204 C223 129.13(10)
N303 K108 N204 C223 41.60(10)
C215 K108 N204 C223 -51.82(10)
C322 K108 N204 C223 40.22(11)
N304 K108 N204 C223 -174.13(10)
C323 K108 N204 C223 108.9(3)
C216 K108 N204 C223 -77.39(10)
C214 K108 N204 C223 -34.72(10)
C217 K108 N204 C223 -81.36(10)
N804 K108 N204 K105 -43.3(6)
N404 K108 N204 K105 -123.7(6)
N303 K108 N204 K105 148.8(6)
C215 K108 N204 K105 55.3(6)
C322 K108 N204 K105 147.4(6)
N304 K108 N204 K105 -67.0(6)
C223 K108 N204 K105 107.2(6)
C323 K108 N204 K105 -143.9(5)
C216 K108 N204 K105 29.8(6)
C214 K108 N204 K105 72.4(6)
C217 K108 N204 K105 25.8(6)
N804 K108 N204 K107 45.62(3)
N404 K108 N204 K107 -34.84(3)
N303 K108 N204 K107 -122.37(3)
C215 K108 N204 K107 144.21(3)
C322 K108 N204 K107 -123.75(4)
N304 K108 N204 K107 21.90(11)
C223 K108 N204 K107 -163.97(11)
C323 K108 N204 K107 -55.0(3)
C216 K108 N204 K107 118.64(3)
C214 K108 N204 K107 161.31(3)
C217 K108 N204 K107 114.67(3)
N803 K105 N204 C223 131.01(9)
N104 K105 N204 C223 0.66(11)
C523 K105 N204 C223 -118.00(9)
N504 K105 N204 C223 -126.68(9)
B501 K105 N204 C223 -107.18(9)
K107 K105 N204 C223 -163.49(10)
K102 K105 N204 C223 -29.23(9)
N803 K105 N204 K108 23.2(6)
N104 K105 N204 K108 -107.2(6)
C523 K105 N204 K108 134.1(6)
C223 K105 N204 K108 -107.9(6)
N504 K105 N204 K108 125.5(6)
B501 K105 N204 K108 145.0(6)
K107 K105 N204 K108 88.7(6)
K102 K105 N204 K108 -137.1(6)
N803 K105 N204 K107 -65.49(4)
N104 K105 N204 K107 164.15(4)
C523 K105 N204 K107 45.50(3)
C223 K105 N204 K107 163.49(10)
N504 K105 N204 K107 36.81(3)
B501 K105 N204 K107 56.31(4)
K102 K105 N204 K107 134.26(2)
N504 K107 N204 C223 29.6(3)
N404 K107 N204 C223 -79.3(3)
N804 K107 N204 C223 -157.9(3)
C823 K107 N204 C223 179(84)
N704 K107 N204 C223 -122.0(3)
C516 K107 N204 C223 85.3(3)
K109 K107 N204 C223 -121.4(3)
K108 K107 N204 C223 -113.8(3)
K105 K107 N204 C223 71.0(3)
K104 K107 N204 C223 -2.7(3)
N504 K107 N204 K108 143.35(4)
N404 K107 N204 K108 34.49(3)
N804 K107 N204 K108 -44.09(3)
C823 K107 N204 K108 -66.82(3)
N704 K107 N204 K108 -8.21(7)
C516 K107 N204 K108 -160.91(3)
K109 K107 N204 K108 -7.64(3)
K105 K107 N204 K108 -175.28(5)
K104 K107 N204 K108 111.12(2)
N504 K107 N204 K105 -41.37(3)
N404 K107 N204 K105 -150.23(4)
N804 K107 N204 K105 131.19(4)
C823 K107 N204 K105 108.46(3)
N704 K107 N204 K105 167.07(4)
C516 K107 N204 K105 14.37(5)
K109 K107 N204 K105 167.64(2)
K108 K107 N204 K105 175.28(5)
K104 K107 N204 K105 -73.60(3)
N604 K106 N303 C322 78.5(4)
N203 K106 N303 C322 -163.5(4)
N403 K106 N303 C322 -69.5(4)
C422 K106 N303 C322 -59.9(4)
C222 K106 N303 C322 -166.1(4)
K101 K106 N303 C322 -90.7(4)
K108 K106 N303 C322 -122.1(4)
N604 K106 N303 K108 -159.42(4)
N203 K106 N303 K108 -41.33(6)
N403 K106 N303 K108 52.64(5)
C422 K106 N303 K108 62.19(4)
C222 K106 N303 K108 -44.00(5)
K101 K106 N303 K108 31.46(11)
N204 K108 N303 C322 -177.18(9)
N804 K108 N303 C322 71.4(2)
N404 K108 N303 C322 99.22(9)
C215 K108 N303 C322 -68.46(10)
N304 K108 N303 C322 15.48(10)
C223 K108 N303 C322 -163.14(9)
C323 K108 N303 C322 9.68(9)
C216 K108 N303 C322 -66.20(10)
C214 K108 N303 C322 -90.76(10)
C217 K108 N303 C322 -89.69(10)
N204 K108 N303 K106 14.49(5)
N804 K108 N303 K106 -96.92(16)
N404 K108 N303 K106 -69.11(4)
C215 K108 N303 K106 123.21(4)
C322 K108 N303 K106 -168.33(12)
N304 K108 N303 K106 -152.85(4)
C223 K108 N303 K106 28.54(4)
C323 K108 N303 K106 -158.64(5)
C216 K108 N303 K106 125.48(4)
C214 K108 N303 K106 100.92(4)
C217 K108 N303 K106 101.98(5)
N704 K109 N304 C323 14.0(4)
N804 K109 N304 C323 101.83(16)
N404 K109 N304 C323 21.48(16)
C416 K109 N304 C323 -63.70(16)
C817 K109 N304 C323 173.62(15)
K108 K109 N304 C323 61.31(15)
K107 K109 N304 C323 60.40(16)
N704 K109 N304 K108 -47.3(3)
N804 K109 N304 K108 40.51(3)
N404 K109 N304 K108 -39.83(3)
C416 K109 N304 K108 -125.02(2)
C817 K109 N304 K108 112.31(2)
K107 K109 N304 K108 -0.91(3)
N204 K108 N304 C323 -161.13(10)
N804 K108 N304 C323 175.52(10)
N404 K108 N304 C323 -104.34(10)
N303 K108 N304 C323 -14.99(10)
C215 K108 N304 C323 72.54(10)
C322 K108 N304 C323 -8.80(9)
C223 K108 N304 C323 127.0(9)
C216 K108 N304 C323 98.40(10)
C214 K108 N304 C323 61.45(10)
C217 K108 N304 C323 110.81(9)
N204 K108 N304 K109 -16.61(11)
N804 K108 N304 K109 -39.96(3)
N404 K108 N304 K109 40.18(3)
N303 K108 N304 K109 129.53(3)
C215 K108 N304 K109 -142.94(4)
C322 K108 N304 K109 135.72(4)
C223 K108 N304 K109 -88.5(9)
C323 K108 N304 K109 144.52(11)
C216 K108 N304 K109 -117.08(4)
C214 K108 N304 K109 -154.03(3)
C217 K108 N304 K109 -104.67(3)
N503 K101 N403 C422 -173.2(3)
N203 K101 N403 C422 116.0(4)
N603 K101 N403 C422 98.3(3)
N904 K101 N403 C422 -84.6(4)
C622 K101 N403 C422 72.5(4)
C522 K101 N403 C422 -165.0(3)
K103 K101 N403 C422 -173.3(3)
K102 K101 N403 C422 139.1(3)
K106 K101 N403 C422 78.1(3)
K104 K101 N403 C422 -119.1(4)
N503 K101 N403 K104 -54.10(5)
N203 K101 N403 K104 -124.93(4)
N603 K101 N403 K104 -142.55(4)
N904 K101 N403 K104 34.50(8)
C622 K101 N403 K104 -168.43(3)
C522 K101 N403 K104 -45.85(3)
K103 K101 N403 K104 -54.23(8)
K102 K101 N403 K104 -101.78(3)
K106 K101 N403 K104 -162.84(6)
N503 K101 N403 K106 108.75(4)
N203 K101 N403 K106 37.91(3)
N603 K101 N403 K106 20.29(7)
N904 K101 N403 K106 -162.66(5)
C622 K101 N403 K106 -5.59(5)
C522 K101 N403 K106 116.99(3)
K103 K101 N403 K106 108.61(6)
K102 K101 N403 K106 61.06(3)
K104 K101 N403 K106 162.84(6)
N903 K104 N403 C422 131.91(7)
N703 K104 N403 C422 -15.38(9)
N504 K104 N403 C422 -101.94(6)
C523 K104 N403 C422 -123.84(7)
K107 K104 N403 C422 -66.38(6)
K101 K104 N403 C422 167.14(9)
N903 K104 N403 K101 -35.22(4)
N703 K104 N403 K101 177.48(5)
N504 K104 N403 K101 90.92(4)
C422 K104 N403 K101 -167.14(9)
C523 K104 N403 K101 69.03(3)
K107 K104 N403 K101 126.48(3)
N903 K104 N403 K106 -175.54(10)
N703 K104 N403 K106 37.16(12)
N504 K104 N403 K106 -49.40(9)
C422 K104 N403 K106 52.54(7)
C523 K104 N403 K106 -71.29(9)
K107 K104 N403 K106 -13.84(9)
K101 K104 N403 K106 -140.32(12)
N604 K106 N403 C422 -130.61(7)
N303 K106 N403 C422 25.16(8)
N203 K106 N403 C422 156.66(7)
C222 K106 N403 C422 138.30(7)
K101 K106 N403 C422 -165.42(8)
K108 K106 N403 C422 56.10(7)
N604 K106 N403 K101 34.82(4)
N303 K106 N403 K101 -169.41(4)
N203 K106 N403 K101 -37.92(3)
C422 K106 N403 K101 165.42(8)
C222 K106 N403 K101 -56.27(4)
K108 K106 N403 K101 -138.47(3)
N604 K106 N403 K104 176.13(9)
N303 K106 N403 K104 -28.10(11)
N203 K106 N403 K104 103.39(10)
C422 K106 N403 K104 -53.26(8)
C222 K106 N403 K104 85.04(10)
K101 K106 N403 K104 141.31(11)
K108 K106 N403 K104 2.84(9)
N204 K108 N404 C423 -84.17(8)
N804 K108 N404 C423 -162.49(8)
N303 K108 N404 C423 23.45(8)
C215 K108 N404 C423 99.93(18)
C322 K108 N404 C423 45.38(8)
N304 K108 N404 C423 114.23(8)
C223 K108 N404 C423 -67.55(8)
C323 K108 N404 C423 93.42(8)
C216 K108 N404 C423 172.51(7)
C214 K108 N404 C423 -11.82(18)
C217 K108 N404 C423 -143.77(7)
N204 K108 N404 K109 122.92(3)
N804 K108 N404 K109 44.61(3)
N303 K108 N404 K109 -129.45(3)
C215 K108 N404 K109 -52.98(18)
C322 K108 N404 K109 -107.53(3)
N304 K108 N404 K109 -38.68(3)
C223 K108 N404 K109 139.54(3)
C323 K108 N404 K109 -59.49(3)
C216 K108 N404 K109 19.61(9)
C214 K108 N404 K109 -164.73(11)
C217 K108 N404 K109 63.32(7)
N204 K108 N404 K107 36.22(3)
N804 K108 N404 K107 -42.10(3)
N303 K108 N404 K107 143.84(3)
C215 K108 N404 K107 -139.68(16)
C322 K108 N404 K107 165.77(3)
N304 K108 N404 K107 -125.39(3)
C223 K108 N404 K107 52.84(4)
C323 K108 N404 K107 -146.19(3)
C216 K108 N404 K107 -67.10(9)
C214 K108 N404 K107 108.57(12)
C217 K108 N404 K107 -23.38(7)
N704 K109 N404 C423 92.90(16)
N804 K109 N404 C423 -175.28(16)
N304 K109 N404 C423 -86.08(16)
C416 K109 N404 C423 -1.83(16)
C817 K109 N404 C423 155.69(13)
K108 K109 N404 C423 -129.66(17)
K107 K109 N404 C423 142.03(18)
N704 K109 N404 K108 -137.43(4)
N804 K109 N404 K108 -45.62(3)
N304 K109 N404 K108 43.58(3)
C416 K109 N404 K108 127.83(3)
C817 K109 N404 K108 -74.65(5)
K107 K109 N404 K108 -88.31(3)
N704 K109 N404 K107 -49.13(4)
N804 K109 N404 K107 42.69(3)
N304 K109 N404 K107 131.89(4)
C416 K109 N404 K107 -143.86(3)
C817 K109 N404 K107 13.66(7)
K108 K109 N404 K107 88.31(3)
N504 K107 N404 C423 18.45(9)
N804 K107 N404 C423 161.44(9)
N204 K107 N404 C423 88.16(8)
C823 K107 N404 C423 159.45(8)
N704 K107 N404 C423 -118.31(9)
C516 K107 N404 C423 -69.11(10)
K109 K107 N404 C423 -158.91(10)
K108 K107 N404 C423 121.49(9)
K105 K107 N404 C423 65.67(9)
K104 K107 N404 C423 -9.82(7)
N504 K107 N404 K108 -103.04(4)
N804 K107 N404 K108 39.95(3)
N204 K107 N404 K108 -33.33(3)
C823 K107 N404 K108 37.96(3)
N704 K107 N404 K108 120.20(4)
C516 K107 N404 K108 169.40(5)
K109 K107 N404 K108 79.60(3)
K105 K107 N404 K108 -55.82(3)
K104 K107 N404 K108 -131.31(3)
N504 K107 N404 K109 177.36(3)
N804 K107 N404 K109 -39.65(3)
N204 K107 N404 K109 -112.93(4)
C823 K107 N404 K109 -41.64(3)
N704 K107 N404 K109 40.60(3)
C516 K107 N404 K109 89.80(5)
K108 K107 N404 K109 -79.60(3)
K105 K107 N404 K109 -135.42(2)
K104 K107 N404 K109 149.09(3)
N904 K103 N503 C522 82.23(16)
N103 K103 N503 C522 -97.04(16)
N603 K103 N503 C522 172.47(16)
C507 K103 N503 C522 -11.80(15)
C606 K103 N503 C522 148.13(13)
C508 K103 N503 C522 9.29(15)
K102 K103 N503 C522 -141.37(17)
K101 K103 N503 C522 128.18(17)
N904 K103 N503 K102 -136.40(4)
N103 K103 N503 K102 44.33(3)
N603 K103 N503 K102 -46.16(3)
C507 K103 N503 K102 129.57(3)
C606 K103 N503 K102 -70.50(6)
C508 K103 N503 K102 150.66(3)
K101 K103 N503 K102 -90.45(3)
N904 K103 N503 K101 -45.96(4)
N103 K103 N503 K101 134.77(4)
N603 K103 N503 K101 44.28(3)
C507 K103 N503 K101 -139.98(3)
C606 K103 N503 K101 19.95(7)
C508 K103 N503 K101 -118.89(3)
K102 K103 N503 K101 90.45(3)
N203 K102 N503 C522 -82.79(9)
N603 K102 N503 C522 -158.09(9)
N104 K102 N503 C522 26.73(9)
C123 K102 N503 C522 48.55(9)
C222 K102 N503 C522 -65.15(9)
N103 K102 N503 C522 117.45(9)
C208 K102 N503 C522 86.78(18)
C122 K102 N503 C522 96.63(9)
C207 K102 N503 C522 164.48(8)
C209 K102 N503 C522 -5.59(17)
C206 K102 N503 C522 -146.25(8)
N203 K102 N503 K103 121.41(3)
N603 K102 N503 K103 46.11(3)
N104 K102 N503 K103 -129.07(3)
C123 K102 N503 K103 -107.25(4)
C222 K102 N503 K103 139.05(3)
N103 K102 N503 K103 -38.35(3)
C208 K102 N503 K103 -69.01(16)
C122 K102 N503 K103 -59.17(3)
C207 K102 N503 K103 8.68(10)
C209 K102 N503 K103 -161.38(9)
C206 K102 N503 K103 57.95(7)
N203 K102 N503 K101 33.85(3)
N603 K102 N503 K101 -41.44(3)
N104 K102 N503 K101 143.37(4)
C123 K102 N503 K101 165.19(4)
C222 K102 N503 K101 51.50(4)
N103 K102 N503 K101 -125.90(4)
C208 K102 N503 K101 -156.57(14)
C122 K102 N503 K101 -146.72(4)
C207 K102 N503 K101 -78.88(10)
C209 K102 N503 K101 111.06(10)
C206 K102 N503 K101 -29.60(8)
N403 K101 N503 C522 27.30(9)
N203 K101 N503 C522 95.27(8)
N603 K101 N503 C522 166.17(9)
N904 K101 N503 C522 -114.70(8)
C622 K101 N503 C522 162.85(7)
K103 K101 N503 C522 -152.78(10)
K102 K101 N503 C522 127.62(9)
K106 K101 N503 C522 74.19(8)
K104 K101 N503 C522 -4.33(7)
N403 K101 N503 K103 -179.92(3)
N203 K101 N503 K103 -111.95(4)
N603 K101 N503 K103 -41.05(3)
N904 K101 N503 K103 38.08(3)
C622 K101 N503 K103 -44.37(3)
C522 K101 N503 K103 152.78(10)
K102 K101 N503 K103 -79.60(3)
K106 K101 N503 K103 -133.03(2)
K104 K101 N503 K103 148.45(3)
N403 K101 N503 K102 -100.32(4)
N203 K101 N503 K102 -32.35(3)
N603 K101 N503 K102 38.54(3)
N904 K101 N503 K102 117.67(4)
C622 K101 N503 K102 35.22(3)
C522 K101 N503 K102 -127.62(9)
K103 K101 N503 K102 79.60(3)
K106 K101 N503 K102 -53.44(3)
K104 K101 N503 K102 -131.96(3)
N404 K107 N504 C523 175.4(3)
N804 K107 N504 C523 89.9(3)
N204 K107 N504 C523 102.0(3)
C823 K107 N504 C523 58.5(3)
N704 K107 N504 C523 -104.7(3)
C516 K107 N504 C523 -37.4(3)
K109 K107 N504 C523 179.2(2)
K108 K107 N504 C523 128.0(3)
K105 K107 N504 C523 62.4(2)
K104 K107 N504 C523 -136.5(3)
N404 K107 N504 K104 -48.10(4)
N804 K107 N504 K104 -133.51(5)
N204 K107 N504 K104 -121.41(4)
C823 K107 N504 K104 -164.93(3)
N704 K107 N504 K104 31.86(7)
C516 K107 N504 K104 99.18(3)
K109 K107 N504 K104 -44.22(7)
K108 K107 N504 K104 -95.47(3)
K105 K107 N504 K104 -161.10(5)
N404 K107 N504 K105 113.00(3)
N804 K107 N504 K105 27.59(7)
N204 K107 N504 K105 39.68(3)
C823 K107 N504 K105 -3.83(5)
N704 K107 N504 K105 -167.04(4)
C516 K107 N504 K105 -99.72(3)
K109 K107 N504 K105 116.88(5)
K108 K107 N504 K105 65.63(3)
K104 K107 N504 K105 161.10(5)
N903 K104 N504 C523 -16.63(8)
N703 K104 N504 C523 128.18(6)
N403 K104 N504 C523 -98.43(6)
C422 K104 N504 C523 -119.98(7)
K107 K104 N504 C523 167.01(9)
K101 K104 N504 C523 -62.10(6)
N903 K104 N504 K107 176.36(4)
N703 K104 N504 K107 -38.83(4)
N403 K104 N504 K107 94.56(4)
C422 K104 N504 K107 73.01(3)
C523 K104 N504 K107 -167.01(9)
K101 K104 N504 K107 130.89(3)
N903 K104 N504 K105 38.96(11)
N703 K104 N504 K105 -176.23(9)
N403 K104 N504 K105 -42.85(9)
C422 K104 N504 K105 -64.39(9)
C523 K104 N504 K105 55.59(8)
K107 K104 N504 K105 -137.40(11)
K101 K104 N504 K105 -6.51(9)
N803 K105 N504 C523 -130.80(6)
N104 K105 N504 C523 25.19(8)
N204 K105 N504 C523 156.15(7)
C223 K105 N504 C523 138.30(6)
B501 K105 N504 C523 1.28(6)
K107 K105 N504 C523 -162.65(8)
K102 K105 N504 C523 57.12(6)
N803 K105 N504 K107 31.86(4)
N104 K105 N504 K107 -172.15(4)
N204 K105 N504 K107 -41.19(3)
C523 K105 N504 K107 162.65(8)
C223 K105 N504 K107 -59.05(4)
B501 K105 N504 K107 163.94(6)
K102 K105 N504 K107 -140.22(2)
N803 K105 N504 K104 171.04(9)
N104 K105 N504 K104 -32.97(11)
N204 K105 N504 K104 97.99(9)
C523 K105 N504 K104 -58.16(8)
C223 K105 N504 K104 80.13(9)
B501 K105 N504 K104 -56.88(9)
K107 K105 N504 K104 139.18(11)
K102 K105 N504 K104 -1.04(9)
N904 K103 N603 C622 -40.95(15)
N103 K103 N603 C622 144.58(15)
N503 K103 N603 C622 -125.19(16)
C507 K103 N603 C622 -143.33(17)
C606 K103 N603 C622 42.00(15)
C508 K103 N603 C622 -89.17(16)
K102 K103 N603 C622 -172.09(17)
K101 K103 N603 C622 -83.49(15)
N904 K103 N603 K102 131.14(4)
N103 K103 N603 K102 -43.33(4)
N503 K103 N603 K102 46.90(3)
C507 K103 N603 K102 28.76(13)
C606 K103 N603 K102 -145.91(3)
C508 K103 N603 K102 82.92(6)
K101 K103 N603 K102 88.60(3)
N904 K103 N603 K101 42.54(4)
N103 K103 N603 K101 -131.93(4)
N503 K103 N603 K101 -41.70(3)
C507 K103 N603 K101 -59.84(13)
C606 K103 N603 K101 125.49(3)
C508 K103 N603 K101 -5.68(7)
K102 K103 N603 K101 -88.60(3)
N203 K102 N603 C622 44.14(10)
N503 K102 N603 C622 127.99(11)
N104 K102 N603 C622 146.19(11)
C123 K102 N603 C622 -162.18(9)
C222 K102 N603 C622 34.31(11)
N103 K102 N603 C622 -148.17(11)
C208 K102 N603 C622 -65.99(11)
C122 K102 N603 C622 -147.15(10)
C207 K102 N603 C622 -66.90(11)
C209 K102 N603 C622 -41.86(12)
C206 K102 N603 C622 -45.20(10)
N203 K102 N603 K103 -130.21(4)
N503 K102 N603 K103 -46.35(3)
N104 K102 N603 K103 -28.16(15)
C123 K102 N603 K103 23.48(9)
C222 K102 N603 K103 -140.04(3)
N103 K102 N603 K103 37.49(3)
C208 K102 N603 K103 119.67(4)
C122 K102 N603 K103 38.51(4)
C207 K102 N603 K103 118.75(4)
C209 K102 N603 K103 143.80(3)
C206 K102 N603 K103 140.45(4)
N203 K102 N603 K101 -44.85(3)
N503 K102 N603 K101 39.00(3)
N104 K102 N603 K101 57.19(14)
C123 K102 N603 K101 108.83(8)
C222 K102 N603 K101 -54.69(3)
N103 K102 N603 K101 122.84(3)
C208 K102 N603 K101 -154.98(3)
C122 K102 N603 K101 123.86(3)
C207 K102 N603 K101 -155.90(4)
C209 K102 N603 K101 -130.85(3)
C206 K102 N603 K101 -134.20(4)
N403 K101 N603 C622 -69.39(9)
N503 K101 N603 C622 -170.70(7)
N203 K101 N603 C622 -87.58(7)
N904 K101 N603 C622 112.41(7)
C522 K101 N603 C622 -166.42(7)
K103 K101 N603 C622 147.74(8)
K102 K101 N603 C622 -131.41(8)
K106 K101 N603 C622 -55.39(7)
K104 K101 N603 C622 -146.58(7)
N403 K101 N603 K103 142.88(5)
N503 K101 N603 K103 41.56(3)
N203 K101 N603 K103 124.69(4)
N904 K101 N603 K103 -35.32(3)
C622 K101 N603 K103 -147.74(8)
C522 K101 N603 K103 45.85(2)
K102 K101 N603 K103 80.86(3)
K106 K101 N603 K103 156.87(2)
K104 K101 N603 K103 65.69(7)
N403 K101 N603 K102 62.02(6)
N503 K101 N603 K102 -39.29(3)
N203 K101 N603 K102 43.83(3)
N904 K101 N603 K102 -116.18(4)
C622 K101 N603 K102 131.41(8)
C522 K101 N603 K102 -35.01(3)
K103 K101 N603 K102 -80.86(3)
K106 K101 N603 K102 76.01(3)
K104 K101 N603 K102 -15.17(8)
N303 K106 N604 C623 151.76(11)
N203 K106 N604 C623 11.00(13)
N403 K106 N604 C623 -54.78(14)
C422 K106 N604 C623 -73.15(13)
C222 K106 N604 C623 27.78(13)
K101 K106 N604 C623 -31.98(12)
K108 K106 N604 C623 102.19(14)
N903 K104 N703 C722 -176.7(2)
N504 K104 N703 C722 40.4(3)
N403 K104 N703 C722 -40.6(3)
C422 K104 N703 C722 -46.8(3)
C523 K104 N703 C722 58.3(3)
K107 K104 N703 C722 17.0(2)
K101 K104 N703 C722 -32.6(4)
N804 K109 N704 C723 -136.92(17)
N304 K109 N704 C723 -49.2(4)
N404 K109 N704 C723 -56.74(17)
C416 K109 N704 C723 27.86(17)
C817 K109 N704 C723 150.67(17)
K108 K109 N704 C723 -93.11(17)
K107 K109 N704 C723 -99.17(17)
N804 K109 N704 K107 -37.75(3)
N304 K109 N704 K107 50.0(3)
N404 K109 N704 K107 42.43(3)
C416 K109 N704 K107 127.03(2)
C817 K109 N704 K107 -110.16(2)
K108 K109 N704 K107 6.06(4)
N504 K107 N704 C723 8.64(11)
N404 K107 N704 C723 100.99(8)
N804 K107 N704 C723 179.91(8)
N204 K107 N704 C723 145.15(7)
C823 K107 N704 C723 -159.66(7)
C516 K107 N704 C723 -55.47(7)
K109 K107 N704 C723 144.32(9)
K108 K107 N704 C723 139.43(7)
K105 K107 N704 C723 -100.48(16)
K104 K107 N704 C723 28.39(8)
N504 K107 N704 K109 -135.68(5)
N404 K107 N704 K109 -43.33(3)
N804 K107 N704 K109 35.59(3)
N204 K107 N704 K109 0.83(7)
C823 K107 N704 K109 56.03(3)
C516 K107 N704 K109 160.21(3)
K108 K107 N704 K109 -4.89(3)
K105 K107 N704 K109 115.20(14)
K104 K107 N704 K109 -115.92(3)
N104 K105 N803 C822 151.28(14)
N204 K105 N803 C822 14.85(15)
C523 K105 N803 C822 -69.03(15)
C223 K105 N803 C822 31.49(15)
N504 K105 N803 C822 -51.51(15)
B501 K105 N803 C822 -92.47(15)
K107 K105 N803 C822 -29.76(14)
K102 K105 N803 C822 104.34(16)
N704 K109 N804 C823 -36.28(14)
N304 K109 N804 C823 151.47(14)
N404 K109 N804 C823 -118.88(14)
C416 K109 N804 C823 -143.40(15)
C817 K109 N804 C823 45.98(13)
K108 K109 N804 C823 -164.33(15)
K107 K109 N804 C823 -77.88(13)
N704 K109 N804 K108 128.05(4)
N304 K109 N804 K108 -44.20(3)
N404 K109 N804 K108 45.45(3)
C416 K109 N804 K108 20.93(12)
C817 K109 N804 K108 -149.69(3)
K107 K109 N804 K108 86.45(3)
N704 K109 N804 K107 41.60(4)
N304 K109 N804 K107 -130.65(3)
N404 K109 N804 K107 -41.00(3)
C416 K109 N804 K107 -65.52(11)
C817 K109 N804 K107 123.86(3)
K108 K109 N804 K107 -86.45(3)
N204 K108 N804 C823 35.27(11)
N404 K108 N804 C823 121.47(11)
N303 K108 N804 C823 149.80(13)
C215 K108 N804 C823 -71.37(11)
C322 K108 N804 C823 -161.95(9)
N304 K108 N804 C823 -153.50(11)
C223 K108 N804 C823 24.81(11)
C323 K108 N804 C823 -151.81(11)
C216 K108 N804 C823 -69.82(11)
C214 K108 N804 C823 -49.44(12)
C217 K108 N804 C823 -46.98(10)
N204 K108 N804 K109 -131.89(4)
N404 K108 N804 K109 -45.69(3)
N303 K108 N804 K109 -17.37(18)
C215 K108 N804 K109 121.47(4)
C322 K108 N804 K109 30.89(9)
N304 K108 N804 K109 39.34(3)
C223 K108 N804 K109 -142.36(3)
C323 K108 N804 K109 41.03(4)
C216 K108 N804 K109 123.02(4)
C214 K108 N804 K109 143.40(3)
C217 K108 N804 K109 145.86(4)
N204 K108 N804 K107 -45.71(3)
N404 K108 N804 K107 40.49(3)
N303 K108 N804 K107 68.81(17)
C215 K108 N804 K107 -152.35(3)
C322 K108 N804 K107 117.07(7)
N304 K108 N804 K107 125.52(3)
C223 K108 N804 K107 -56.17(3)
C323 K108 N804 K107 127.21(3)
C216 K108 N804 K107 -150.80(4)
C214 K108 N804 K107 -130.42(3)
C217 K108 N804 K107 -127.96(4)
N504 K107 N804 C823 -79.76(8)
N404 K107 N804 C823 -174.67(7)
N204 K107 N804 C823 -92.03(6)
N704 K107 N804 C823 110.16(6)
C516 K107 N804 C823 34.06(7)
K109 K107 N804 C823 144.56(8)
K108 K107 N804 C823 -134.61(7)
K105 K107 N804 C823 -60.04(6)
K104 K107 N804 C823 -156.01(6)
N504 K107 N804 K109 135.68(5)
N404 K107 N804 K109 40.77(3)
N204 K107 N804 K109 123.41(4)
C823 K107 N804 K109 -144.56(8)
N704 K107 N804 K109 -34.40(3)
C516 K107 N804 K109 -110.50(3)
K108 K107 N804 K109 80.83(3)
K105 K107 N804 K109 155.40(2)
K104 K107 N804 K109 59.43(6)
N504 K107 N804 K108 54.85(7)
N404 K107 N804 K108 -40.06(3)
N204 K107 N804 K108 42.58(3)
C823 K107 N804 K108 134.61(7)
N704 K107 N804 K108 -115.23(4)
C516 K107 N804 K108 168.67(3)
K109 K107 N804 K108 -80.83(3)
K105 K107 N804 K108 74.57(3)
K104 K107 N804 K108 -21.40(7)
N703 K104 N903 C923 177.6(4)
N504 K104 N903 C923 -50.0(4)
N403 K104 N903 C923 27.8(4)
C422 K104 N903 C923 44.5(4)
C523 K104 N903 C923 -56.3(4)
K107 K104 N903 C923 -43.6(5)
K101 K104 N903 C923 4.8(4)
N103 K103 N904 C922 -43.7(6)
N603 K103 N904 C922 -130.4(2)
N503 K103 N904 C922 -51.3(2)
C507 K103 N904 C922 36.1(2)
C606 K103 N904 C922 156.9(2)
C508 K103 N904 C922 27.5(2)
K102 K103 N904 C922 -89.0(2)
K101 K103 N904 C922 -91.1(2)
N103 K103 N904 K101 47.4(5)
N603 K103 N904 K101 -39.23(3)
N503 K103 N904 K101 39.84(3)
C507 K103 N904 K101 127.26(3)
C606 K103 N904 K101 -111.95(2)
C508 K103 N904 K101 118.65(3)
K102 K103 N904 K101 2.10(4)
N403 K101 N904 C922 8.78(12)
N503 K101 N904 C922 109.34(8)
N203 K101 N904 C922 157.72(7)
N603 K101 N904 C922 -173.15(8)
C622 K101 N904 C922 -153.77(8)
C522 K101 N904 C922 92.70(8)
K103 K101 N904 C922 149.81(10)
K102 K101 N904 C922 148.17(7)
K106 K101 N904 C922 -107.68(11)
K104 K101 N904 C922 31.29(8)
N403 K101 N904 K103 -141.03(5)
N503 K101 N904 K103 -40.47(3)
N203 K101 N904 K103 7.91(7)
N603 K101 N904 K103 37.04(3)
C622 K101 N904 K103 56.42(3)
C522 K101 N904 K103 -57.12(3)
K102 K101 N904 K103 -1.65(3)
K106 K101 N904 K103 102.51(11)
K104 K101 N904 K103 -118.53(3)
C103 N102 C101 N101 -1.94(19)
C113 N102 C101 N101 167.79(15)
C103 N102 C101 B101 176.20(17)
C113 N102 C101 B101 -14.1(3)
C102 N101 C101 N102 2.34(19)
C104 N101 C101 N102 170.90(15)
C102 N101 C101 B101 -175.75(17)
C104 N101 C101 B101 -7.2(3)
C122 B101 C101 N102 -177.13(15)
C123 B101 C101 N102 -6.7(3)
C122 B101 C101 N101 0.5(3)
C123 B101 C101 N101 171.00(15)
C101 N101 C102 C103 -2.0(2)
C104 N101 C102 C103 -170.52(18)
N101 C102 C103 N102 0.7(3)
C101 N102 C103 C102 0.8(2)
C113 N102 C103 C102 -168.81(18)
C101 N101 C104 C105 80.0(2)
C102 N101 C104 C105 -113.09(19)
C101 N101 C104 C109 -99.34(18)
C102 N101 C104 C109 67.6(2)
C109 C104 C105 C106 1.1(2)
N101 C104 C105 C106 -178.22(13)
C109 C104 C105 C110 -178.18(14)
N101 C104 C105 C110 2.5(2)
C104 C105 C106 C107 -1.4(2)
C110 C105 C106 C107 177.89(15)
C105 C106 C107 C108 0.8(2)
C105 C106 C107 C111 -176.82(15)
C106 C107 C108 C109 0.2(2)
C111 C107 C108 C109 177.77(16)
C107 C108 C109 C104 -0.4(2)
C107 C108 C109 C112 179.82(16)
C105 C104 C109 C108 -0.2(2)
N101 C104 C109 C108 179.12(13)
C105 C104 C109 C112 179.54(15)
N101 C104 C109 C112 -1.1(2)
C103 N102 C113 C118 -95.8(2)
C101 N102 C113 C118 95.9(2)
C103 N102 C113 C114 85.7(2)
C101 N102 C113 C114 -82.6(2)
C118 C113 C114 C115 -1.6(2)
N102 C113 C114 C115 176.92(13)
C118 C113 C114 C119 179.93(15)
N102 C113 C114 C119 -1.6(2)
C113 C114 C115 C116 -1.1(2)
C119 C114 C115 C116 177.43(15)
C114 C115 C116 C117 2.2(2)
C114 C115 C116 C120 -177.70(15)
C115 C116 C117 C118 -0.8(2)
C120 C116 C117 C118 179.11(16)
C114 C113 C118 C117 2.9(2)
N102 C113 C118 C117 -175.56(14)
C114 C113 C118 C121 -178.40(16)
N102 C113 C118 C121 3.1(2)
C116 C117 C118 C113 -1.7(2)
C116 C117 C118 C121 179.63(16)
K103 N103 C122 B101 -50.1(15)
K102 N103 C122 B101 7.8(14)
K103 N103 C122 K102 -57.88(13)
C101 B101 C122 N103 -178(100)
C123 B101 C122 N103 11.0(15)
C101 B101 C122 K102 -170.04(14)
C123 B101 C122 K102 18.57(13)
N203 K102 C122 N103 77.6(2)
N603 K102 C122 N103 -2.78(10)
N503 K102 C122 N103 74.65(10)
N104 K102 C122 N103 162.00(11)
C123 K102 C122 N103 167.65(12)
C222 K102 C122 N103 172.60(11)
C208 K102 C122 N103 -107.91(10)
C207 K102 C122 N103 -82.35(10)
C209 K102 C122 N103 -124.55(10)
C206 K102 C122 N103 -75.28(10)
N203 K102 C122 B101 -101.5(2)
N603 K102 C122 B101 178.10(9)
N503 K102 C122 B101 -104.48(9)
N104 K102 C122 B101 -17.13(9)
C123 K102 C122 B101 -11.47(8)
C222 K102 C122 B101 -6.52(17)
N103 K102 C122 B101 -179.13(16)
C208 K102 C122 B101 72.97(9)
C207 K102 C122 B101 98.53(9)
C209 K102 C122 B101 56.33(9)
C206 K102 C122 B101 105.59(9)
K105 N104 C123 B101 91.2(13)
K102 N104 C123 B101 -20.7(12)
K105 N104 C123 K102 111.9(4)
C101 B101 C123 N104 -170.8(12)
C122 B101 C123 N104 0.7(13)
C101 B101 C123 K102 169.14(13)
C122 B101 C123 K102 -19.34(13)
N203 K102 C123 N104 -0.44(12)
N603 K102 C123 N104 -146.13(10)
N503 K102 C123 N104 -79.29(10)
C222 K102 C123 N104 15.88(11)
N103 K102 C123 N104 -161.03(11)
C208 K102 C123 N104 109.99(11)
C122 K102 C123 N104 -165.82(12)
C207 K102 C123 N104 123.16(10)
C209 K102 C123 N104 84.61(10)
C206 K102 C123 N104 109.95(10)
N203 K102 C123 B101 176.87(8)
N603 K102 C123 B101 31.18(14)
N503 K102 C123 B101 98.02(9)
N104 K102 C123 B101 177.31(16)
C222 K102 C123 B101 -166.81(8)
N103 K102 C123 B101 16.28(9)
C208 K102 C123 B101 -72.70(9)
C122 K102 C123 B101 11.49(8)
C207 K102 C123 B101 -59.53(9)
C209 K102 C123 B101 -98.08(9)
C206 K102 C123 B101 -72.73(10)
C203 N202 C201 N201 1.64(15)
C213 N202 C201 N201 168.42(12)
C203 N202 C201 B201 -176.78(13)
C213 N202 C201 B201 -10.0(2)
C202 N201 C201 N202 -1.55(15)
C204 N201 C201 N202 162.37(12)
C202 N201 C201 B201 176.87(13)
C204 N201 C201 B201 -19.2(2)
C222 B201 C201 N202 162.94(13)
C223 B201 C201 N202 -14.0(2)
C222 B201 C201 N201 -15.1(2)
C223 B201 C201 N201 167.98(13)
C201 N201 C202 C203 0.93(17)
C204 N201 C202 C203 -164.17(13)
N201 C202 C203 N202 0.13(17)
C201 N202 C203 C202 -1.15(17)
C213 N202 C203 C202 -168.68(13)
C201 N201 C204 C205 98.49(16)
C202 N201 C204 C205 -99.06(16)
C201 N201 C204 C209 -86.59(17)
C202 N201 C204 C209 75.85(17)
C209 C204 C205 C206 0.5(2)
N201 C204 C205 C206 175.21(12)
C209 C204 C205 C210 -178.40(13)
N201 C204 C205 C210 -3.7(2)
C204 C205 C206 C207 -2.0(2)
C210 C205 C206 C207 176.90(14)
C204 C205 C206 K102 61.66(12)
C210 C205 C206 K102 -119.42(12)
N203 K102 C206 C207 167.76(10)
N603 K102 C206 C207 -117.16(10)
N503 K102 C206 C207 -129.54(10)
N104 K102 C206 C207 59.10(10)
C123 K102 C206 C207 33.20(10)
C222 K102 C206 C207 145.60(10)
N103 K102 C206 C207 -38.26(10)
C208 K102 C206 C207 33.15(9)
C122 K102 C206 C207 -17.25(10)
C209 K102 C206 C207 66.71(9)
N203 K102 C206 C205 42.18(9)
N603 K102 C206 C205 117.26(9)
N503 K102 C206 C205 104.88(10)
N104 K102 C206 C205 -66.48(10)
C123 K102 C206 C205 -92.38(9)
C222 K102 C206 C205 20.02(9)
N103 K102 C206 C205 -163.84(9)
C208 K102 C206 C205 -92.43(10)
C122 K102 C206 C205 -142.83(9)
C207 K102 C206 C205 -125.58(14)
C209 K102 C206 C205 -58.87(9)
C205 C206 C207 C208 1.9(2)
K102 C206 C207 C208 -71.56(12)
C205 C206 C207 C211 -178.71(14)
K102 C206 C207 C211 107.83(15)
C205 C206 C207 K102 73.46(14)
N203 K102 C207 C206 -12.78(10)
N603 K102 C207 C206 57.39(9)
N503 K102 C207 C206 94.37(12)
N104 K102 C207 C206 -131.64(9)
C123 K102 C207 C206 -151.45(9)
C222 K102 C207 C206 -34.78(10)
N103 K102 C207 C206 141.74(10)
C208 K102 C207 C206 -120.59(14)
C122 K102 C207 C206 163.29(10)
C209 K102 C207 C206 -90.39(10)
N203 K102 C207 C208 107.81(9)
N603 K102 C207 C208 177.98(9)
N503 K102 C207 C208 -145.05(10)
N104 K102 C207 C208 -11.05(10)
C123 K102 C207 C208 -30.86(9)
C222 K102 C207 C208 85.81(9)
N103 K102 C207 C208 -97.67(9)
C122 K102 C207 C208 -76.12(9)
C209 K102 C207 C208 30.20(8)
C206 K102 C207 C208 120.59(14)
N203 K102 C207 C211 -133.85(11)
N603 K102 C207 C211 -63.68(12)
N503 K102 C207 C211 -26.71(17)
N104 K102 C207 C211 107.29(12)
C123 K102 C207 C211 87.48(12)
C222 K102 C207 C211 -155.85(11)
N103 K102 C207 C211 20.67(11)
C208 K102 C207 C211 118.34(16)
C122 K102 C207 C211 42.22(12)
C209 K102 C207 C211 148.54(14)
C206 K102 C207 C211 -121.07(16)
C206 C207 C208 C209 -0.3(2)
C211 C207 C208 C209 -179.64(15)
K102 C207 C208 C209 -78.15(13)
C206 C207 C208 K102 77.89(13)
C211 C207 C208 K102 -101.49(14)
N203 K102 C208 C207 -81.75(9)
N603 K102 C208 C207 -2.10(10)
N503 K102 C208 C207 109.49(16)
N104 K102 C208 C207 169.66(9)
C123 K102 C208 C207 148.82(9)
C222 K102 C208 C207 -98.84(9)
N103 K102 C208 C207 78.96(9)
C122 K102 C208 C207 99.40(9)
C209 K102 C208 C207 -123.38(14)
C206 K102 C208 C207 -31.23(8)
N203 K102 C208 C209 41.64(10)
N603 K102 C208 C209 121.29(9)
N503 K102 C208 C209 -127.13(15)
N104 K102 C208 C209 -66.95(9)
C123 K102 C208 C209 -87.80(9)
C222 K102 C208 C209 24.54(9)
N103 K102 C208 C209 -157.66(9)
C122 K102 C208 C209 -137.21(9)
C207 K102 C208 C209 123.38(14)
C206 K102 C208 C209 92.15(10)
C207 C208 C209 C204 -1.2(2)
K102 C208 C209 C204 -75.32(12)
C207 C208 C209 C212 178.84(14)
K102 C208 C209 C212 104.68(13)
C207 C208 C209 K102 74.16(13)
C205 C204 C209 C208 1.0(2)
N201 C204 C209 C208 -173.74(12)
C205 C204 C209 C212 -178.97(13)
N201 C204 C209 C212 6.3(2)
C205 C204 C209 K102 -63.77(13)
N201 C204 C209 K102 121.46(11)
N203 K102 C209 C208 -142.34(9)
N603 K102 C209 C208 -68.36(9)
N503 K102 C209 C208 142.69(11)
N104 K102 C209 C208 109.43(9)
C123 K102 C209 C208 86.70(9)
C222 K102 C209 C208 -154.97(9)
N103 K102 C209 C208 23.39(9)
C122 K102 C209 C208 41.80(9)
C207 K102 C209 C208 -31.35(9)
C206 K102 C209 C208 -64.22(9)
N203 K102 C209 C204 -21.28(9)
N603 K102 C209 C204 52.70(9)
N503 K102 C209 C204 -96.25(13)
N104 K102 C209 C204 -129.52(9)
C123 K102 C209 C204 -152.25(9)
C222 K102 C209 C204 -33.91(8)
N103 K102 C209 C204 144.45(8)
C208 K102 C209 C204 121.06(13)
C122 K102 C209 C204 162.86(8)
C207 K102 C209 C204 89.70(10)
C206 K102 C209 C204 56.83(8)
N203 K102 C209 C212 101.71(10)
N603 K102 C209 C212 175.69(9)
N503 K102 C209 C212 26.74(17)
N104 K102 C209 C212 -6.52(10)
C123 K102 C209 C212 -29.25(10)
C222 K102 C209 C212 89.08(10)
N103 K102 C209 C212 -92.56(10)
C208 K102 C209 C212 -115.95(14)
C122 K102 C209 C212 -74.15(10)
C207 K102 C209 C212 -147.30(12)
C206 K102 C209 C212 179.83(12)
C201 N202 C213 C214 -93.59(16)
C203 N202 C213 C214 71.90(17)
C201 N202 C213 C218 89.98(17)
C203 N202 C213 C218 -104.52(16)
C218 C213 C214 C215 1.4(2)
N202 C213 C214 C215 -174.91(12)
C218 C213 C214 C219 -178.09(13)
N202 C213 C214 C219 5.58(19)
C218 C213 C214 K108 -63.06(13)
N202 C213 C214 K108 120.61(10)
N204 K108 C214 C215 -137.91(9)
N804 K108 C214 C215 -61.48(9)
N404 K108 C214 C215 150.67(12)
N303 K108 C214 C215 114.28(9)
C322 K108 C214 C215 91.57(9)
N304 K108 C214 C215 27.38(9)
C223 K108 C214 C215 -150.47(9)
C323 K108 C214 C215 46.24(9)
C216 K108 C214 C215 -32.15(8)
C217 K108 C214 C215 -64.54(9)
N204 K108 C214 C213 -18.19(9)
N804 K108 C214 C213 58.23(9)
N404 K108 C214 C213 -89.61(14)
N303 K108 C214 C213 -126.00(9)
C215 K108 C214 C213 119.72(13)
C322 K108 C214 C213 -148.71(9)
N304 K108 C214 C213 147.10(8)
C223 K108 C214 C213 -30.76(8)
C323 K108 C214 C213 165.96(8)
C216 K108 C214 C213 87.56(9)
C217 K108 C214 C213 55.18(8)
N204 K108 C214 C219 106.35(10)
N804 K108 C214 C219 -177.22(9)
N404 K108 C214 C219 34.93(18)
N303 K108 C214 C219 -1.46(9)
C215 K108 C214 C219 -115.74(14)
C322 K108 C214 C219 -24.17(9)
N304 K108 C214 C219 -88.36(10)
C223 K108 C214 C219 93.79(10)
C323 K108 C214 C219 -69.50(10)
C216 K108 C214 C219 -147.89(12)
C217 K108 C214 C219 179.72(12)
C213 C214 C215 C216 -0.7(2)
C219 C214 C215 C216 178.85(13)
K108 C214 C215 C216 79.09(13)
C213 C214 C215 K108 -79.75(12)
C219 C214 C215 K108 99.76(12)
N204 K108 C215 C216 -77.15(9)
N804 K108 C215 C216 3.47(9)
N404 K108 C215 C216 98.54(19)
N303 K108 C215 C216 175.21(9)
C322 K108 C215 C216 154.29(9)
N304 K108 C215 C216 84.25(9)
C223 K108 C215 C216 -93.91(9)
C323 K108 C215 C216 105.20(9)
C214 K108 C215 C216 -122.15(14)
C217 K108 C215 C216 -31.14(8)
N204 K108 C215 C214 45.00(9)
N804 K108 C215 C214 125.63(8)
N404 K108 C215 C214 -139.31(16)
N303 K108 C215 C214 -62.63(9)
C322 K108 C215 C214 -83.55(9)
N304 K108 C215 C214 -153.60(9)
C223 K108 C215 C214 28.24(9)
C323 K108 C215 C214 -132.65(9)
C216 K108 C215 C214 122.15(14)
C217 K108 C215 C214 91.01(10)
C214 C215 C216 C217 -0.9(2)
K108 C215 C216 C217 82.49(12)
C214 C215 C216 C220 -178.64(13)
K108 C215 C216 C220 -95.21(13)
C214 C215 C216 K108 -83.43(13)
N204 K108 C216 C215 109.54(9)
N804 K108 C216 C215 -176.50(9)
N404 K108 C216 C215 -151.18(9)
N303 K108 C216 C215 -5.21(10)
C322 K108 C216 C215 -25.99(9)
N304 K108 C216 C215 -92.55(9)
C223 K108 C216 C215 88.53(9)
C323 K108 C216 C215 -71.22(9)
C214 K108 C216 C215 30.65(8)
C217 K108 C216 C215 119.34(13)
N204 K108 C216 C217 -9.80(9)
N804 K108 C216 C217 64.16(9)
N404 K108 C216 C217 89.47(12)
N303 K108 C216 C217 -124.55(9)
C215 K108 C216 C217 -119.34(13)
C322 K108 C216 C217 -145.33(9)
N304 K108 C216 C217 148.10(9)
C223 K108 C216 C217 -30.81(9)
C323 K108 C216 C217 169.43(9)
C214 K108 C216 C217 -88.69(10)
N204 K108 C216 C220 -131.57(10)
N804 K108 C216 C220 -57.62(10)
N404 K108 C216 C220 -32.30(15)
N303 K108 C216 C220 113.68(10)
C215 K108 C216 C220 118.89(14)
C322 K108 C216 C220 92.90(10)
N304 K108 C216 C220 26.33(10)
C223 K108 C216 C220 -152.58(10)
C323 K108 C216 C220 47.66(10)
C214 K108 C216 C220 149.53(12)
C217 K108 C216 C220 -121.77(14)
C215 C216 C217 C218 1.9(2)
C220 C216 C217 C218 179.60(13)
K108 C216 C217 C218 73.46(13)
C215 C216 C217 K108 -71.58(12)
C220 C216 C217 K108 106.13(13)
N204 K108 C217 C216 170.18(9)
N804 K108 C217 C216 -108.59(9)
N404 K108 C217 C216 -128.59(9)
N303 K108 C217 C216 67.01(10)
C215 K108 C217 C216 34.36(9)
C322 K108 C217 C216 40.65(10)
N304 K108 C217 C216 -32.35(9)
C223 K108 C217 C216 148.30(9)
C323 K108 C217 C216 -11.13(9)
C214 K108 C217 C216 68.41(9)
N204 K108 C217 C218 44.59(8)
N804 K108 C217 C218 125.81(9)
N404 K108 C217 C218 105.82(9)
N303 K108 C217 C218 -58.58(9)
C215 K108 C217 C218 -91.23(10)
C322 K108 C217 C218 -84.94(9)
N304 K108 C217 C218 -157.94(8)
C223 K108 C217 C218 22.71(8)
C323 K108 C217 C218 -136.73(8)
C216 K108 C217 C218 -125.59(13)
C214 K108 C217 C218 -57.18(8)
C216 C217 C218 C213 -1.2(2)
K108 C217 C218 C213 59.06(12)
C216 C217 C218 C221 178.34(13)
K108 C217 C218 C221 -121.43(12)
C214 C213 C218 C217 -0.5(2)
N202 C213 C218 C217 175.75(12)
C214 C213 C218 C221 179.96(13)
N202 C213 C218 C221 -3.76(19)
K102 N203 C222 B201 -135.4(11)
K101 N203 C222 B201 -31.2(13)
K106 N203 C222 B201 51.5(11)
K102 N203 C222 K106 173.13(5)
K101 N203 C222 K106 -82.7(3)
K101 N203 C222 K102 104.2(3)
K106 N203 C222 K102 -173.13(5)
C201 B201 C222 N203 -155.7(10)
C223 B201 C222 N203 21.6(11)
C201 B201 C222 K106 -105.45(13)
C223 B201 C222 K106 71.84(11)
C201 B201 C222 K102 71.79(15)
C223 B201 C222 K102 -110.92(11)
N604 K106 C222 N203 -48.47(9)
N303 K106 C222 N203 175.04(8)
N403 K106 C222 N203 51.26(9)
C422 K106 C222 N203 66.08(9)
K101 K106 C222 N203 15.36(8)
K108 K106 C222 N203 148.29(9)
N604 K106 C222 B201 137.20(8)
N303 K106 C222 B201 0.71(9)
N203 K106 C222 B201 -174.33(14)
N403 K106 C222 B201 -123.07(8)
C422 K106 C222 B201 -108.25(8)
K101 K106 C222 B201 -158.97(9)
K108 K106 C222 B201 -26.05(8)
N604 K106 C222 K102 -39.31(7)
N303 K106 C222 K102 -175.80(6)
N203 K106 C222 K102 9.17(6)
N403 K106 C222 K102 60.43(7)
C422 K106 C222 K102 75.25(6)
K101 K106 C222 K102 24.52(5)
K108 K106 C222 K102 157.45(6)
N603 K102 C222 N203 25.86(9)
N503 K102 C222 N203 -52.72(9)
N104 K102 C222 N203 -139.71(9)
C123 K102 C222 N203 -145.64(9)
N103 K102 C222 N203 -12.3(6)
C208 K102 C222 N203 134.23(9)
C122 K102 C222 N203 -149.66(12)
C207 K102 C222 N203 108.28(9)
C209 K102 C222 N203 144.57(10)
C206 K102 C222 N203 94.56(9)
N203 K102 C222 B201 174.11(16)
N603 K102 C222 B201 -160.03(10)
N503 K102 C222 B201 121.39(10)
N104 K102 C222 B201 34.41(10)
C123 K102 C222 B201 28.47(11)
N103 K102 C222 B201 161.8(5)
C208 K102 C222 B201 -51.65(10)
C122 K102 C222 B201 24.45(18)
C207 K102 C222 B201 -77.60(10)
C209 K102 C222 B201 -41.32(10)
C206 K102 C222 B201 -91.33(10)
N203 K102 C222 K106 -9.93(7)
N603 K102 C222 K106 15.92(7)
N503 K102 C222 K106 -62.65(7)
N104 K102 C222 K106 -149.64(7)
C123 K102 C222 K106 -155.57(6)
N103 K102 C222 K106 -22.2(6)
C208 K102 C222 K106 124.30(7)
C122 K102 C222 K106 -159.60(9)
C207 K102 C222 K106 98.35(7)
C209 K102 C222 K106 134.64(7)
C206 K102 C222 K106 84.63(7)
K108 N204 C223 B201 -132.7(11)
K105 N204 C223 B201 51.9(11)
K107 N204 C223 B201 -20.6(14)
K108 N204 C223 K105 175.45(5)
K107 N204 C223 K105 -72.5(3)
K105 N204 C223 K108 -175.45(5)
K107 N204 C223 K108 112.0(3)
C201 B201 C223 N204 -161.4(11)
C222 B201 C223 N204 21.3(12)
C201 B201 C223 K105 -110.75(13)
C222 B201 C223 K105 71.99(11)
C201 B201 C223 K108 69.47(16)
C222 B201 C223 K108 -107.79(11)
N803 K105 C223 N204 -47.28(9)
N104 K105 C223 N204 -179.49(9)
C523 K105 C223 N204 63.45(9)
N504 K105 C223 N204 48.87(9)
B501 K105 C223 N204 82.68(9)
K107 K105 C223 N204 12.48(8)
K102 K105 C223 N204 151.26(9)
N803 K105 C223 B201 138.46(8)
N104 K105 C223 B201 6.24(9)
N204 K105 C223 B201 -174.27(14)
C523 K105 C223 B201 -110.82(8)
N504 K105 C223 B201 -125.39(8)
B501 K105 C223 B201 -91.59(8)
K107 K105 C223 B201 -161.79(9)
K102 K105 C223 B201 -23.00(8)
N803 K105 C223 K108 -41.79(7)
N104 K105 C223 K108 -174.00(6)
N204 K105 C223 K108 5.49(6)
C523 K105 C223 K108 68.94(6)
N504 K105 C223 K108 54.36(6)
B501 K105 C223 K108 88.17(7)
K107 K105 C223 K108 17.97(5)
K102 K105 C223 K108 156.75(6)
N804 K108 C223 N204 29.01(10)
N404 K108 C223 N204 -51.13(10)
N303 K108 C223 N204 -140.70(10)
C215 K108 C223 N204 131.61(10)
C322 K108 C223 N204 -147.50(9)
N304 K108 C223 N204 77.3(9)
C323 K108 C223 N204 -160.55(11)
C216 K108 C223 N204 105.79(10)
C214 K108 C223 N204 143.48(10)
C217 K108 C223 N204 93.66(10)
N204 K108 C223 B201 173.49(17)
N804 K108 C223 B201 -157.50(11)
N404 K108 C223 B201 122.37(11)
N303 K108 C223 B201 32.80(11)
C215 K108 C223 B201 -54.90(11)
C322 K108 C223 B201 26.00(11)
N304 K108 C223 B201 -109.2(9)
C323 K108 C223 B201 12.94(18)
C216 K108 C223 B201 -80.72(11)
C214 K108 C223 B201 -43.03(10)
C217 K108 C223 B201 -92.85(11)
N204 K108 C223 K105 -6.21(7)
N804 K108 C223 K105 22.80(7)
N404 K108 C223 K105 -57.34(7)
N303 K108 C223 K105 -146.91(6)
C215 K108 C223 K105 125.40(6)
C322 K108 C223 K105 -153.71(6)
N304 K108 C223 K105 71.1(9)
C323 K108 C223 K105 -166.76(8)
C216 K108 C223 K105 99.58(6)
C214 K108 C223 K105 137.27(7)
C217 K108 C223 K105 87.45(6)
C303 N302 C301 N301 3.78(15)
C313 N302 C301 N301 172.81(13)
C303 N302 C301 B301 -174.21(15)
C313 N302 C301 B301 -5.2(2)
C302 N301 C301 N302 -3.19(16)
C304 N301 C301 N302 167.40(12)
C302 N301 C301 B301 174.88(14)
C304 N301 C301 B301 -14.5(2)
C323 B301 C301 N302 0.9(2)
C322 B301 C301 N302 170.03(14)
C323 B301 C301 N301 -176.64(14)
C322 B301 C301 N301 -7.5(2)
C301 N301 C302 C303 1.44(18)
C304 N301 C302 C303 -168.83(14)
N301 C302 C303 N302 0.99(18)
C301 N302 C303 C302 -3.10(18)
C313 N302 C303 C302 -172.01(14)
C302 N301 C304 C309 96.82(17)
C301 N301 C304 C309 -72.34(17)
C302 N301 C304 C305 -86.53(18)
C301 N301 C304 C305 104.31(16)
C309 C304 C305 C306 2.62(19)
N301 C304 C305 C306 -173.89(11)
C309 C304 C305 C310 179.96(12)
N301 C304 C305 C310 3.45(19)
C304 C305 C306 C307 0.2(2)
C310 C305 C306 C307 -177.14(13)
C305 C306 C307 C308 -2.4(2)
C305 C306 C307 C311 178.33(13)
C306 C307 C308 C309 1.9(2)
C311 C307 C308 C309 -178.82(13)
C305 C304 C309 C308 -3.08(19)
N301 C304 C309 C308 173.49(11)
C305 C304 C309 C312 179.27(12)
N301 C304 C309 C312 -4.16(18)
C307 C308 C309 C304 0.76(19)
C307 C308 C309 C312 178.39(12)
C301 N302 C313 C318 77.09(17)
C303 N302 C313 C318 -115.49(16)
C301 N302 C313 C314 -101.77(16)
C303 N302 C313 C314 65.66(19)
C318 C313 C314 C315 -2.1(2)
N302 C313 C314 C315 176.69(12)
C318 C313 C314 C319 178.42(13)
N302 C313 C314 C319 -2.75(19)
C313 C314 C315 C316 0.2(2)
C319 C314 C315 C316 179.63(14)
C314 C315 C316 C317 1.7(2)
C314 C315 C316 C320 -178.00(13)
C315 C316 C317 C318 -1.7(2)
C320 C316 C317 C318 177.99(13)
C316 C317 C318 C313 -0.18(19)
C316 C317 C318 C321 -179.90(13)
C314 C313 C318 C317 2.14(19)
N302 C313 C318 C317 -176.69(11)
C314 C313 C318 C321 -178.14(13)
N302 C313 C318 C321 3.03(19)
K106 N303 C322 B301 104.2(12)
K108 N303 C322 B301 -19.7(12)
K106 N303 C322 K108 123.9(4)
C301 B301 C322 N303 -167.5(11)
C323 B301 C322 N303 2.9(13)
C301 B301 C322 K108 173.32(12)
C323 B301 C322 K108 -16.26(13)
N204 K108 C322 N303 3.49(11)
N804 K108 C322 N303 -154.48(9)
N404 K108 C322 N303 -81.24(9)
C215 K108 C322 N303 109.22(10)
N304 K108 C322 N303 -163.43(10)
C223 K108 C322 N303 18.26(10)
C323 K108 C322 N303 -167.75(11)
C216 K108 C322 N303 120.36(9)
C214 K108 C322 N303 84.23(9)
C217 K108 C322 N303 104.93(10)
N204 K108 C322 B301 -179.00(8)
N804 K108 C322 B301 23.03(13)
N404 K108 C322 B301 96.26(9)
N303 K108 C322 B301 177.51(15)
C215 K108 C322 B301 -73.28(9)
N304 K108 C322 B301 14.07(8)
C223 K108 C322 B301 -164.23(8)
C323 K108 C322 B301 9.75(8)
C216 K108 C322 B301 -62.13(9)
C214 K108 C322 B301 -98.27(9)
C217 K108 C322 B301 -77.56(9)
K109 N304 C323 B301 -48.5(13)
K108 N304 C323 B301 10.5(12)
K109 N304 C323 K108 -59.07(13)
C301 B301 C323 N304 175.5(11)
C322 B301 C323 N304 5.4(12)
C301 B301 C323 K108 -174.19(13)
C322 B301 C323 K108 15.71(12)
N204 K108 C323 N304 94.5(3)
N804 K108 C323 N304 -4.57(10)
N404 K108 C323 N304 74.40(9)
N303 K108 C323 N304 164.02(10)
C215 K108 C323 N304 -104.15(10)
C322 K108 C323 N304 168.92(11)
C223 K108 C323 N304 -174.79(10)
C216 K108 C323 N304 -79.30(9)
C214 K108 C323 N304 -122.03(9)
C217 K108 C323 N304 -74.88(10)
N204 K108 C323 B301 -84.2(3)
N804 K108 C323 B301 176.78(8)
N404 K108 C323 B301 -104.25(8)
N303 K108 C323 B301 -14.62(8)
C215 K108 C323 B301 77.21(9)
C322 K108 C323 B301 -9.73(8)
N304 K108 C323 B301 -178.64(15)
C223 K108 C323 B301 6.56(15)
C216 K108 C323 B301 102.05(9)
C214 K108 C323 B301 59.32(9)
C217 K108 C323 B301 106.47(8)
C403 N402 C401 N401 0.44(11)
C413 N402 C401 N401 -173.54(9)
C403 N402 C401 B401 -178.63(11)
C413 N402 C401 B401 7.39(16)
C402 N401 C401 N402 -0.95(11)
C404 N401 C401 N402 -174.98(9)
C402 N401 C401 B401 178.13(11)
C404 N401 C401 B401 4.10(16)
C422 B401 C401 N402 170.86(10)
C423 B401 C401 N402 -6.79(16)
C422 B401 C401 N401 -8.00(16)
C423 B401 C401 N401 174.36(9)
C401 N401 C402 C403 1.14(15)
C404 N401 C402 C403 175.26(11)
N401 C402 C403 N402 -0.82(16)
C401 N402 C403 C402 0.24(15)
C413 N402 C403 C402 174.31(11)
C401 N401 C404 C405 85.20(14)
C402 N401 C404 C405 -88.08(14)
C401 N401 C404 C409 -93.60(13)
C402 N401 C404 C409 93.12(14)
C409 C404 C405 C406 -1.8(2)
N401 C404 C405 C406 179.41(11)
C409 C404 C405 C410 176.22(13)
N401 C404 C405 C410 -2.55(19)
C404 C405 C406 C407 1.1(2)
C410 C405 C406 C407 -176.90(14)
C405 C406 C407 C408 0.4(2)
C405 C406 C407 C411 179.25(15)
C406 C407 C408 C409 -1.3(2)
C411 C407 C408 C409 179.84(15)
C407 C408 C409 C404 0.6(2)
C407 C408 C409 C412 179.44(14)
C405 C404 C409 C408 1.0(2)
N401 C404 C409 C408 179.71(11)
C405 C404 C409 C412 -177.83(13)
N401 C404 C409 C412 0.9(2)
C401 N402 C413 C414 -92.40(13)
C403 N402 C413 C414 94.36(13)
C401 N402 C413 C418 87.03(13)
C403 N402 C413 C418 -86.22(14)
C418 C413 C414 C415 0.45(19)
N402 C413 C414 C415 179.84(10)
C418 C413 C414 C419 -178.75(13)
N402 C413 C414 C419 0.64(18)
C413 C414 C415 C416 0.7(2)
C419 C414 C415 C416 179.86(13)
C414 C415 C416 C417 -1.3(2)
C414 C415 C416 C420 179.70(13)
C414 C415 C416 K109 -103.36(12)
N704 K109 C416 C415 -21.61(8)
N804 K109 C416 C415 85.04(13)
N304 K109 C416 C415 150.80(8)
N404 K109 C416 C415 60.80(8)
C817 K109 C416 C415 -105.65(9)
K108 K109 C416 C415 102.66(8)
K107 K109 C416 C415 29.80(9)
N704 K109 C416 C417 -141.70(8)
N804 K109 C416 C417 -35.04(16)
N304 K109 C416 C417 30.71(8)
N404 K109 C416 C417 -59.28(8)
C817 K109 C416 C417 134.26(8)
K108 K109 C416 C417 -17.42(9)
K107 K109 C416 C417 -90.29(9)
N704 K109 C416 C420 99.49(8)
N804 K109 C416 C420 -153.86(10)
N304 K109 C416 C420 -88.10(8)
N404 K109 C416 C420 -178.10(9)
C817 K109 C416 C420 15.44(10)
K108 K109 C416 C420 -136.24(8)
K107 K109 C416 C420 150.89(8)
C415 C416 C417 C418 0.9(2)
C420 C416 C417 C418 179.87(12)
K109 C416 C417 C418 100.88(12)
C416 C417 C418 C413 0.19(19)
C416 C417 C418 C421 -177.60(13)
C414 C413 C418 C417 -0.87(19)
N402 C413 C418 C417 179.73(10)
C414 C413 C418 C421 176.95(12)
N402 C413 C418 C421 -2.45(18)
K101 N403 C422 B401 -175(100)
K104 N403 C422 B401 64(3)
K106 N403 C422 B401 -95(3)
K101 N403 C422 K106 -80.3(3)
K104 N403 C422 K106 158.32(3)
K101 N403 C422 K104 121.4(4)
K106 N403 C422 K104 -158.32(3)
C401 B401 C422 N403 -163(3)
C423 B401 C422 N403 15(3)
C401 B401 C422 K106 102.96(10)
C423 B401 C422 K106 -79.18(9)
C401 B401 C422 K104 -99.98(10)
C423 B401 C422 K104 77.87(9)
N604 K106 C422 N403 54.81(7)
N303 K106 C422 N403 -158.75(7)
N203 K106 C422 N403 -21.71(7)
C222 K106 C422 N403 -41.86(7)
K101 K106 C422 N403 10.45(6)
K108 K106 C422 N403 -123.80(6)
N604 K106 C422 B401 -128.02(6)
N303 K106 C422 B401 18.42(6)
N203 K106 C422 B401 155.46(6)
N403 K106 C422 B401 177.17(12)
C222 K106 C422 B401 135.30(6)
K101 K106 C422 B401 -172.38(7)
K108 K106 C422 B401 53.37(6)
N604 K106 C422 K104 93.16(8)
N303 K106 C422 K104 -120.39(8)
N203 K106 C422 K104 16.65(8)
N403 K106 C422 K104 38.36(6)
C222 K106 C422 K104 -3.51(8)
K101 K106 C422 K104 48.81(7)
K108 K106 C422 K104 -85.45(8)
N903 K104 C422 N403 -49.84(7)
N703 K104 C422 N403 168.00(7)
N504 K104 C422 N403 75.54(7)
C523 K104 C422 N403 56.42(7)
K107 K104 C422 N403 110.35(6)
K101 K104 C422 N403 -8.92(6)
N903 K104 C422 B401 132.72(7)
N703 K104 C422 B401 -9.43(7)
N504 K104 C422 B401 -101.89(6)
N403 K104 C422 B401 -177.43(12)
C523 K104 C422 B401 -121.01(6)
K107 K104 C422 B401 -67.08(6)
K101 K104 C422 B401 173.65(7)
N903 K104 C422 K106 -88.87(8)
N703 K104 C422 K106 128.97(7)
N504 K104 C422 K106 36.51(8)
N403 K104 C422 K106 -39.03(6)
C523 K104 C422 K106 17.39(9)
K107 K104 C422 K106 71.32(8)
K101 K104 C422 K106 -47.94(7)
K108 N404 C423 B401 49.8(16)
K109 N404 C423 B401 170.1(14)
K107 N404 C423 B401 -53.7(16)
K109 N404 C423 K108 120.28(18)
K107 N404 C423 K108 -103.55(9)
C401 B401 C423 N404 -166.5(15)
C422 B401 C423 N404 15.7(16)
C401 B401 C423 K108 -119.91(9)
C422 B401 C423 K108 62.30(12)
N204 K108 C423 N404 93.86(8)
N804 K108 C423 N404 17.29(8)
N303 K108 C423 N404 -155.55(8)
C215 K108 C423 N404 -138.73(12)
C322 K108 C423 N404 -134.00(8)
N304 K108 C423 N404 -65.04(8)
C223 K108 C423 N404 113.63(8)
C323 K108 C423 N404 -86.55(8)
C216 K108 C423 N404 -19.18(18)
C214 K108 C423 N404 173.80(9)
C217 K108 C423 N404 58.58(10)
N204 K108 C423 B401 -81.54(8)
N804 K108 C423 B401 -158.11(8)
N404 K108 C423 B401 -175.40(15)
N303 K108 C423 B401 29.05(8)
C215 K108 C423 B401 45.87(13)
C322 K108 C423 B401 50.60(8)
N304 K108 C423 B401 119.56(8)
C223 K108 C423 B401 -61.77(8)
C323 K108 C423 B401 98.05(8)
C216 K108 C423 B401 165.42(18)
C214 K108 C423 B401 -1.61(11)
C217 K108 C423 B401 -116.82(10)
C502 N501 C501 N502 -0.41(12)
C504 N501 C501 N502 -178.33(10)
C502 N501 C501 B501 179.60(12)
C504 N501 C501 B501 1.68(17)
C503 N502 C501 N501 0.16(12)
C513 N502 C501 N501 179.88(10)
C503 N502 C501 B501 -179.85(12)
C513 N502 C501 B501 -0.13(16)
C523 B501 C501 N501 173.56(10)
C522 B501 C501 N501 -5.69(17)
K105 B501 C501 N501 -118.61(10)
C523 B501 C501 N502 -6.43(16)
C522 B501 C501 N502 174.32(10)
K105 B501 C501 N502 61.40(12)
C501 N501 C502 C503 0.52(17)
C504 N501 C502 C503 178.51(12)
N501 C502 C503 N502 -0.40(18)
C501 N502 C503 C502 0.16(17)
C513 N502 C503 C502 -179.57(12)
C501 N501 C504 C509 -89.42(14)
C502 N501 C504 C509 92.92(15)
C501 N501 C504 C505 91.20(13)
C502 N501 C504 C505 -86.47(15)
C509 C504 C505 C506 -1.5(2)
N501 C504 C505 C506 177.82(11)
C509 C504 C505 C510 177.58(14)
N501 C504 C505 C510 -3.06(19)
C504 C505 C506 C507 0.2(2)
C510 C505 C506 C507 -178.90(14)
C505 C506 C507 C508 1.2(2)
C505 C506 C507 C511 -178.89(14)
C505 C506 C507 K103 98.33(13)
N904 K103 C507 C506 -140.80(9)
N103 K103 C507 C506 33.72(9)
N603 K103 C507 C506 -38.97(19)
N503 K103 C507 C506 -56.78(9)
C606 K103 C507 C506 135.09(9)
C508 K103 C507 C506 -119.65(14)
K102 K103 C507 C506 -14.42(10)
K101 K103 C507 C506 -90.45(9)
N904 K103 C507 C508 -21.16(9)
N103 K103 C507 C508 153.37(9)
N603 K103 C507 C508 80.67(16)
N503 K103 C507 C508 62.86(9)
C606 K103 C507 C508 -105.27(9)
K102 K103 C507 C508 105.22(9)
K101 K103 C507 C508 29.19(10)
N904 K103 C507 C511 99.69(10)
N103 K103 C507 C511 -85.78(10)
N603 K103 C507 C511 -158.48(12)
N503 K103 C507 C511 -176.29(10)
C606 K103 C507 C511 15.58(11)
C508 K103 C507 C511 120.85(15)
K102 K103 C507 C511 -133.93(9)
K101 K103 C507 C511 150.04(9)
C506 C507 C508 C509 -1.4(2)
C511 C507 C508 C509 178.69(14)
K103 C507 C508 C509 -100.28(14)
C506 C507 C508 K103 98.86(13)
C511 C507 C508 K103 -81.03(13)
N904 K103 C508 C507 157.77(10)
N103 K103 C508 C507 -27.69(10)
N603 K103 C508 C507 -150.66(8)
N503 K103 C508 C507 -114.42(9)
C606 K103 C508 C507 89.72(10)
K102 K103 C508 C507 -88.08(9)
K101 K103 C508 C507 -155.09(9)
N904 K103 C508 C509 -86.56(10)
N103 K103 C508 C509 87.98(10)
N603 K103 C508 C509 -34.99(14)
N503 K103 C508 C509 1.25(10)
C507 K103 C508 C509 115.67(15)
C606 K103 C508 C509 -154.61(10)
K102 K103 C508 C509 27.59(11)
K101 K103 C508 C509 -39.43(11)
C505 C504 C509 C508 1.4(2)
N501 C504 C509 C508 -178.00(11)
C505 C504 C509 C512 -177.56(14)
N501 C504 C509 C512 3.1(2)
C507 C508 C509 C504 0.2(2)
K103 C508 C509 C504 -71.33(14)
C507 C508 C509 C512 179.06(15)
K103 C508 C509 C512 107.57(15)
C501 N502 C513 C514 -86.26(14)
C503 N502 C513 C514 93.43(14)
C501 N502 C513 C518 94.32(13)
C503 N502 C513 C518 -86.00(15)
C518 C513 C514 C515 -0.1(2)
N502 C513 C514 C515 -179.48(11)
C518 C513 C514 C519 179.78(13)
N502 C513 C514 C519 0.38(18)
C513 C514 C515 C516 1.4(2)
C519 C514 C515 C516 -178.48(13)
C514 C515 C516 C517 -1.6(2)
C514 C515 C516 C520 177.57(14)
C514 C515 C516 K107 -102.36(12)
N504 K107 C516 C517 -53.66(9)
N404 K107 C516 C517 42.00(12)
N804 K107 C516 C517 159.73(8)
N204 K107 C516 C517 -108.34(9)
C823 K107 C516 C517 172.06(9)
N704 K107 C516 C517 88.42(9)
K109 K107 C516 C517 105.06(9)
K108 K107 C516 C517 -168.04(7)
K105 K107 C516 C517 -98.47(9)
K104 K107 C516 C517 -15.59(9)
N504 K107 C516 C515 65.77(9)
N404 K107 C516 C515 161.43(7)
N804 K107 C516 C515 -80.83(9)
N204 K107 C516 C515 11.09(10)
C823 K107 C516 C515 -68.50(9)
N704 K107 C516 C515 -152.14(9)
K109 K107 C516 C515 -135.51(8)
K108 K107 C516 C515 -48.60(15)
K105 K107 C516 C515 20.96(9)
K104 K107 C516 C515 103.85(9)
N504 K107 C516 C520 -173.18(10)
N404 K107 C516 C520 -77.52(11)
N804 K107 C516 C520 40.22(10)
N204 K107 C516 C520 132.14(9)
C823 K107 C516 C520 52.55(10)
N704 K107 C516 C520 -31.09(9)
K109 K107 C516 C520 -14.46(10)
K108 K107 C516 C520 72.44(14)
K105 K107 C516 C520 142.01(9)
K104 K107 C516 C520 -135.11(9)
C515 C516 C517 C518 0.5(2)
C520 C516 C517 C518 -178.66(14)
K107 C516 C517 C518 95.76(13)
C516 C517 C518 C513 0.7(2)
C516 C517 C518 C521 -178.42(14)
C514 C513 C518 C517 -0.9(2)
N502 C513 C518 C517 178.46(11)
C514 C513 C518 C521 178.20(14)
N502 C513 C518 C521 -2.40(19)
K103 N503 C522 B501 -178(100)
K102 N503 C522 B501 50(2)
K101 N503 C522 B501 -56(2)
K103 N503 C522 K101 -122.32(18)
K102 N503 C522 K101 105.89(9)
C501 B501 C522 N503 -167(2)
C523 B501 C522 N503 14(2)
K105 B501 C522 N503 -40(2)
C501 B501 C522 K101 139.52(8)
C523 B501 C522 K101 -39.77(13)
K105 B501 C522 K101 -93.89(7)
N403 K101 C522 N503 -154.30(8)
N203 K101 C522 N503 -81.27(8)
N603 K101 C522 N503 -13.31(8)
N904 K101 C522 N503 61.77(8)
C622 K101 C522 N503 -18.51(8)
K103 K101 C522 N503 21.67(8)
K102 K101 C522 N503 -41.49(8)
K106 K101 C522 N503 -113.34(8)
K104 K101 C522 N503 175.28(8)
N403 K101 C522 B501 21.90(8)
N503 K101 C522 B501 176.20(15)
N203 K101 C522 B501 94.93(8)
N603 K101 C522 B501 162.88(8)
N904 K101 C522 B501 -122.03(8)
C622 K101 C522 B501 157.69(8)
K103 K101 C522 B501 -162.13(9)
K102 K101 C522 B501 134.71(9)
K106 K101 C522 B501 62.86(8)
K104 K101 C522 B501 -8.53(7)
K107 N504 C523 B501 -138(3)
K104 N504 C523 B501 83(3)
K105 N504 C523 B501 -73(3)
K107 N504 C523 K105 -65.3(3)
K104 N504 C523 K105 156.11(3)
K107 N504 C523 K104 138.6(3)
K105 N504 C523 K104 -156.11(3)
C501 B501 C523 N504 -180(100)
C522 B501 C523 N504 -1(3)
K105 B501 C523 N504 73(3)
C501 B501 C523 K105 107.18(10)
C522 B501 C523 K105 -73.51(9)
C501 B501 C523 K104 -97.83(10)
C522 B501 C523 K104 81.47(10)
K105 B501 C523 K104 154.99(7)
N803 K105 C523 N504 53.27(7)
N104 K105 C523 N504 -159.94(7)
N204 K105 C523 N504 -22.14(6)
C223 K105 C523 N504 -41.98(6)
B501 K105 C523 N504 -177.79(11)
K107 K105 C523 N504 12.48(6)
K102 K105 C523 N504 -124.54(6)
N803 K105 C523 B501 -128.94(6)
N104 K105 C523 B501 17.85(6)
N204 K105 C523 B501 155.65(6)
C223 K105 C523 B501 135.81(6)
N504 K105 C523 B501 177.79(11)
K107 K105 C523 B501 -169.74(6)
K102 K105 C523 B501 53.24(6)
N803 K105 C523 K104 92.76(7)
N104 K105 C523 K104 -120.45(7)
N204 K105 C523 K104 17.35(7)
C223 K105 C523 K104 -2.49(8)
N504 K105 C523 K104 39.49(6)
B501 K105 C523 K104 -138.30(12)
K107 K105 C523 K104 51.97(7)
K102 K105 C523 K104 -85.05(7)
N903 K104 C523 N504 166.08(7)
N703 K104 C523 N504 -55.12(7)
N403 K104 C523 N504 78.76(7)
C422 K104 C523 N504 60.50(6)
K107 K104 C523 N504 -8.94(6)
K101 K104 C523 N504 113.73(6)
N903 K104 C523 B501 -11.50(7)
N703 K104 C523 B501 127.30(7)
N504 K104 C523 B501 -177.58(11)
N403 K104 C523 B501 -98.82(6)
C422 K104 C523 B501 -117.08(6)
K107 K104 C523 B501 173.48(7)
K101 K104 C523 B501 -63.85(6)
N903 K104 C523 K105 123.92(7)
N703 K104 C523 K105 -97.27(7)
N504 K104 C523 K105 -42.15(6)
N403 K104 C523 K105 36.61(7)
C422 K104 C523 K105 18.35(8)
K107 K104 C523 K105 -51.09(7)
K101 K104 C523 K105 71.58(7)
C601 N601 C602 C603 -0.48(14)
C604 N601 C602 C603 177.81(11)
C603 N602 C601 N601 0.68(12)
C613 N602 C601 N601 171.68(10)
C603 N602 C601 B601 -179.54(11)
C613 N602 C601 B601 -8.54(17)
C602 N601 C601 N602 -0.13(11)
C604 N601 C601 N602 -178.36(10)
C602 N601 C601 B601 -179.91(11)
C604 N601 C601 B601 1.86(17)
C622 B601 C601 N602 178.74(10)
C623 B601 C601 N602 0.20(18)
C622 B601 C601 N601 -1.53(17)
C623 B601 C601 N601 179.93(10)
N601 C602 C603 N602 0.88(15)
C601 N602 C603 C602 -1.00(15)
C613 N602 C603 C602 -172.13(11)
C602 N601 C604 C605 -103.24(13)
C601 N601 C604 C605 74.78(15)
C602 N601 C604 C609 75.08(15)
C601 N601 C604 C609 -106.90(13)
C609 C604 C605 C606 0.8(2)
N601 C604 C605 C606 179.06(11)
C609 C604 C605 C610 179.35(13)
N601 C604 C605 C610 -2.38(19)
C604 C605 C606 C607 0.0(2)
C610 C605 C606 C607 -178.56(13)
C604 C605 C606 K103 107.81(12)
C610 C605 C606 K103 -70.77(14)
N904 K103 C606 C607 -172.88(9)
N103 K103 C606 C607 9.11(9)
N603 K103 C606 C607 95.86(9)
N503 K103 C606 C607 120.92(8)
C507 K103 C606 C607 -82.66(10)
C508 K103 C606 C607 -110.09(9)
K102 K103 C606 C607 67.86(9)
K101 K103 C606 C607 135.76(8)
N904 K103 C606 C605 61.75(10)
N103 K103 C606 C605 -116.25(10)
N603 K103 C606 C605 -29.51(9)
N503 K103 C606 C605 -4.45(14)
C507 K103 C606 C605 151.97(9)
C508 K103 C606 C605 124.54(10)
K102 K103 C606 C605 -57.51(10)
K101 K103 C606 C605 10.39(10)
C605 C606 C607 C608 -0.8(2)
K103 C606 C607 C608 -115.58(13)
C605 C606 C607 C611 177.99(14)
K103 C606 C607 C611 63.21(15)
C606 C607 C608 C609 0.8(2)
C611 C607 C608 C609 -177.99(15)
C607 C608 C609 C604 0.0(2)
C607 C608 C609 C612 178.33(15)
C605 C604 C609 C608 -0.8(2)
N601 C604 C609 C608 -179.07(12)
C605 C604 C609 C612 -179.13(14)
N601 C604 C609 C612 2.6(2)
C601 N602 C613 C614 -89.78(14)
C603 N602 C613 C614 80.12(15)
C601 N602 C613 C618 90.41(14)
C603 N602 C613 C618 -99.69(14)
C618 C613 C614 C615 -0.2(2)
N602 C613 C614 C615 179.97(12)
C618 C613 C614 C619 179.60(15)
N602 C613 C614 C619 -0.2(2)
C613 C614 C615 C616 1.4(2)
C619 C614 C615 C616 -178.45(16)
C614 C615 C616 C617 -1.2(2)
C614 C615 C616 C620 179.61(16)
C615 C616 C617 C618 -0.2(2)
C620 C616 C617 C618 179.03(15)
C614 C613 C618 C617 -1.1(2)
N602 C613 C618 C617 178.74(11)
C614 C613 C618 C621 178.14(14)
N602 C613 C618 C621 -2.1(2)
C616 C617 C618 C613 1.3(2)
C616 C617 C618 C621 -177.93(15)
K103 N603 C622 B601 96(2)
K102 N603 C622 B601 -73(2)
K101 N603 C622 B601 14(2)
K103 N603 C622 K101 81.87(14)
K102 N603 C622 K101 -87.70(9)
C601 B601 C622 N603 -149(2)
C623 B601 C622 N603 30(2)
C601 B601 C622 K101 -135.07(10)
C623 B601 C622 K101 43.59(11)
N403 K101 C622 N603 129.26(7)
N503 K101 C622 N603 8.98(7)
N203 K101 C622 N603 84.28(7)
N904 K101 C622 N603 -64.13(7)
C522 K101 C622 N603 14.69(7)
K103 K101 C622 N603 -24.95(6)
K102 K101 C622 N603 37.14(6)
K106 K101 C622 N603 125.40(7)
K104 K101 C622 N603 93.60(12)
N403 K101 C622 B601 -49.83(8)
N503 K101 C622 B601 -170.10(7)
N203 K101 C622 B601 -94.80(7)
N603 K101 C622 B601 -179.08(12)
N904 K101 C622 B601 116.79(7)
C522 K101 C622 B601 -164.39(6)
K103 K101 C622 B601 155.97(7)
K102 K101 C622 B601 -141.95(7)
K106 K101 C622 B601 -53.68(6)
K104 K101 C622 B601 -85.48(13)
K106 N604 C623 B601 -2.8(18)
C601 B601 C623 N604 -179(100)
C622 B601 C623 N604 2.8(17)
C703 N702 C701 N701 -1.88(13)
C713 N702 C701 N701 -171.14(10)
C703 N702 C701 B701 176.73(13)
C713 N702 C701 B701 7.47(17)
C702 N701 C701 N702 1.02(12)
C704 N701 C701 N702 -162.36(10)
C702 N701 C701 B701 -177.63(12)
C704 N701 C701 B701 18.99(16)
C723 B701 C701 N702 5.09(17)
C722 B701 C701 N702 -170.40(10)
C723 B701 C701 N701 -176.61(10)
C722 B701 C701 N701 7.90(17)
C701 N701 C702 C703 0.23(18)
C704 N701 C702 C703 163.92(13)
N701 C702 C703 N702 -1.4(2)
C701 N702 C703 C702 2.13(18)
C713 N702 C703 C702 171.63(13)
C702 N701 C704 C709 96.79(16)
C701 N701 C704 C709 -101.82(14)
C702 N701 C704 C705 -82.51(16)
C701 N701 C704 C705 78.88(15)
C709 C704 C705 C706 0.3(2)
N701 C704 C705 C706 179.59(12)
C709 C704 C705 C710 179.07(15)
N701 C704 C705 C710 -1.6(2)
C704 C705 C706 C707 -0.5(2)
C710 C705 C706 C707 -179.26(16)
C705 C706 C707 C708 -0.4(2)
C705 C706 C707 C711 178.08(16)
C706 C707 C708 C709 1.6(2)
C711 C707 C708 C709 -176.88(16)
C705 C704 C709 C708 0.8(2)
N701 C704 C709 C708 -178.47(12)
C705 C704 C709 C712 -176.59(15)
N701 C704 C709 C712 4.1(2)
C707 C708 C709 C704 -1.8(2)
C707 C708 C709 C712 175.61(16)
C701 N702 C713 C714 -87.10(14)
C703 N702 C713 C714 105.00(15)
C701 N702 C713 C718 93.20(14)
C703 N702 C713 C718 -74.71(16)
C718 C713 C714 C715 0.1(2)
N702 C713 C714 C715 -179.61(11)
C718 C713 C714 C719 -179.57(13)
N702 C713 C714 C719 0.74(19)
C713 C714 C715 C716 0.1(2)
C719 C714 C715 C716 179.75(14)
C714 C715 C716 C717 -0.4(2)
C714 C715 C716 C720 178.58(14)
C715 C716 C717 C718 0.4(2)
C720 C716 C717 C718 -178.50(14)
C716 C717 C718 C713 -0.3(2)
C716 C717 C718 C721 179.73(13)
C714 C713 C718 C717 0.0(2)
N702 C713 C718 C717 179.70(11)
C714 C713 C718 C721 179.99(13)
N702 C713 C718 C721 -0.31(19)
K104 N703 C722 B701 12.1(16)
C701 B701 C722 N703 165.1(14)
C723 B701 C722 N703 -10.8(14)
K109 N704 C723 B701 89.2(12)
K107 N704 C723 B701 -3.1(12)
C701 B701 C723 N704 164.5(11)
C722 B701 C723 N704 -19.6(12)
C802 N801 C801 N802 -0.27(13)
C804 N801 C801 N802 169.26(11)
C802 N801 C801 B801 179.12(13)
C804 N801 C801 B801 -11.35(17)
C803 N802 C801 N801 0.73(13)
C813 N802 C801 N801 -178.13(11)
C803 N802 C801 B801 -178.67(13)
C813 N802 C801 B801 2.48(18)
C823 B801 C801 N801 178.52(10)
C822 B801 C801 N801 -2.07(17)
C823 B801 C801 N802 -2.24(17)
C822 B801 C801 N802 177.17(10)
C801 N801 C802 C803 -0.28(19)
C804 N801 C802 C803 -169.99(13)
N801 C802 C803 N802 0.7(2)
C801 N802 C803 C802 -0.93(19)
C813 N802 C803 C802 177.94(13)
C801 N801 C804 C805 89.43(14)
C802 N801 C804 C805 -102.34(15)
C801 N801 C804 C809 -91.05(14)
C802 N801 C804 C809 77.18(16)
C809 C804 C805 C806 1.0(2)
N801 C804 C805 C806 -179.50(11)
C809 C804 C805 C810 -178.90(13)
N801 C804 C805 C810 0.60(19)
C804 C805 C806 C807 -1.7(2)
C810 C805 C806 C807 178.24(14)
C805 C806 C807 C808 1.1(2)
C805 C806 C807 C811 -177.99(14)
C806 C807 C808 C809 0.1(2)
C811 C807 C808 C809 179.19(15)
C807 C808 C809 C804 -0.7(2)
C807 C808 C809 C812 179.54(15)
C805 C804 C809 C808 0.1(2)
N801 C804 C809 C808 -179.37(12)
C805 C804 C809 C812 179.92(14)
N801 C804 C809 C812 0.4(2)
C801 N802 C813 C818 78.94(15)
C803 N802 C813 C818 -99.77(16)
C801 N802 C813 C814 -101.22(14)
C803 N802 C813 C814 80.06(16)
C818 C813 C814 C815 -0.4(2)
N802 C813 C814 C815 179.74(11)
C818 C813 C814 C819 -179.02(14)
N802 C813 C814 C819 1.1(2)
C813 C814 C815 C816 -0.8(2)
C819 C814 C815 C816 177.75(15)
C814 C815 C816 C817 1.3(2)
C814 C815 C816 C820 -177.55(14)
C815 C816 C817 C818 -0.5(2)
C820 C816 C817 C818 178.30(14)
C815 C816 C817 K109 -114.34(13)
C820 C816 C817 K109 64.49(14)
N704 K109 C817 C816 -176.74(9)
N804 K109 C817 C816 90.38(9)
N304 K109 C817 C816 5.97(9)
N404 K109 C817 C816 120.46(8)
C416 K109 C817 C816 -86.56(9)
K108 K109 C817 C816 64.65(9)
K107 K109 C817 C816 130.73(8)
N704 K109 C817 C818 58.36(10)
N804 K109 C817 C818 -34.51(10)
N304 K109 C817 C818 -118.93(10)
N404 K109 C817 C818 -4.43(14)
C416 K109 C817 C818 148.54(10)
K108 K109 C817 C818 -60.25(11)
K107 K109 C817 C818 5.83(11)
C814 C813 C818 C817 1.2(2)
N802 C813 C818 C817 -179.02(11)
C814 C813 C818 C821 -179.61(13)
N802 C813 C818 C821 0.22(19)
C816 C817 C818 C813 -0.7(2)
K109 C817 C818 C813 105.36(12)
C816 C817 C818 C821 -179.92(14)
K109 C817 C818 C821 -73.89(14)
K105 N803 C822 B801 -7.8(18)
C801 B801 C822 N803 -177(100)
C823 B801 C822 N803 2.5(17)
K109 N804 C823 B801 104.5(12)
K108 N804 C823 B801 -53.8(13)
K107 N804 C823 B801 26.9(13)
K109 N804 C823 K107 77.58(12)
K108 N804 C823 K107 -80.68(9)
C801 B801 C823 N804 -160.6(12)
C822 B801 C823 N804 19.9(13)
C801 B801 C823 K107 -134.39(10)
C822 B801 C823 K107 46.15(10)
N504 K107 C823 N804 124.59(7)
N404 K107 C823 N804 5.21(7)
N204 K107 C823 N804 80.97(7)
N704 K107 C823 N804 -66.52(6)
C516 K107 C823 N804 -150.84(6)
K109 K107 C823 N804 -27.17(6)
K108 K107 C823 N804 34.95(6)
K105 K107 C823 N804 121.86(6)
K104 K107 C823 N804 70.65(15)
N504 K107 C823 B801 -52.93(7)
N404 K107 C823 B801 -172.31(6)
N804 K107 C823 B801 -177.52(11)
N204 K107 C823 B801 -96.56(6)
N704 K107 C823 B801 115.96(6)
C516 K107 C823 B801 31.64(6)
K109 K107 C823 B801 155.31(7)
K108 K107 C823 B801 -142.57(7)
K105 K107 C823 B801 -55.67(6)
K104 K107 C823 B801 -106.87(11)
C903 N901 C901 N902 -2.44(15)
C913 N901 C901 N902 -170.60(12)
C903 N901 C901 B901 176.34(15)
C913 N901 C901 B901 8.19(19)
C902 N902 C901 N901 1.85(15)
C904 N902 C901 N901 -168.75(12)
C902 N902 C901 B901 -176.96(14)
C904 N902 C901 B901 12.44(18)
C922 B901 C901 N901 -171.10(11)
C923 B901 C901 N901 7.43(19)
C922 B901 C901 N902 7.41(18)
C923 B901 C901 N902 -174.07(11)
C901 N902 C902 C903 -0.6(2)
C904 N902 C902 C903 170.04(15)
N902 C902 C903 N901 -1.0(2)
C901 N901 C903 C902 2.2(2)
C913 N901 C903 C902 170.44(15)
C902 N902 C904 C909 90.21(17)
C901 N902 C904 C909 -100.41(14)
C902 N902 C904 C905 -89.70(17)
C901 N902 C904 C905 79.68(15)
C909 C904 C905 C906 0.6(2)
N902 C904 C905 C906 -179.54(12)
C909 C904 C905 C910 -179.38(14)
N902 C904 C905 C910 0.5(2)
C904 C905 C906 C907 -0.2(2)
C910 C905 C906 C907 179.75(15)
C905 C906 C907 C908 -0.2(2)
C905 C906 C907 C911 -176.52(14)
C906 C907 C908 C909 0.3(2)
C911 C907 C908 C909 176.59(14)
C905 C904 C909 C908 -0.5(2)
N902 C904 C909 C908 179.61(12)
C905 C904 C909 C912 -179.42(14)
N902 C904 C909 C912 0.7(2)
C907 C908 C909 C904 0.0(2)
C907 C908 C909 C912 178.95(14)
C903 N901 C913 C914 110.07(17)
C901 N901 C913 C914 -83.31(16)
C903 N901 C913 C918 -70.84(18)
C901 N901 C913 C918 95.78(15)
C918 C913 C914 C915 -0.2(2)
N901 C913 C914 C915 178.85(13)
C918 C913 C914 C919 -178.60(16)
N901 C913 C914 C919 0.5(2)
C913 C914 C915 C916 0.3(2)
C919 C914 C915 C916 178.73(16)
C914 C915 C916 C917 0.3(3)
C914 C915 C916 C920 -177.27(16)
C915 C916 C917 C918 -1.1(2)
C920 C916 C917 C918 176.45(16)
C916 C917 C918 C913 1.2(2)
C916 C917 C918 C921 -177.80(17)
C914 C913 C918 C917 -0.6(2)
N901 C913 C918 C917 -179.62(12)
C914 C913 C918 C921 178.47(16)
N901 C913 C918 C921 -0.6(2)
K103 N904 C922 B901 83.2(12)
K101 N904 C922 B901 -4.0(12)
C901 B901 C922 N904 155.7(11)
C923 B901 C922 N904 -23.0(12)
K104 N903 C923 B901 23.3(15)
C901 B901 C923 N903 176(71)
C922 B901 C923 N903 -5.2(13)

loop_
_platon_squeeze_void_nr
_platon_squeeze_void_average_x
_platon_squeeze_void_average_y
_platon_squeeze_void_average_z
_platon_squeeze_void_volume
_platon_squeeze_void_count_electrons
_platon_squeeze_void_content
1 0.002 -0.003 0.000 5934 1064 ' '
2 0.958 0.171 0.749 8 0 ' '
3 0.958 0.329 0.249 8 0 ' '
4 0.042 0.671 0.751 8 0 ' '
5 0.042 0.829 0.251 7 0 ' '
